data_1551394
loop_
_publ_author_name
'Felix J. Rizzuto'
'Jonathan R. Nitschke'

_publ_section_title
;
 Stereochemical plasticity modulates cooperative binding in a CoII12L6
 cuboctahedron
;
_journal_name_full 'Nature Chemistry'
_journal_page_first 903
_journal_page_last 908
_journal_paper_doi 10.1038/nchem.2758
_journal_volume 10
_journal_year 2017
_chemical_formula_moiety '(C576 H348 Co12 N96), 5.5(B F4), 18.5(C2 F6 N O4 S2), 2.5(C2 N H3)'
_chemical_formula_sum 'C618 H355.5 B5.5 Co12 F133 N117 O74 S37'
_chemical_formula_weight 15083.51
_space_group_crystal_system monoclinic
_space_group_IT_number 14
_space_group_name_Hall '-P 2yn'
_space_group_name_H-M_alt 'P 1 21/n 1'
_atom_sites_solution_hydrogens geom
_cell_angle_alpha 90
_cell_angle_beta 90.408(2)
_cell_angle_gamma 90
_cell_formula_units_Z 4
_cell_length_a 40.2042(9)
_cell_length_b 54.2465(18)
_cell_length_c 40.2935(9)
_cell_measurement_reflns_used 71169
_cell_measurement_temperature 100(2)
_cell_measurement_theta_max 15.3730
_cell_measurement_theta_min 1.4260
_cell_volume 87875(4)
_computing_cell_refinement
;
CrysAlisPro, Agilent Technologies,
Version 1.171.37.35 (release 13-08-2014 CrysAlis171 .NET)
(compiled Aug 13 2014,18:06:01)
;
_computing_data_reduction
;
CrysAlisPro, Agilent Technologies,
Version 1.171.37.35 (release 13-08-2014 CrysAlis171 .NET)
(compiled Aug 13 2014,18:06:01)
;
_computing_structure_refinement 'SHELXL-2014/7 (Sheldrick, 2014)'
_computing_structure_solution 'SHELXT (Sheldrick, 2014)'
_diffrn_ambient_temperature 100(2)
_diffrn_detector_area_resol_mean 0
_diffrn_measured_fraction_theta_full 0.994
_diffrn_measured_fraction_theta_max 0.994
_diffrn_measurement_device_type 'Pilatus 2M detector on Crystal Logic diffractometer'
_diffrn_measurement_method '\w  scans'
_diffrn_radiation_monochromator 'silicon double crystal'
_diffrn_radiation_type synchrotron
_diffrn_radiation_wavelength 0.6889
_diffrn_reflns_av_R_equivalents 0.1087
_diffrn_reflns_av_unetI/netI 0.0872
_diffrn_reflns_Laue_measured_fraction_full 0.994
_diffrn_reflns_Laue_measured_fraction_max 0.994
_diffrn_reflns_limit_h_max 30
_diffrn_reflns_limit_h_min -30
_diffrn_reflns_limit_k_max 41
_diffrn_reflns_limit_k_min -41
_diffrn_reflns_limit_l_max 30
_diffrn_reflns_limit_l_min -30
_diffrn_reflns_number 422285
_diffrn_reflns_point_group_measured_fraction_full 0.994
_diffrn_reflns_point_group_measured_fraction_max 0.994
_diffrn_reflns_theta_full 15.365
_diffrn_reflns_theta_max 15.365
_diffrn_reflns_theta_min 2.844
_diffrn_source 'Diamond beamline I19'
_exptl_absorpt_coefficient_mu 0.370
_exptl_absorpt_correction_T_max 0.7361
_exptl_absorpt_correction_T_min 0.5371
_exptl_absorpt_correction_type multi-scan
_exptl_absorpt_process_details SADABS
_exptl_crystal_colour purple
_exptl_crystal_density_diffrn 1.140
_exptl_crystal_description prism
_exptl_crystal_F_000 30460
_exptl_crystal_size_max 0.250
_exptl_crystal_size_mid 0.200
_exptl_crystal_size_min 0.150
_refine_ls_extinction_coef .
_refine_ls_extinction_method none
_refine_ls_goodness_of_fit_ref 1.289
_refine_ls_hydrogen_treatment constr
_refine_ls_matrix_type full
_refine_ls_number_parameters 6488
_refine_ls_number_reflns 41581
_refine_ls_number_restraints 18226
_refine_ls_restrained_S_all 1.112
_refine_ls_R_factor_all 0.1676
_refine_ls_R_factor_gt 0.1492
_refine_ls_shift/su_max 0.001
_refine_ls_shift/su_mean 0.000
_refine_ls_structure_factor_coef Fsqd
_refine_ls_weighting_details 'w=1/[\s^2^(Fo^2^)+(0.2000P)^2^+100.0000P] where P=(Fo^2^+2Fc^2^)/3'
_refine_ls_weighting_scheme calc
_refine_ls_wR_factor_gt 0.3951
_refine_ls_wR_factor_ref 0.4133
_reflns_Friedel_coverage 0.000
_reflns_Friedel_fraction_full .
_reflns_Friedel_fraction_max .
_reflns_number_gt 30511
_reflns_number_total 41581
_reflns_threshold_expression 'I > 2\s(I)'
_cod_data_source_file nchem.2758-s4.cif
_cod_data_source_block fjr2b_a_sqd
_cod_original_sg_symbol_H-M 'P 21/n'
_cod_original_formula_sum 'C618 H355.50 B5.50 Co12 F133 N117 O74 S37'
_cod_database_code 1551394
_shelx_space_group_comment
;
The symmetry employed for this shelxl refinement is uniquely defined
by the following loop, which should always be used as a source of
symmetry information in preference to the above space-group names.
They are only intended as comments.
;
_shelx_estimated_absorpt_t_min 0.913
_shelx_estimated_absorpt_t_max 0.947
_platon_squeeze_void_probe_radius 1.20

loop_
_space_group_symop_operation_xyz
'x, y, z'
'-x+1/2, y+1/2, -z+1/2'
'-x, -y, -z'
'x-1/2, -y-1/2, z-1/2'

loop_
_atom_site_label
_atom_site_type_symbol
_atom_site_fract_x
_atom_site_fract_y
_atom_site_fract_z
_atom_site_U_iso_or_equiv
_atom_site_adp_type
_atom_site_occupancy
_atom_site_site_symmetry_order
_atom_site_calc_flag
_atom_site_refinement_flags_posn
_atom_site_refinement_flags_adp
_atom_site_refinement_flags_occupancy
_atom_site_disorder_assembly
_atom_site_disorder_group
Co1 Co 0.72681(6) 0.22186(7) 0.80025(7) 0.2177(12) Uani 1 1 d . . . . .
Co2 Co 0.55109(8) 0.03756(6) 0.84729(9) 0.2432(14) Uani 1 1 d . . . . .
Co3 Co 0.56269(7) 0.07177(5) 0.49809(7) 0.2150(12) Uani 1 1 d . . . . .
Co4 Co 0.63086(6) 0.43419(4) 0.67200(7) 0.1907(10) Uani 1 1 d . . . . .
Co5 Co 0.48484(7) 0.27755(6) 0.34855(6) 0.2010(11) Uani 1 1 d . . . . .
Co6 Co 0.33402(6) 0.45995(5) 0.47706(6) 0.1903(10) Uani 1 1 d . . . . .
Co7 Co 0.13971(5) 0.43942(4) 0.78133(6) 0.1725(9) Uani 1 1 d . . . . .
Co8 Co 0.03018(7) 0.27268(7) 0.58585(8) 0.2311(13) Uani 1 1 d . . . . .
Co9 Co 0.18234(8) 0.09123(6) 0.49035(8) 0.2305(13) Uani 1 1 d . . . . .
Co10 Co 0.44881(11) 0.40578(9) 0.97082(12) 0.318(2) Uani 1 1 d . . . . .
Co11 Co 0.27018(6) 0.21683(6) 1.03652(6) 0.2157(12) Uani 1 1 d . . . . .
Co12 Co 0.17217(7) 0.05792(5) 0.81965(8) 0.2103(11) Uani 1 1 d . . . . .
C100 C -0.0165(6) 0.3145(4) 0.5515(6) 0.318(11) Uani 1 1 d D U . . .
H100 H -0.0159 0.3232 0.5719 0.381 Uiso 1 1 calc R U . . .
C101 C -0.0337(5) 0.3246(4) 0.5236(6) 0.342(12) Uani 1 1 d D U . . .
H101 H -0.0468 0.3391 0.5252 0.410 Uiso 1 1 calc R U . . .
C102 C -0.0299(5) 0.3116(4) 0.4935(6) 0.323(11) Uani 1 1 d D U . . .
H102 H -0.0410 0.3185 0.4748 0.388 Uiso 1 1 calc R U . . .
C103 C -0.0124(6) 0.2907(4) 0.4877(5) 0.300(9) Uani 1 1 d D U . . .
C104 C -0.0070(6) 0.2771(5) 0.4600(6) 0.334(11) Uani 1 1 d D U . . .
H104 H -0.0183 0.2826 0.4407 0.401 Uiso 1 1 calc R U . . .
C105 C 0.0113(6) 0.2575(5) 0.4560(5) 0.345(12) Uani 1 1 d D U . . .
H105 H 0.0136 0.2497 0.4350 0.414 Uiso 1 1 calc R U . . .
C106 C 0.0279(6) 0.2484(4) 0.4859(5) 0.344(10) Uani 1 1 d D U . . .
C107 C 0.0468(7) 0.2273(5) 0.4873(5) 0.378(13) Uani 1 1 d D U . . .
H107 H 0.0486 0.2177 0.4678 0.453 Uiso 1 1 calc R U . . .
C108 C 0.0641(6) 0.2190(4) 0.5165(5) 0.346(11) Uani 1 1 d D U . . .
H108 H 0.0784 0.2051 0.5168 0.415 Uiso 1 1 calc R U . . .
C109 C 0.0573(6) 0.2339(4) 0.5449(5) 0.283(9) Uani 1 1 d D U . . .
C110 C 0.0226(5) 0.2605(4) 0.5155(5) 0.268(8) Uani 1 1 d D U . . .
C111 C 0.0026(5) 0.2823(4) 0.5191(5) 0.256(7) Uani 1 1 d D U . . .
C112 C 0.0742(6) 0.2295(4) 0.5776(4) 0.264(9) Uani 1 1 d D U . . .
H112 H 0.0892 0.2163 0.5816 0.317 Uiso 1 1 calc R U . . .
C113 C 0.0857(4) 0.2471(4) 0.6305(4) 0.201(6) Uani 1 1 d D U . . .
C114 C 0.0721(4) 0.2558(4) 0.6588(4) 0.211(6) Uani 1 1 d D U . . .
H114 H 0.0496 0.2611 0.6589 0.253 Uiso 1 1 calc R U . . .
C115 C 0.0912(4) 0.2572(3) 0.6880(4) 0.205(6) Uani 1 1 d D U . . .
H115 H 0.0813 0.2626 0.7081 0.246 Uiso 1 1 calc R U . . .
C116 C 0.1251(4) 0.2506(3) 0.6876(4) 0.188(5) Uani 1 1 d D U . . .
C117 C 0.1385(4) 0.2421(3) 0.6585(4) 0.196(6) Uani 1 1 d D U . . .
H117 H 0.1615 0.2380 0.6578 0.236 Uiso 1 1 calc R U . . .
C118 C 0.1190(4) 0.2395(3) 0.6298(4) 0.207(6) Uani 1 1 d D U . . .
H118 H 0.1282 0.2327 0.6102 0.249 Uiso 1 1 calc R U . . .
C120 C 0.1045(4) 0.4814(3) 0.7367(4) 0.231(7) Uani 1 1 d D U . . .
H120 H 0.0948 0.4685 0.7240 0.277 Uiso 1 1 calc R U . . .
C121 C 0.0950(4) 0.5074(4) 0.7295(4) 0.264(8) Uani 1 1 d D U . . .
H121 H 0.0795 0.5117 0.7126 0.317 Uiso 1 1 calc R U . . .
C122 C 0.1104(4) 0.5244(4) 0.7493(5) 0.273(9) Uani 1 1 d D U . . .
H122 H 0.1045 0.5411 0.7453 0.328 Uiso 1 1 calc R U . . .
C123 C 0.1336(5) 0.5202(3) 0.7746(5) 0.220(6) Uani 1 1 d D U . . .
C124 C 0.1492(5) 0.5365(3) 0.7961(5) 0.252(8) Uani 1 1 d D U . . .
H124 H 0.1434 0.5534 0.7941 0.302 Uiso 1 1 calc R U . . .
C125 C 0.1726(5) 0.5304(3) 0.8204(5) 0.251(8) Uani 1 1 d D U . . .
H125 H 0.1835 0.5425 0.8335 0.302 Uiso 1 1 calc R U . . .
C126 C 0.1789(5) 0.5057(3) 0.8241(5) 0.225(7) Uani 1 1 d D U . . .
C127 C 0.2006(5) 0.4976(3) 0.8497(5) 0.261(8) Uani 1 1 d D U . . .
H127 H 0.2107 0.5089 0.8647 0.313 Uiso 1 1 calc R U . . .
C128 C 0.2065(5) 0.4722(3) 0.8519(5) 0.253(8) Uani 1 1 d D U . . .
H128 H 0.2213 0.4664 0.8686 0.303 Uiso 1 1 calc R U . . .
C129 C 0.1919(5) 0.4555(3) 0.8309(5) 0.206(6) Uani 1 1 d D U . . .
C130 C 0.1640(4) 0.4883(3) 0.8025(4) 0.185(5) Uani 1 1 d D U . . .
C131 C 0.1404(4) 0.4951(3) 0.7778(4) 0.186(5) Uani 1 1 d D U . . .
C132 C 0.1934(5) 0.4293(3) 0.8291(5) 0.200(6) Uani 1 1 d D U . . .
H132 H 0.2096 0.4209 0.8422 0.240 Uiso 1 1 calc R U . . .
C133 C 0.1769(4) 0.3908(3) 0.8087(4) 0.154(5) Uani 1 1 d D U . . .
C134 C 0.2075(4) 0.3792(3) 0.8076(4) 0.178(5) Uani 1 1 d D U . . .
H134 H 0.2273 0.3888 0.8092 0.214 Uiso 1 1 calc R U . . .
C135 C 0.2099(4) 0.3540(3) 0.8043(4) 0.176(5) Uani 1 1 d D U . . .
H135 H 0.2312 0.3464 0.8035 0.211 Uiso 1 1 calc R U . . .
C136 C 0.1804(4) 0.3393(3) 0.8020(4) 0.172(5) Uani 1 1 d D U . . .
C137 C 0.1498(4) 0.3517(3) 0.8010(4) 0.172(5) Uani 1 1 d D U . . .
H137 H 0.1298 0.3425 0.7985 0.207 Uiso 1 1 calc R U . . .
C138 C 0.1483(4) 0.3763(3) 0.8034(4) 0.171(5) Uani 1 1 d D U . . .
H138 H 0.1274 0.3843 0.8015 0.206 Uiso 1 1 calc R U . . .
C140 C 0.2749(5) 0.1743(4) 1.0902(5) 0.279(9) Uani 1 1 d D U . . .
H140 H 0.2625 0.1648 1.0746 0.334 Uiso 1 1 calc R U . . .
C141 C 0.2831(4) 0.1640(4) 1.1238(5) 0.305(10) Uani 1 1 d D U . . .
H141 H 0.2763 0.1481 1.1310 0.366 Uiso 1 1 calc R U . . .
C142 C 0.3016(4) 0.1800(4) 1.1432(5) 0.272(8) Uani 1 1 d D U . . .
H142 H 0.3078 0.1741 1.1645 0.326 Uiso 1 1 calc R U . . .
C143 C 0.3121(5) 0.2035(4) 1.1355(5) 0.285(8) Uani 1 1 d D U . . .
C144 C 0.3308(5) 0.2180(4) 1.1555(5) 0.299(9) Uani 1 1 d D U . . .
H144 H 0.3374 0.2122 1.1768 0.359 Uiso 1 1 calc R U . . .
C145 C 0.3399(5) 0.2406(4) 1.1452(5) 0.304(9) Uani 1 1 d D U . . .
H145 H 0.3516 0.2512 1.1600 0.365 Uiso 1 1 calc R U . . .
C146 C 0.3320(5) 0.2496(4) 1.1109(5) 0.278(8) Uani 1 1 d D U . . .
C147 C 0.3396(5) 0.2718(4) 1.0977(5) 0.272(8) Uani 1 1 d D U . . .
H147 H 0.3525 0.2830 1.1107 0.326 Uiso 1 1 calc R U . . .
C148 C 0.3295(5) 0.2791(4) 1.0661(5) 0.269(8) Uani 1 1 d D U . . .
H148 H 0.3344 0.2947 1.0567 0.323 Uiso 1 1 calc R U . . .
C149 C 0.3107(5) 0.2603(4) 1.0491(4) 0.230(7) Uani 1 1 d D U . . .
C150 C 0.3123(5) 0.2331(4) 1.0935(4) 0.246(7) Uani 1 1 d D U . . .
C151 C 0.3028(6) 0.2105(4) 1.1031(5) 0.257(7) Uani 1 1 d D U . . .
C152 C 0.2979(5) 0.2648(4) 1.0142(4) 0.231(7) Uani 1 1 d D U . . .
H152 H 0.3028 0.2792 1.0016 0.278 Uiso 1 1 calc R U . . .
C153 C 0.2681(5) 0.2475(4) 0.9694(4) 0.216(7) Uani 1 1 d D U . . .
C154 C 0.2381(5) 0.2358(4) 0.9622(4) 0.240(8) Uani 1 1 d D U . . .
H154 H 0.2257 0.2276 0.9790 0.288 Uiso 1 1 calc R U . . .
C155 C 0.2271(5) 0.2366(4) 0.9296(4) 0.247(8) Uani 1 1 d D U . . .
H155 H 0.2061 0.2294 0.9248 0.296 Uiso 1 1 calc R U . . .
C156 C 0.2442(5) 0.2471(3) 0.9034(4) 0.211(6) Uani 1 1 d D U . . .
C157 C 0.2743(4) 0.2578(3) 0.9119(4) 0.212(6) Uani 1 1 d D U . . .
H157 H 0.2878 0.2644 0.8948 0.255 Uiso 1 1 calc R U . . .
C158 C 0.2857(4) 0.2594(3) 0.9442(4) 0.205(6) Uani 1 1 d D U . . .
H158 H 0.3053 0.2684 0.9493 0.246 Uiso 1 1 calc R U . . .
C160 C 0.1902(5) 0.0132(3) 0.8668(5) 0.261(8) Uani 1 1 d D U . . .
H160 H 0.1959 0.0256 0.8825 0.313 Uiso 1 1 calc R U . . .
C161 C 0.1918(4) -0.0121(4) 0.8773(6) 0.291(10) Uani 1 1 d D U . . .
H161 H 0.1968 -0.0172 0.8993 0.349 Uiso 1 1 calc R U . . .
C162 C 0.1851(3) -0.0279(4) 0.8517(5) 0.252(8) Uani 1 1 d D U . . .
H162 H 0.1857 -0.0448 0.8577 0.303 Uiso 1 1 calc R U . . .
C163 C 0.1776(4) -0.0238(3) 0.8182(5) 0.231(7) Uani 1 1 d D U . . .
C164 C 0.1699(5) -0.0367(4) 0.7887(5) 0.258(8) Uani 1 1 d D U . . .
H164 H 0.1703 -0.0541 0.7913 0.309 Uiso 1 1 calc R U . . .
C165 C 0.1621(6) -0.0293(4) 0.7575(6) 0.288(9) Uani 1 1 d D U . . .
H165 H 0.1569 -0.0406 0.7401 0.346 Uiso 1 1 calc R U . . .
C166 C 0.1625(5) -0.0024(4) 0.7528(5) 0.269(8) Uani 1 1 d D U . . .
C167 C 0.1563(6) 0.0079(4) 0.7219(5) 0.304(9) Uani 1 1 d D U . . .
H167 H 0.1525 -0.0025 0.7033 0.365 Uiso 1 1 calc R U . . .
C168 C 0.1557(6) 0.0338(4) 0.7178(5) 0.304(10) Uani 1 1 d D U . . .
H168 H 0.1510 0.0415 0.6972 0.364 Uiso 1 1 calc R U . . .
C169 C 0.1628(6) 0.0475(4) 0.7476(5) 0.262(8) Uani 1 1 d D U . . .
C170 C 0.1703(5) 0.0120(3) 0.7813(5) 0.235(6) Uani 1 1 d D U . . .
C171 C 0.1773(5) 0.0027(3) 0.8131(5) 0.211(6) Uani 1 1 d D U . . .
C172 C 0.1645(7) 0.0747(3) 0.7483(5) 0.260(8) Uani 1 1 d D U . . .
H172 H 0.1619 0.0849 0.7293 0.312 Uiso 1 1 calc R U . . .
C173 C 0.1784(5) 0.1088(3) 0.7810(4) 0.207(6) Uani 1 1 d D U . . .
C174 C 0.1657(4) 0.1213(3) 0.8091(4) 0.199(6) Uani 1 1 d D U . . .
H174 H 0.1542 0.1127 0.8261 0.239 Uiso 1 1 calc R U . . .
C175 C 0.1706(5) 0.1465(3) 0.8107(4) 0.207(6) Uani 1 1 d D U . . .
H175 H 0.1598 0.1557 0.8275 0.248 Uiso 1 1 calc R U . . .
C176 C 0.1912(4) 0.1590(3) 0.7881(4) 0.186(5) Uani 1 1 d D U . . .
C177 C 0.2044(4) 0.1455(3) 0.7613(4) 0.201(6) Uani 1 1 d D U . . .
H177 H 0.2167 0.1538 0.7447 0.242 Uiso 1 1 calc R U . . .
C178 C 0.1997(4) 0.1208(3) 0.7590(4) 0.195(6) Uani 1 1 d D U . . .
H178 H 0.2109 0.1117 0.7425 0.234 Uiso 1 1 calc R U . . .
C180 C 0.1456(4) 0.2507(3) 0.7193(3) 0.176(5) Uani 1 1 d D U . . .
C181 C 0.1526(4) 0.2733(3) 0.7339(4) 0.180(5) Uani 1 1 d D U . . .
C182 C 0.1456(5) 0.2971(3) 0.7198(4) 0.211(7) Uani 1 1 d D U . . .
H182 H 0.1357 0.3000 0.6987 0.254 Uiso 1 1 calc R U . . .
C183 C 0.1555(5) 0.3151(3) 0.7419(4) 0.208(6) Uani 1 1 d D U . . .
H183 H 0.1531 0.3324 0.7395 0.250 Uiso 1 1 calc R U . . .
C184 C 0.1705(4) 0.3018(3) 0.7697(4) 0.177(5) Uani 1 1 d D U . . .
C185 C 0.1834(4) 0.3122(2) 0.7982(3) 0.171(5) Uani 1 1 d D U . . .
C186 C 0.1995(4) 0.2995(3) 0.8247(4) 0.176(5) Uani 1 1 d D U . . .
C187 C 0.2081(5) 0.3108(3) 0.8555(4) 0.202(6) Uani 1 1 d D U . . .
H187 H 0.2051 0.3277 0.8613 0.243 Uiso 1 1 calc R U . . .
C188 C 0.2213(5) 0.2930(3) 0.8748(4) 0.221(7) Uani 1 1 d D U . . .
H188 H 0.2302 0.2949 0.8965 0.265 Uiso 1 1 calc R U . . .
C189 C 0.2194(5) 0.2710(3) 0.8566(4) 0.196(6) Uani 1 1 d D U . . .
C190 C 0.2292(5) 0.2480(3) 0.8694(4) 0.202(6) Uani 1 1 d D U . . .
C191 C 0.2249(5) 0.2258(3) 0.8530(4) 0.212(6) Uani 1 1 d D U . . .
C192 C 0.2366(6) 0.2023(3) 0.8647(5) 0.242(8) Uani 1 1 d D U . . .
H192 H 0.2495 0.1994 0.8841 0.291 Uiso 1 1 calc R U . . .
C193 C 0.2258(6) 0.1852(3) 0.8432(5) 0.244(8) Uani 1 1 d D U . . .
H193 H 0.2285 0.1679 0.8454 0.293 Uiso 1 1 calc R U . . .
C194 C 0.2092(5) 0.1978(3) 0.8162(4) 0.207(6) Uani 1 1 d D U . . .
C195 C 0.1937(4) 0.1867(2) 0.7891(4) 0.183(5) Uani 1 1 d D U . . .
C196 C 0.1772(4) 0.1985(3) 0.7616(4) 0.167(5) Uani 1 1 d D U . . .
C197 C 0.1570(4) 0.1860(3) 0.7368(4) 0.187(5) Uani 1 1 d D U . . .
H197 H 0.1536 0.1688 0.7342 0.224 Uiso 1 1 calc R U . . .
C198 C 0.1442(4) 0.2043(3) 0.7185(4) 0.186(5) Uani 1 1 d D U . . .
H198 H 0.1297 0.2022 0.7000 0.224 Uiso 1 1 calc R U . . .
C199 C 0.1556(4) 0.2275(3) 0.7306(4) 0.167(5) Uani 1 1 d D U . . .
N100 N -0.0008(5) 0.2922(4) 0.5488(4) 0.260(7) Uani 1 1 d D U . . .
N101 N 0.0367(4) 0.2528(3) 0.5452(4) 0.251(6) Uani 1 1 d D U . . .
N102 N 0.0664(4) 0.2456(3) 0.6002(4) 0.229(6) Uani 1 1 d D U . . .
N103 N 0.1269(3) 0.4759(2) 0.7612(4) 0.192(5) Uani 1 1 d D U . . .
N104 N 0.1698(3) 0.4620(2) 0.8067(4) 0.189(5) Uani 1 1 d D U . . .
N105 N 0.1741(3) 0.4164(2) 0.8105(3) 0.169(4) Uani 1 1 d D U . . .
N106 N 0.2851(5) 0.1966(4) 1.0825(4) 0.262(7) Uani 1 1 d D U . . .
N107 N 0.3020(3) 0.2380(3) 1.0606(3) 0.215(5) Uani 1 1 d D U . . .
N108 N 0.2787(4) 0.2461(3) 1.0030(3) 0.222(6) Uani 1 1 d D U . . .
N109 N 0.1811(4) 0.0204(2) 0.8357(4) 0.203(5) Uani 1 1 d D U . . .
N110 N 0.1694(4) 0.0375(3) 0.7771(4) 0.221(5) Uani 1 1 d D U . . .
N111 N 0.1703(4) 0.0828(2) 0.7786(4) 0.214(5) Uani 1 1 d D U . . .
N112 N 0.1687(3) 0.2768(2) 0.7639(3) 0.173(4) Uani 1 1 d D U . . .
H11A H 0.1765 0.2652 0.7770 0.208 Uiso 0.5 1 calc R U P A 1
N113 N 0.2044(3) 0.2751(2) 0.8261(3) 0.179(4) Uani 1 1 d D U . B 1
H113 H 0.1993 0.2641 0.8109 0.215 Uiso 0.5 1 calc R U P B 2
N114 N 0.2090(4) 0.2224(2) 0.8229(3) 0.197(5) Uani 1 1 d D U . . .
H11B H 0.2003 0.2341 0.8104 0.236 Uiso 0.5 1 calc R U P C 1
N115 N 0.1755(3) 0.2239(2) 0.7590(3) 0.172(4) Uani 1 1 d D U . D 1
H11C H 0.1846 0.2351 0.7720 0.206 Uiso 0.5 1 calc R U P D 2
C200 C 0.1669(6) 0.0845(6) 0.4107(5) 0.318(11) Uani 1 1 d D U . . .
H200 H 0.1883 0.0772 0.4090 0.381 Uiso 1 1 calc R U . . .
C201 C 0.1459(7) 0.0860(6) 0.3821(6) 0.347(12) Uani 1 1 d D U . . .
H201 H 0.1517 0.0785 0.3616 0.417 Uiso 1 1 calc R U . . .
C202 C 0.1157(7) 0.0992(7) 0.3862(6) 0.339(11) Uani 1 1 d D U . . .
H202 H 0.1023 0.1009 0.3669 0.406 Uiso 1 1 calc R U . . .
C203 C 0.1035(6) 0.1097(6) 0.4144(6) 0.313(9) Uani 1 1 d D U . . .
C204 C 0.0760(7) 0.1237(7) 0.4211(7) 0.359(12) Uani 1 1 d D U . . .
H204 H 0.0634 0.1289 0.4024 0.431 Uiso 1 1 calc R U . . .
C205 C 0.0649(5) 0.1308(6) 0.4496(6) 0.315(10) Uani 1 1 d D U . . .
H205 H 0.0431 0.1371 0.4521 0.378 Uiso 1 1 calc R U . . .
C206 C 0.0882(5) 0.1284(5) 0.4779(6) 0.292(9) Uani 1 1 d D U . . .
C207 C 0.0835(5) 0.1370(6) 0.5097(6) 0.310(10) Uani 1 1 d D U . . .
H207 H 0.0626 0.1445 0.5142 0.372 Uiso 1 1 calc R U . . .
C208 C 0.1070(5) 0.1357(5) 0.5369(6) 0.325(10) Uani 1 1 d D U . . .
H208 H 0.1030 0.1419 0.5585 0.390 Uiso 1 1 calc R U . . .
C209 C 0.1373(5) 0.1237(5) 0.5269(5) 0.266(9) Uani 1 1 d D U . . .
C210 C 0.1174(5) 0.1162(4) 0.4727(5) 0.245(7) Uani 1 1 d D U . . .
C211 C 0.1275(5) 0.1057(4) 0.4416(5) 0.255(7) Uani 1 1 d D U . . .
C212 C 0.1639(4) 0.1176(4) 0.5512(5) 0.254(8) Uani 1 1 d D U . . .
H212 H 0.1621 0.1213 0.5742 0.304 Uiso 1 1 calc R U . . .
C213 C 0.2200(4) 0.1056(3) 0.5589(4) 0.187(6) Uani 1 1 d D U . . .
C214 C 0.2292(4) 0.1245(3) 0.5787(4) 0.198(6) Uani 1 1 d D U . . .
H214 H 0.2152 0.1385 0.5805 0.237 Uiso 1 1 calc R U . . .
C215 C 0.2593(4) 0.1239(3) 0.5966(4) 0.205(6) Uani 1 1 d D U . . .
H215 H 0.2668 0.1380 0.6084 0.247 Uiso 1 1 calc R U . . .
C216 C 0.2781(3) 0.1019(3) 0.5969(4) 0.177(5) Uani 1 1 d D U . . .
C217 C 0.2694(4) 0.0830(3) 0.5762(4) 0.184(5) Uani 1 1 d D U . . .
H217 H 0.2830 0.0688 0.5748 0.221 Uiso 1 1 calc R U . . .
C218 C 0.2406(4) 0.0847(3) 0.5572(4) 0.202(6) Uani 1 1 d D U . . .
H218 H 0.2347 0.0715 0.5428 0.242 Uiso 1 1 calc R U . . .
C220 C 0.0954(5) 0.0431(3) 0.8061(5) 0.277(9) Uani 1 1 d D U . . .
H220 H 0.1022 0.0380 0.7847 0.332 Uiso 1 1 calc R U . . .
C221 C 0.0603(5) 0.0394(3) 0.8167(6) 0.301(9) Uani 1 1 d D U . . .
H221 H 0.0438 0.0321 0.8029 0.361 Uiso 1 1 calc R U . . .
C222 C 0.0542(5) 0.0476(3) 0.8481(6) 0.308(10) Uani 1 1 d D U . . .
H222 H 0.0320 0.0453 0.8552 0.370 Uiso 1 1 calc R U . . .
C223 C 0.0754(5) 0.0588(4) 0.8716(6) 0.283(8) Uani 1 1 d D U . . .
C224 C 0.0702(5) 0.0662(4) 0.9038(6) 0.300(9) Uani 1 1 d D U . . .
H224 H 0.0488 0.0630 0.9128 0.360 Uiso 1 1 calc R U . . .
C225 C 0.0930(5) 0.0777(4) 0.9243(6) 0.301(9) Uani 1 1 d D U . . .
H225 H 0.0876 0.0838 0.9457 0.362 Uiso 1 1 calc R U . . .
C226 C 0.1247(5) 0.0797(4) 0.9107(5) 0.277(8) Uani 1 1 d D U . . .
C227 C 0.1515(5) 0.0910(4) 0.9287(5) 0.266(8) Uani 1 1 d D U . . .
H227 H 0.1476 0.0970 0.9505 0.319 Uiso 1 1 calc R U . . .
C228 C 0.1826(5) 0.0935(3) 0.9153(4) 0.246(7) Uani 1 1 d D U . . .
H228 H 0.1995 0.1019 0.9274 0.295 Uiso 1 1 calc R U . . .
C229 C 0.1894(4) 0.0838(4) 0.8844(5) 0.218(7) Uani 1 1 d D U . . .
C230 C 0.1318(4) 0.0713(3) 0.8783(5) 0.241(6) Uani 1 1 d D U . . .
C231 C 0.1072(5) 0.0608(5) 0.8579(5) 0.267(7) Uani 1 1 d D U . . .
C232 C 0.2187(4) 0.0845(3) 0.8651(4) 0.212(7) Uani 1 1 d D U . . .
H232 H 0.2383 0.0917 0.8743 0.254 Uiso 1 1 calc R U . . .
C233 C 0.2481(4) 0.0786(3) 0.8157(4) 0.174(5) Uani 1 1 d D U . . .
C234 C 0.2651(4) 0.1009(3) 0.8147(4) 0.178(5) Uani 1 1 d D U . . .
H234 H 0.2612 0.1127 0.8316 0.214 Uiso 1 1 calc R U . . .
C235 C 0.2876(4) 0.1061(3) 0.7898(4) 0.184(6) Uani 1 1 d D U . . .
H235 H 0.2964 0.1223 0.7880 0.220 Uiso 1 1 calc R U . . .
C236 C 0.2977(4) 0.0877(3) 0.7669(4) 0.170(5) Uani 1 1 d D U . . .
C237 C 0.2799(4) 0.0650(3) 0.7681(4) 0.189(6) Uani 1 1 d D U . . .
H237 H 0.2843 0.0526 0.7520 0.227 Uiso 1 1 calc R U . . .
C238 C 0.2567(4) 0.0607(3) 0.7919(4) 0.203(6) Uani 1 1 d D U . . .
H238 H 0.2460 0.0451 0.7925 0.243 Uiso 1 1 calc R U . . .
C240 C 0.5549(7) 0.0101(6) 0.9161(7) 0.344(12) Uani 1 1 d D U . . .
H240 H 0.5315 0.0078 0.9142 0.413 Uiso 1 1 calc R U . . .
C241 C 0.5740(7) -0.0026(6) 0.9430(7) 0.377(13) Uani 1 1 d D U . . .
H241 H 0.5659 -0.0169 0.9541 0.453 Uiso 1 1 calc R U . . .
C242 C 0.6047(7) 0.0081(6) 0.9506(7) 0.343(12) Uani 1 1 d D U . . .
H242 H 0.6150 0.0043 0.9712 0.412 Uiso 1 1 calc R U . . .
C243 C 0.6211(6) 0.0243(5) 0.9291(6) 0.312(10) Uani 1 1 d D U . . .
C244 C 0.6524(6) 0.0319(6) 0.9345(7) 0.324(11) Uani 1 1 d D U . . .
H244 H 0.6644 0.0267 0.9536 0.389 Uiso 1 1 calc R U . . .
C245 C 0.6667(6) 0.0472(5) 0.9123(6) 0.295(9) Uani 1 1 d D U . . .
H245 H 0.6893 0.0517 0.9154 0.354 Uiso 1 1 calc R U . . .
C246 C 0.6482(6) 0.0572(5) 0.8829(6) 0.284(9) Uani 1 1 d D U . . .
C247 C 0.6602(5) 0.0716(5) 0.8585(6) 0.298(10) Uani 1 1 d D U . . .
H247 H 0.6827 0.0768 0.8597 0.357 Uiso 1 1 calc R U . . .
C248 C 0.6408(5) 0.0791(4) 0.8317(6) 0.286(9) Uani 1 1 d D U . . .
H248 H 0.6489 0.0897 0.8148 0.344 Uiso 1 1 calc R U . . .
C249 C 0.6074(5) 0.0696(4) 0.8316(5) 0.254(8) Uani 1 1 d D U . . .
C250 C 0.6160(5) 0.0478(4) 0.8806(5) 0.267(8) Uani 1 1 d D U . . .
C251 C 0.6005(6) 0.0329(5) 0.9033(6) 0.279(8) Uani 1 1 d D U . . .
C252 C 0.5821(4) 0.0776(4) 0.8059(5) 0.247(8) Uani 1 1 d D U . . .
H252 H 0.5861 0.0901 0.7899 0.297 Uiso 1 1 calc R U . . .
C253 C 0.5269(4) 0.0718(3) 0.7868(4) 0.197(6) Uani 1 1 d D U . . .
C254 C 0.5203(4) 0.0964(3) 0.7797(4) 0.204(6) Uani 1 1 d D U . . .
H254 H 0.5345 0.1090 0.7880 0.245 Uiso 1 1 calc R U . . .
C255 C 0.4927(4) 0.1025(3) 0.7602(4) 0.190(6) Uani 1 1 d D U . . .
H255 H 0.4887 0.1193 0.7550 0.228 Uiso 1 1 calc R U . . .
C256 C 0.4707(4) 0.0847(3) 0.7482(4) 0.180(5) Uani 1 1 d D U . . .
C257 C 0.4769(4) 0.0608(3) 0.7581(5) 0.216(7) Uani 1 1 d D U . . .
H257 H 0.4616 0.0484 0.7513 0.259 Uiso 1 1 calc R U . . .
C258 C 0.5038(4) 0.0537(3) 0.7774(5) 0.215(7) Uani 1 1 d D U . . .
H258 H 0.5067 0.0370 0.7840 0.258 Uiso 1 1 calc R U . . .
C260 C 0.6385(5) 0.0548(5) 0.4986(6) 0.288(9) Uani 1 1 d D U . . .
H260 H 0.6334 0.0468 0.5189 0.345 Uiso 1 1 calc R U . . .
C261 C 0.6720(6) 0.0535(6) 0.4864(7) 0.344(11) Uani 1 1 d D U . . .
H261 H 0.6902 0.0472 0.4989 0.413 Uiso 1 1 calc R U . . .
C262 C 0.6746(6) 0.0622(6) 0.4547(7) 0.327(11) Uani 1 1 d D U . . .
H262 H 0.6945 0.0576 0.4438 0.392 Uiso 1 1 calc R U . . .
C263 C 0.6532(6) 0.0769(6) 0.4355(6) 0.303(9) Uani 1 1 d D U . . .
C264 C 0.6538(6) 0.0911(6) 0.4057(7) 0.322(11) Uani 1 1 d D U . . .
H264 H 0.6751 0.0929 0.3958 0.387 Uiso 1 1 calc R U . . .
C265 C 0.6284(6) 0.1022(6) 0.3895(6) 0.320(10) Uani 1 1 d D U . . .
H265 H 0.6303 0.1085 0.3676 0.384 Uiso 1 1 calc R U . . .
C266 C 0.5970(6) 0.1035(6) 0.4091(6) 0.309(9) Uani 1 1 d D U . . .
C267 C 0.5694(6) 0.1146(5) 0.3954(5) 0.301(9) Uani 1 1 d D U . . .
H267 H 0.5701 0.1205 0.3732 0.361 Uiso 1 1 calc R U . . .
C268 C 0.5401(6) 0.1173(4) 0.4141(5) 0.283(8) Uani 1 1 d D U . . .
H268 H 0.5220 0.1272 0.4067 0.339 Uiso 1 1 calc R U . . .
C269 C 0.5393(5) 0.1043(4) 0.4446(5) 0.223(7) Uani 1 1 d D U . . .
C270 C 0.5938(5) 0.0891(4) 0.4385(5) 0.260(7) Uani 1 1 d D U . . .
C271 C 0.6213(5) 0.0767(5) 0.4524(6) 0.280(8) Uani 1 1 d D U . . .
C272 C 0.5112(5) 0.1064(3) 0.4688(4) 0.216(7) Uani 1 1 d D U . . .
H272 H 0.4917 0.1159 0.4650 0.260 Uiso 1 1 calc R U . . .
C273 C 0.4933(4) 0.0965(3) 0.5225(4) 0.170(5) Uani 1 1 d D U . . .
C274 C 0.4924(4) 0.0770(3) 0.5456(4) 0.183(6) Uani 1 1 d D U . . .
H274 H 0.5063 0.0630 0.5431 0.220 Uiso 1 1 calc R U . . .
C275 C 0.4706(4) 0.0789(3) 0.5719(4) 0.186(6) Uani 1 1 d D U . . .
H275 H 0.4685 0.0654 0.5867 0.223 Uiso 1 1 calc R U . . .
C276 C 0.4514(3) 0.1004(3) 0.5777(3) 0.162(5) Uani 1 1 d D U . . .
C277 C 0.4544(4) 0.1191(3) 0.5545(4) 0.181(6) Uani 1 1 d D U . . .
H277 H 0.4411 0.1335 0.5569 0.218 Uiso 1 1 calc R U . . .
C278 C 0.4759(4) 0.1178(3) 0.5281(4) 0.175(5) Uani 1 1 d D U . . .
H278 H 0.4786 0.1316 0.5139 0.210 Uiso 1 1 calc R U . . .
C280 C 0.3077(3) 0.1004(3) 0.6201(3) 0.169(5) Uani 1 1 d D U . . .
C281 C 0.3004(3) 0.0985(3) 0.6536(3) 0.165(5) Uani 1 1 d D U . . .
C282 C 0.2684(3) 0.0965(3) 0.6684(4) 0.169(5) Uani 1 1 d D U . . .
H282 H 0.2479 0.0967 0.6565 0.203 Uiso 1 1 calc R U . . .
C283 C 0.2714(3) 0.0941(3) 0.7016(4) 0.195(6) Uani 1 1 d D U . . .
H283 H 0.2539 0.0920 0.7171 0.234 Uiso 1 1 calc R U . . .
C284 C 0.3070(3) 0.0955(3) 0.7088(3) 0.167(5) Uani 1 1 d D U . . .
C285 C 0.3212(3) 0.0931(3) 0.7398(3) 0.162(4) Uani 1 1 d D U . . .
C286 C 0.3558(3) 0.0942(3) 0.7476(3) 0.154(4) Uani 1 1 d D U . . .
C287 C 0.3702(4) 0.0907(3) 0.7793(3) 0.175(5) Uani 1 1 d D U . . .
H287 H 0.3583 0.0890 0.7995 0.210 Uiso 1 1 calc R U . . .
C288 C 0.4032(4) 0.0902(3) 0.7762(3) 0.176(5) Uani 1 1 d D U . . .
H288 H 0.4191 0.0883 0.7936 0.211 Uiso 1 1 calc R U . . .
C289 C 0.4101(3) 0.0930(3) 0.7419(4) 0.162(5) Uani 1 1 d D U . . .
C290 C 0.4413(3) 0.0919(3) 0.7262(3) 0.167(5) Uani 1 1 d D U . . .
C291 C 0.4486(4) 0.0956(3) 0.6929(3) 0.179(5) Uani 1 1 d D U . . .
C292 C 0.4814(4) 0.0963(4) 0.6779(4) 0.208(7) Uani 1 1 d D U . . .
H292 H 0.5021 0.0955 0.6894 0.250 Uiso 1 1 calc R U . . .
C293 C 0.4772(3) 0.0982(4) 0.6452(4) 0.205(6) Uani 1 1 d D U . . .
H293 H 0.4943 0.0981 0.6290 0.245 Uiso 1 1 calc R U . . .
C294 C 0.4421(4) 0.1003(3) 0.6386(3) 0.162(5) Uani 1 1 d D U . . .
C295 C 0.4276(3) 0.1007(3) 0.6067(3) 0.163(5) Uani 1 1 d D U . . .
C296 C 0.3929(3) 0.1025(3) 0.5992(3) 0.169(5) Uani 1 1 d D U . . .
C297 C 0.3793(4) 0.1037(3) 0.5659(3) 0.191(6) Uani 1 1 d D U . . .
H297 H 0.3910 0.1045 0.5456 0.229 Uiso 1 1 calc R U . . .
C298 C 0.3453(4) 0.1033(3) 0.5705(3) 0.191(6) Uani 1 1 d D U . . .
H298 H 0.3290 0.1038 0.5534 0.230 Uiso 1 1 calc R U . . .
C299 C 0.3387(3) 0.1021(3) 0.6053(3) 0.164(5) Uani 1 1 d D U . . .
N200 N 0.1566(5) 0.0935(4) 0.4406(4) 0.260(7) Uani 1 1 d D U . . .
N201 N 0.1412(3) 0.1127(3) 0.4980(4) 0.225(6) Uani 1 1 d D U . . .
N202 N 0.1901(4) 0.1068(3) 0.5386(3) 0.209(6) Uani 1 1 d D U . . .
N203 N 0.1182(4) 0.0537(4) 0.8273(5) 0.256(7) Uani 1 1 d D U . . .
N204 N 0.1655(4) 0.0732(3) 0.8650(4) 0.215(5) Uani 1 1 d D U . . .
N205 N 0.2197(3) 0.0757(3) 0.8354(4) 0.192(5) Uani 1 1 d D U . . .
N206 N 0.5706(5) 0.0245(4) 0.8949(5) 0.291(8) Uani 1 1 d D U . . .
N207 N 0.5946(4) 0.0543(3) 0.8548(4) 0.236(6) Uani 1 1 d D U . . .
N208 N 0.5537(4) 0.0652(3) 0.8083(4) 0.214(6) Uani 1 1 d D U . . .
N209 N 0.6137(4) 0.0671(4) 0.4820(5) 0.291(8) Uani 1 1 d D U . . .
N210 N 0.5641(4) 0.0917(3) 0.4569(4) 0.244(6) Uani 1 1 d D U . . .
N211 N 0.5171(3) 0.0936(3) 0.4957(3) 0.201(5) Uani 1 1 d D U . . .
N212 N 0.3234(3) 0.0978(2) 0.6793(3) 0.161(4) Uani 1 1 d D U . . .
H21A H 0.3451 0.0987 0.6770 0.194 Uiso 0.5 1 calc R U P E 1
N213 N 0.3803(3) 0.0952(2) 0.7245(3) 0.150(4) Uani 1 1 d D U . F 1
H213 H 0.3778 0.0969 0.7029 0.181 Uiso 0.5 1 calc R U P F 2
N214 N 0.4255(3) 0.0982(2) 0.6675(3) 0.156(4) Uani 1 1 d D U . . .
H21B H 0.4037 0.0984 0.6698 0.187 Uiso 0.5 1 calc R U P G 1
N215 N 0.3686(3) 0.1010(2) 0.6227(3) 0.173(4) Uani 1 1 d D U . H 1
H21C H 0.3713 0.0996 0.6443 0.207 Uiso 0.5 1 calc R U P H 2
C300 C 0.4746(8) 0.2512(5) 0.2767(6) 0.354(12) Uani 1 1 d D U . . .
H300 H 0.4861 0.2376 0.2860 0.424 Uiso 1 1 calc R U . . .
C301 C 0.4662(10) 0.2509(6) 0.2419(6) 0.410(14) Uani 1 1 d D U . . .
H301 H 0.4747 0.2392 0.2265 0.492 Uiso 1 1 calc R U . . .
C302 C 0.4435(11) 0.2701(6) 0.2333(7) 0.405(14) Uani 1 1 d D U . . .
H302 H 0.4302 0.2674 0.2140 0.487 Uiso 1 1 calc R U . . .
C303 C 0.4387(9) 0.2920(5) 0.2494(6) 0.326(10) Uani 1 1 d D U . . .
C304 C 0.4221(9) 0.3130(5) 0.2409(6) 0.325(11) Uani 1 1 d D U . . .
H304 H 0.4144 0.3138 0.2185 0.390 Uiso 1 1 calc R U . . .
C305 C 0.4154(7) 0.3320(5) 0.2590(5) 0.297(9) Uani 1 1 d D U . . .
H305 H 0.4038 0.3459 0.2504 0.357 Uiso 1 1 calc R U . . .
C306 C 0.4266(6) 0.3309(4) 0.2939(5) 0.253(7) Uani 1 1 d D U . . .
C307 C 0.4229(6) 0.3497(4) 0.3160(5) 0.278(8) Uani 1 1 d D U . . .
H307 H 0.4128 0.3646 0.3086 0.333 Uiso 1 1 calc R U . . .
C308 C 0.4334(5) 0.3480(4) 0.3499(5) 0.253(8) Uani 1 1 d D U . . .
H308 H 0.4291 0.3603 0.3661 0.304 Uiso 1 1 calc R U . . .
C309 C 0.4512(5) 0.3258(4) 0.3571(4) 0.211(6) Uani 1 1 d D U . . .
C310 C 0.4446(5) 0.3105(4) 0.3041(4) 0.224(6) Uani 1 1 d D U . . .
C311 C 0.4526(6) 0.2901(4) 0.2829(5) 0.255(7) Uani 1 1 d D U . . .
C312 C 0.4651(4) 0.3207(3) 0.3906(4) 0.191(6) Uani 1 1 d D U . . .
H312 H 0.4626 0.3317 0.4088 0.229 Uiso 1 1 calc R U . . .
C313 C 0.4922(4) 0.2918(3) 0.4252(4) 0.169(5) Uani 1 1 d D U . . .
C314 C 0.4760(4) 0.2987(3) 0.4531(3) 0.171(5) Uani 1 1 d D U . . .
H314 H 0.4570 0.3090 0.4518 0.206 Uiso 1 1 calc R U . . .
C315 C 0.4879(4) 0.2904(3) 0.4843(3) 0.179(5) Uani 1 1 d D U . . .
H315 H 0.4764 0.2947 0.5039 0.215 Uiso 1 1 calc R U . . .
C316 C 0.5170(4) 0.2756(3) 0.4861(3) 0.179(5) Uani 1 1 d D U . . .
C317 C 0.5325(4) 0.2690(3) 0.4573(4) 0.187(6) Uani 1 1 d D U . . .
H317 H 0.5516 0.2587 0.4582 0.224 Uiso 1 1 calc R U . . .
C318 C 0.5207(4) 0.2769(3) 0.4268(4) 0.193(6) Uani 1 1 d D U . . .
H318 H 0.5319 0.2723 0.4070 0.232 Uiso 1 1 calc R U . . .
C320 C 0.5223(5) 0.0376(3) 0.4458(5) 0.214(6) Uani 1 1 d D U . . .
H320 H 0.5150 0.0524 0.4355 0.257 Uiso 1 1 calc R U . . .
C321 C 0.5138(5) 0.0131(3) 0.4305(5) 0.218(7) Uani 1 1 d D U . . .
H321 H 0.5029 0.0116 0.4096 0.262 Uiso 1 1 calc R U . . .
C322 C 0.5231(5) -0.0073(3) 0.4495(5) 0.225(7) Uani 1 1 d D U . . .
H322 H 0.5171 -0.0229 0.4407 0.270 Uiso 1 1 calc R U . . .
C323 C 0.5402(6) -0.0076(3) 0.4801(5) 0.230(7) Uani 1 1 d D U . . .
C324 C 0.5481(6) -0.0271(3) 0.5004(5) 0.243(7) Uani 1 1 d D U . . .
H324 H 0.5424 -0.0432 0.4933 0.292 Uiso 1 1 calc R U . . .
C325 C 0.5643(7) -0.0243(4) 0.5313(6) 0.269(8) Uani 1 1 d D U . . .
H325 H 0.5715 -0.0381 0.5440 0.323 Uiso 1 1 calc R U . . .
C326 C 0.5690(6) -0.0004(4) 0.5421(6) 0.250(7) Uani 1 1 d D U . . .
C327 C 0.5842(7) 0.0045(4) 0.5738(6) 0.294(9) Uani 1 1 d D U . . .
H327 H 0.5909 -0.0087 0.5878 0.353 Uiso 1 1 calc R U . . .
C328 C 0.5890(7) 0.0286(4) 0.5836(5) 0.286(9) Uani 1 1 d D U . . .
H328 H 0.5982 0.0317 0.6050 0.343 Uiso 1 1 calc R U . . .
C329 C 0.5809(7) 0.0485(3) 0.5636(5) 0.257(8) Uani 1 1 d D U . . .
C330 C 0.5619(5) 0.0201(3) 0.5218(5) 0.223(6) Uani 1 1 d D U . . .
C331 C 0.5463(5) 0.0166(3) 0.4909(5) 0.222(6) Uani 1 1 d D U . . .
C332 C 0.5811(6) 0.0745(3) 0.5682(5) 0.246(8) Uani 1 1 d D U . . .
H332 H 0.5867 0.0811 0.5894 0.295 Uiso 1 1 calc R U . . .
C333 C 0.5709(4) 0.1145(3) 0.5499(5) 0.189(6) Uani 1 1 d D U . . .
C334 C 0.5567(4) 0.1235(3) 0.5786(4) 0.200(6) Uani 1 1 d D U . . .
H334 H 0.5479 0.1122 0.5943 0.241 Uiso 1 1 calc R U . . .
C335 C 0.5548(4) 0.1486(3) 0.5850(4) 0.205(6) Uani 1 1 d D U . . .
H335 H 0.5459 0.1543 0.6054 0.246 Uiso 1 1 calc R U . . .
C336 C 0.5665(4) 0.1661(3) 0.5610(4) 0.194(6) Uani 1 1 d D U . . .
C337 C 0.5800(5) 0.1567(3) 0.5313(4) 0.208(6) Uani 1 1 d D U . . .
H337 H 0.5881 0.1677 0.5149 0.249 Uiso 1 1 calc R U . . .
C338 C 0.5815(5) 0.1317(3) 0.5261(4) 0.193(6) Uani 1 1 d D U . . .
H338 H 0.5899 0.1258 0.5056 0.232 Uiso 1 1 calc R U . . .
C340 C 0.7620(7) 0.2487(4) 0.8590(6) 0.290(10) Uani 1 1 d D U . . .
H340 H 0.7606 0.2631 0.8457 0.348 Uiso 1 1 calc R U . . .
C341 C 0.7790(7) 0.2495(4) 0.8923(6) 0.309(10) Uani 1 1 d D U . . .
H341 H 0.7900 0.2638 0.9005 0.370 Uiso 1 1 calc R U . . .
C342 C 0.7770(8) 0.2274(4) 0.9101(6) 0.318(11) Uani 1 1 d D U . . .
H342 H 0.7841 0.2278 0.9326 0.381 Uiso 1 1 calc R U . . .
C343 C 0.7655(7) 0.2048(4) 0.8977(5) 0.270(8) Uani 1 1 d D U . . .
C344 C 0.7653(7) 0.1838(4) 0.9149(5) 0.273(9) Uani 1 1 d D U . . .
H344 H 0.7757 0.1833 0.9362 0.328 Uiso 1 1 calc R U . . .
C345 C 0.7507(7) 0.1633(4) 0.9030(5) 0.282(9) Uani 1 1 d D U . . .
H345 H 0.7510 0.1486 0.9158 0.339 Uiso 1 1 calc R U . . .
C346 C 0.7339(6) 0.1635(4) 0.8696(5) 0.277(9) Uani 1 1 d D U . . .
C347 C 0.7143(7) 0.1459(4) 0.8567(6) 0.301(9) Uani 1 1 d D U . . .
H347 H 0.7090 0.1319 0.8699 0.362 Uiso 1 1 calc R U . . .
C348 C 0.7014(7) 0.1474(4) 0.8243(6) 0.303(10) Uani 1 1 d D U . . .
H348 H 0.6919 0.1338 0.8127 0.364 Uiso 1 1 calc R U . . .
C349 C 0.7043(7) 0.1716(4) 0.8109(5) 0.272(9) Uani 1 1 d D U . . .
C350 C 0.7350(6) 0.1867(4) 0.8549(5) 0.245(7) Uani 1 1 d D U . . .
C351 C 0.7498(6) 0.2075(4) 0.8668(5) 0.235(7) Uani 1 1 d D U . . .
C352 C 0.6869(6) 0.1783(4) 0.7789(5) 0.251(8) Uani 1 1 d D U . . .
H352 H 0.6733 0.1671 0.7666 0.302 Uiso 1 1 calc R U . . .
C353 C 0.6726(4) 0.2111(3) 0.7437(4) 0.193(6) Uani 1 1 d D U . . .
C354 C 0.6876(4) 0.2277(4) 0.7221(4) 0.212(6) Uani 1 1 d D U . . .
H354 H 0.7101 0.2328 0.7248 0.254 Uiso 1 1 calc R U . . .
C355 C 0.6673(4) 0.2365(3) 0.6962(4) 0.211(7) Uani 1 1 d D U . . .
H355 H 0.6769 0.2471 0.6802 0.253 Uiso 1 1 calc R U . . .
C356 C 0.6339(4) 0.2304(3) 0.6929(4) 0.188(6) Uani 1 1 d D U . . .
C357 C 0.6198(4) 0.2144(3) 0.7160(4) 0.190(6) Uani 1 1 d D U . . .
H357 H 0.5973 0.2093 0.7136 0.229 Uiso 1 1 calc R U . . .
C358 C 0.6386(4) 0.2061(3) 0.7424(4) 0.201(6) Uani 1 1 d D U . . .
H358 H 0.6284 0.1970 0.7597 0.241 Uiso 1 1 calc R U . . .
C360 C 0.6686(7) 0.4643(4) 0.7284(7) 0.333(11) Uani 1 1 d D U . . .
H360 H 0.6803 0.4493 0.7313 0.400 Uiso 1 1 calc R U . . .
C361 C 0.6770(8) 0.4847(5) 0.7502(8) 0.364(13) Uani 1 1 d D U . . .
H361 H 0.6913 0.4836 0.7690 0.437 Uiso 1 1 calc R U . . .
C362 C 0.6614(8) 0.5055(5) 0.7398(8) 0.348(11) Uani 1 1 d D U . . .
H362 H 0.6696 0.5200 0.7501 0.418 Uiso 1 1 calc R U . . .
C363 C 0.6355(7) 0.5098(4) 0.7169(7) 0.314(9) Uani 1 1 d D U . . .
C364 C 0.6132(7) 0.5286(4) 0.7059(7) 0.322(10) Uani 1 1 d D U . . .
H364 H 0.6135 0.5433 0.7187 0.386 Uiso 1 1 calc R U . . .
C365 C 0.5918(7) 0.5284(4) 0.6799(7) 0.312(9) Uani 1 1 d D U . . .
H365 H 0.5814 0.5431 0.6724 0.374 Uiso 1 1 calc R U . . .
C366 C 0.5852(6) 0.5044(4) 0.6636(6) 0.281(8) Uani 1 1 d D U . . .
C367 C 0.5614(6) 0.5012(4) 0.6399(6) 0.295(8) Uani 1 1 d D U . . .
H367 H 0.5482 0.5151 0.6341 0.355 Uiso 1 1 calc R U . . .
C368 C 0.5548(5) 0.4790(4) 0.6234(6) 0.274(8) Uani 1 1 d D U . . .
H368 H 0.5384 0.4771 0.6066 0.328 Uiso 1 1 calc R U . . .
C369 C 0.5763(5) 0.4593(4) 0.6351(5) 0.229(6) Uani 1 1 d D U . . .
C370 C 0.6056(6) 0.4845(4) 0.6740(6) 0.258(7) Uani 1 1 d D U . . .
C371 C 0.6283(6) 0.4863(4) 0.7004(6) 0.269(7) Uani 1 1 d D U . . .
C372 C 0.5728(5) 0.4338(3) 0.6227(5) 0.219(6) Uani 1 1 d D U . . .
H372 H 0.5572 0.4287 0.6063 0.263 Uiso 1 1 calc R U . . .
C373 C 0.5889(4) 0.3929(3) 0.6318(4) 0.162(5) Uani 1 1 d D U . . .
C374 C 0.6169(4) 0.3771(3) 0.6324(4) 0.175(5) Uani 1 1 d D U . . .
H374 H 0.6386 0.3834 0.6366 0.209 Uiso 1 1 calc R U . . .
C375 C 0.6119(3) 0.3522(3) 0.6268(4) 0.169(5) Uani 1 1 d D U . . .
H375 H 0.6307 0.3416 0.6262 0.203 Uiso 1 1 calc R U . . .
C376 C 0.5800(4) 0.3421(3) 0.6218(3) 0.160(4) Uani 1 1 d D U . . .
C377 C 0.5529(4) 0.3587(3) 0.6223(4) 0.170(5) Uani 1 1 d D U . . .
H377 H 0.5310 0.3525 0.6194 0.204 Uiso 1 1 calc R U . . .
C378 C 0.5573(3) 0.3831(3) 0.6268(4) 0.177(5) Uani 1 1 d D U . . .
H378 H 0.5386 0.3938 0.6266 0.212 Uiso 1 1 calc R U . . .
C380 C 0.5310(4) 0.2691(3) 0.5195(3) 0.165(4) Uani 1 1 d D U . . .
C381 C 0.5340(4) 0.2443(3) 0.5258(4) 0.183(5) Uani 1 1 d D U . . .
C382 C 0.5211(5) 0.2245(3) 0.5059(4) 0.218(7) Uani 1 1 d D U . . .
H382 H 0.5084 0.2264 0.4862 0.261 Uiso 1 1 calc R U . . .
C383 C 0.5299(4) 0.2020(3) 0.5199(4) 0.196(6) Uani 1 1 d D U . . .
H383 H 0.5245 0.1860 0.5121 0.235 Uiso 1 1 calc R U . . .
C384 C 0.5497(4) 0.2087(3) 0.5496(4) 0.179(5) Uani 1 1 d D U . . .
C385 C 0.5669(4) 0.1926(3) 0.5699(4) 0.186(5) Uani 1 1 d D U . . .
C386 C 0.5859(4) 0.1986(3) 0.5990(4) 0.175(5) Uani 1 1 d D U . . .
C387 C 0.6078(4) 0.1829(3) 0.6165(4) 0.204(6) Uani 1 1 d D U . . .
H387 H 0.6128 0.1664 0.6107 0.245 Uiso 1 1 calc R U . . .
C388 C 0.6204(4) 0.1952(3) 0.6431(4) 0.192(6) Uani 1 1 d D U . . .
H388 H 0.6348 0.1890 0.6599 0.230 Uiso 1 1 calc R U . . .
C389 C 0.6076(4) 0.2192(3) 0.6404(4) 0.172(5) Uani 1 1 d D U . . .
C390 C 0.6136(4) 0.2385(3) 0.6631(3) 0.177(5) Uani 1 1 d D U . . .
C391 C 0.6049(4) 0.2630(3) 0.6601(4) 0.175(5) Uani 1 1 d D U . . .
C392 C 0.6121(5) 0.2828(3) 0.6830(4) 0.195(6) Uani 1 1 d D U . . .
H392 H 0.6222 0.2811 0.7042 0.234 Uiso 1 1 calc R U . . .
C393 C 0.6021(4) 0.3040(3) 0.6695(4) 0.182(5) Uani 1 1 d D U . . .
H393 H 0.6044 0.3200 0.6789 0.218 Uiso 1 1 calc R U . . .
C394 C 0.5870(4) 0.2981(3) 0.6379(4) 0.166(5) Uani 1 1 d D U . . .
C395 C 0.5757(3) 0.3150(3) 0.6146(3) 0.163(4) Uani 1 1 d D U . . .
C396 C 0.5619(3) 0.3093(3) 0.5824(3) 0.156(5) Uani 1 1 d D U . . .
C397 C 0.5531(3) 0.3272(3) 0.5573(3) 0.164(4) Uani 1 1 d D U . . .
H397 H 0.5549 0.3446 0.5589 0.197 Uiso 1 1 calc R U . . .
C398 C 0.5417(4) 0.3142(3) 0.5309(4) 0.174(5) Uani 1 1 d D U . . .
H398 H 0.5355 0.3207 0.5099 0.208 Uiso 1 1 calc R U . . .
C399 C 0.5406(4) 0.2886(3) 0.5404(4) 0.169(5) Uani 1 1 d D U . . .
N300 N 0.4666(6) 0.2703(3) 0.2965(4) 0.268(7) Uani 1 1 d D U . . .
N301 N 0.4565(4) 0.3078(3) 0.3360(3) 0.206(5) Uani 1 1 d D U . . .
N302 N 0.4808(3) 0.3000(3) 0.3927(3) 0.177(5) Uani 1 1 d D U . . .
N303 N 0.5408(4) 0.0385(3) 0.4750(4) 0.200(5) Uani 1 1 d D U . . .
N304 N 0.5688(4) 0.0453(2) 0.5324(4) 0.207(5) Uani 1 1 d D U . . .
N305 N 0.5738(4) 0.0894(3) 0.5444(4) 0.207(5) Uani 1 1 d D U . . .
N306 N 0.7491(4) 0.2278(3) 0.8486(4) 0.237(6) Uani 1 1 d D U . . .
N307 N 0.7203(4) 0.1911(3) 0.8238(4) 0.213(5) Uani 1 1 d D U . . .
N308 N 0.6926(4) 0.2015(3) 0.7698(4) 0.225(6) Uani 1 1 d D U . . .
N309 N 0.6448(5) 0.4654(3) 0.7038(5) 0.267(7) Uani 1 1 d D U . . .
N310 N 0.6001(4) 0.4622(3) 0.6573(4) 0.229(6) Uani 1 1 d D U . . .
N311 N 0.5943(3) 0.4190(2) 0.6374(3) 0.182(4) Uani 1 1 d D U . . .
N312 N 0.5504(3) 0.2342(2) 0.5531(3) 0.177(4) Uani 1 1 d D U . . .
H31A H 0.5595 0.2424 0.5696 0.212 Uiso 0.5 1 calc R U P I 1
N313 N 0.5870(3) 0.2213(2) 0.6132(3) 0.165(4) Uani 1 1 d D U . J 1
H313 H 0.5766 0.2346 0.6064 0.198 Uiso 0.5 1 calc R U P J 2
N314 N 0.5883(3) 0.2731(2) 0.6328(3) 0.167(4) Uani 1 1 d D U . . .
H31B H 0.5802 0.2651 0.6157 0.201 Uiso 0.5 1 calc R U P K 1
N315 N 0.5540(3) 0.2861(2) 0.5725(3) 0.161(4) Uani 1 1 d D U . L 1
H31C H 0.5567 0.2723 0.5838 0.193 Uiso 0.5 1 calc R U P L 2
C400 C -0.0251(6) 0.2313(4) 0.5957(6) 0.291(9) Uani 1 1 d D U . . .
H400 H -0.0152 0.2220 0.5785 0.349 Uiso 1 1 calc R U . . .
C401 C -0.0537(7) 0.2216(5) 0.6114(7) 0.314(11) Uani 1 1 d D U . . .
H401 H -0.0619 0.2055 0.6073 0.377 Uiso 1 1 calc R U . . .
C402 C -0.0692(6) 0.2385(5) 0.6340(6) 0.294(9) Uani 1 1 d D U . . .
H402 H -0.0896 0.2331 0.6433 0.353 Uiso 1 1 calc R U . . .
C403 C -0.0582(6) 0.2612(5) 0.6440(7) 0.295(9) Uani 1 1 d D U . . .
C404 C -0.0690(6) 0.2771(5) 0.6680(7) 0.306(10) Uani 1 1 d D U . . .
H404 H -0.0855 0.2709 0.6825 0.367 Uiso 1 1 calc R U . . .
C405 C -0.0594(6) 0.2997(5) 0.6732(7) 0.313(10) Uani 1 1 d D U . . .
H405 H -0.0730 0.3114 0.6841 0.376 Uiso 1 1 calc R U . . .
C406 C -0.0258(6) 0.3056(5) 0.6610(6) 0.283(8) Uani 1 1 d D U . . .
C407 C -0.0103(6) 0.3280(4) 0.6653(6) 0.291(9) Uani 1 1 d D U . . .
H407 H -0.0207 0.3400 0.6790 0.349 Uiso 1 1 calc R U . . .
C408 C 0.0208(5) 0.3343(4) 0.6502(6) 0.275(8) Uani 1 1 d D U . . .
H408 H 0.0321 0.3494 0.6542 0.330 Uiso 1 1 calc R U . . .
C409 C 0.0329(5) 0.3156(4) 0.6287(5) 0.242(7) Uani 1 1 d D U . . .
C410 C -0.0135(5) 0.2906(4) 0.6366(5) 0.249(7) Uani 1 1 d D U . . .
C411 C -0.0269(5) 0.2670(4) 0.6269(5) 0.252(7) Uani 1 1 d D U . . .
C412 C 0.0656(4) 0.3172(4) 0.6116(5) 0.256(8) Uani 1 1 d D U . . .
H412 H 0.0822 0.3290 0.6170 0.307 Uiso 1 1 calc R U . . .
C413 C 0.1018(4) 0.2954(4) 0.5756(5) 0.240(7) Uani 1 1 d D U . . .
C414 C 0.1045(4) 0.2862(5) 0.5443(5) 0.278(9) Uani 1 1 d D U . . .
H414 H 0.0851 0.2819 0.5321 0.333 Uiso 1 1 calc R U . . .
C415 C 0.1360(4) 0.2830(4) 0.5300(5) 0.272(9) Uani 1 1 d D U . . .
H415 H 0.1382 0.2796 0.5070 0.326 Uiso 1 1 calc R U . . .
C416 C 0.1644(4) 0.2851(4) 0.5509(5) 0.232(7) Uani 1 1 d D U . . .
C417 C 0.1612(4) 0.2953(4) 0.5819(5) 0.221(7) Uani 1 1 d D U . . .
H417 H 0.1806 0.2988 0.5946 0.265 Uiso 1 1 calc R U . . .
C418 C 0.1298(4) 0.3005(4) 0.5950(4) 0.224(7) Uani 1 1 d D U . . .
H418 H 0.1277 0.3074 0.6166 0.269 Uiso 1 1 calc R U . . .
C420 C 0.1358(6) 0.0554(4) 0.5357(5) 0.293(9) Uani 1 1 d D U . . .
H420 H 0.1304 0.0693 0.5489 0.352 Uiso 1 1 calc R U . . .
C421 C 0.1203(6) 0.0311(5) 0.5423(5) 0.341(12) Uani 1 1 d D U . . .
H421 H 0.1014 0.0289 0.5560 0.410 Uiso 1 1 calc R U . . .
C422 C 0.1360(6) 0.0120(4) 0.5265(6) 0.349(12) Uani 1 1 d D U . . .
H422 H 0.1279 -0.0039 0.5322 0.419 Uiso 1 1 calc R U . . .
C423 C 0.1617(6) 0.0119(4) 0.5035(7) 0.299(9) Uani 1 1 d D U . . .
C424 C 0.1791(7) -0.0073(4) 0.4892(7) 0.330(11) Uani 1 1 d D U . . .
H424 H 0.1722 -0.0237 0.4937 0.396 Uiso 1 1 calc R U . . .
C425 C 0.2063(6) -0.0038(4) 0.4686(7) 0.309(10) Uani 1 1 d D U . . .
H425 H 0.2162 -0.0168 0.4564 0.371 Uiso 1 1 calc R U . . .
C426 C 0.2181(6) 0.0205(3) 0.4673(6) 0.274(8) Uani 1 1 d D U . . .
C427 C 0.2474(6) 0.0258(4) 0.4491(8) 0.336(11) Uani 1 1 d D U . . .
H427 H 0.2599 0.0128 0.4393 0.403 Uiso 1 1 calc R U . . .
C428 C 0.2577(6) 0.0502(4) 0.4457(7) 0.308(10) Uani 1 1 d D U . . .
H428 H 0.2777 0.0536 0.4342 0.370 Uiso 1 1 calc R U . . .
C429 C 0.2399(5) 0.0694(3) 0.4586(6) 0.255(8) Uani 1 1 d D U . . .
C430 C 0.2004(5) 0.0409(3) 0.4804(5) 0.239(6) Uani 1 1 d D U . . .
C431 C 0.1711(6) 0.0364(4) 0.4971(6) 0.266(7) Uani 1 1 d D U . . .
C432 C 0.2480(6) 0.0950(3) 0.4593(7) 0.275(9) Uani 1 1 d D U . . .
H432 H 0.2676 0.1013 0.4494 0.330 Uiso 1 1 calc R U . . .
C433 C 0.2366(5) 0.1336(3) 0.4790(6) 0.227(7) Uani 1 1 d D U . . .
C434 C 0.2664(5) 0.1397(3) 0.4946(5) 0.244(7) Uani 1 1 d D U . . .
H434 H 0.2816 0.1270 0.5010 0.293 Uiso 1 1 calc R U . . .
C435 C 0.2742(5) 0.1641(3) 0.5011(6) 0.256(8) Uani 1 1 d D U . . .
H435 H 0.2949 0.1683 0.5112 0.307 Uiso 1 1 calc R U . . .
C436 C 0.2509(5) 0.1833(3) 0.4925(6) 0.247(7) Uani 1 1 d D U . . .
C437 C 0.2203(5) 0.1758(3) 0.4776(6) 0.274(9) Uani 1 1 d D U . . .
H437 H 0.2050 0.1881 0.4704 0.329 Uiso 1 1 calc R U . . .
C438 C 0.2125(5) 0.1518(3) 0.4734(7) 0.275(9) Uani 1 1 d D U . . .
H438 H 0.1906 0.1472 0.4667 0.330 Uiso 1 1 calc R U . . .
C440 C 0.5403(6) 0.3161(4) 0.3278(6) 0.269(8) Uani 1 1 d D U . . .
H440 H 0.5246 0.3285 0.3331 0.323 Uiso 1 1 calc R U . . .
C441 C 0.5738(6) 0.3228(4) 0.3144(7) 0.305(9) Uani 1 1 d D U . . .
H441 H 0.5802 0.3394 0.3110 0.366 Uiso 1 1 calc R U . . .
C442 C 0.5953(6) 0.3031(4) 0.3072(7) 0.307(9) Uani 1 1 d D U . . .
H442 H 0.6160 0.3067 0.2971 0.368 Uiso 1 1 calc R U . . .
C443 C 0.5879(5) 0.2782(4) 0.3140(7) 0.285(8) Uani 1 1 d D U . . .
C444 C 0.6053(6) 0.2593(4) 0.3014(7) 0.303(10) Uani 1 1 d D U . . .
H444 H 0.6234 0.2627 0.2871 0.363 Uiso 1 1 calc R U . . .
C445 C 0.5977(6) 0.2357(4) 0.3088(7) 0.292(9) Uani 1 1 d D U . . .
H445 H 0.6126 0.2228 0.3031 0.350 Uiso 1 1 calc R U . . .
C446 C 0.5655(5) 0.2298(4) 0.3258(6) 0.261(8) Uani 1 1 d D U . . .
C447 C 0.5559(6) 0.2074(4) 0.3367(6) 0.283(9) Uani 1 1 d D U . . .
H447 H 0.5697 0.1934 0.3332 0.339 Uiso 1 1 calc R U . . .
C448 C 0.5257(5) 0.2046(3) 0.3530(6) 0.272(9) Uani 1 1 d D U . . .
H448 H 0.5179 0.1891 0.3606 0.326 Uiso 1 1 calc R U . . .
C449 C 0.5072(5) 0.2269(4) 0.3575(6) 0.240(7) Uani 1 1 d D U . . .
C450 C 0.5472(5) 0.2508(4) 0.3323(5) 0.242(7) Uani 1 1 d D U . . .
C451 C 0.5554(5) 0.2747(4) 0.3258(6) 0.250(7) Uani 1 1 d D U . . .
C452 C 0.4742(4) 0.2271(4) 0.3754(5) 0.224(7) Uani 1 1 d D U . . .
H452 H 0.4644 0.2128 0.3850 0.269 Uiso 1 1 calc R U . . .
C453 C 0.4328(4) 0.2523(3) 0.3979(4) 0.181(5) Uani 1 1 d D U . . .
C454 C 0.4317(4) 0.2401(3) 0.4280(4) 0.191(6) Uani 1 1 d D U . . .
H454 H 0.4491 0.2292 0.4345 0.229 Uiso 1 1 calc R U . . .
C455 C 0.4044(3) 0.2441(3) 0.4487(4) 0.195(6) Uani 1 1 d D U . . .
H455 H 0.4031 0.2350 0.4688 0.234 Uiso 1 1 calc R U . . .
C456 C 0.3792(4) 0.2606(3) 0.4414(4) 0.183(5) Uani 1 1 d D U . . .
C457 C 0.3814(4) 0.2724(3) 0.4110(4) 0.190(6) Uani 1 1 d D U . . .
H457 H 0.3633 0.2824 0.4038 0.228 Uiso 1 1 calc R U . . .
C458 C 0.4085(4) 0.2702(3) 0.3909(4) 0.193(6) Uani 1 1 d D U . . .
H458 H 0.4109 0.2808 0.3722 0.232 Uiso 1 1 calc R U . . .
C460 C 0.3936(5) 0.4959(4) 0.4570(6) 0.264(8) Uani 1 1 d D U . . .
H460 H 0.4031 0.4818 0.4468 0.317 Uiso 1 1 calc R U . . .
C461 C 0.4112(6) 0.5187(4) 0.4553(8) 0.308(11) Uani 1 1 d D U . . .
H461 H 0.4335 0.5201 0.4479 0.370 Uiso 1 1 calc R U . . .
C462 C 0.3924(7) 0.5382(4) 0.4654(8) 0.319(11) Uani 1 1 d D U . . .
H462 H 0.4016 0.5538 0.4606 0.383 Uiso 1 1 calc R U . . .
C463 C 0.3617(6) 0.5391(4) 0.4819(6) 0.268(8) Uani 1 1 d D U . . .
C464 C 0.3417(7) 0.5561(4) 0.4994(7) 0.305(10) Uani 1 1 d D U . . .
H464 H 0.3503 0.5724 0.5002 0.366 Uiso 1 1 calc R U . . .
C465 C 0.3123(7) 0.5530(4) 0.5154(8) 0.314(10) Uani 1 1 d D U . . .
H465 H 0.2997 0.5664 0.5238 0.377 Uiso 1 1 calc R U . . .
C466 C 0.3018(6) 0.5271(4) 0.5184(7) 0.287(8) Uani 1 1 d D U . . .
C467 C 0.2760(7) 0.5213(4) 0.5395(7) 0.300(9) Uani 1 1 d D U . . .
H467 H 0.2646 0.5339 0.5510 0.360 Uiso 1 1 calc R U . . .
C468 C 0.2667(5) 0.4963(4) 0.5438(6) 0.271(8) Uani 1 1 d D U . . .
H468 H 0.2495 0.4916 0.5586 0.326 Uiso 1 1 calc R U . . .
C469 C 0.2849(5) 0.4788(4) 0.5244(5) 0.226(7) Uani 1 1 d D U . . .
C470 C 0.3213(5) 0.5089(3) 0.5025(6) 0.245(7) Uani 1 1 d D U . . .
C471 C 0.3509(5) 0.5137(4) 0.4854(6) 0.241(7) Uani 1 1 d D U . . .
C472 C 0.2807(5) 0.4518(3) 0.5260(5) 0.212(6) Uani 1 1 d D U . . .
H472 H 0.2655 0.4440 0.5406 0.254 Uiso 1 1 calc R U . . .
C473 C 0.2972(4) 0.4131(3) 0.5066(4) 0.182(5) Uani 1 1 d D U . . .
C474 C 0.2917(4) 0.4007(3) 0.5369(4) 0.192(6) Uani 1 1 d D U . . .
H474 H 0.2891 0.4096 0.5570 0.231 Uiso 1 1 calc R U . . .
C475 C 0.2903(4) 0.3750(3) 0.5363(4) 0.184(5) Uani 1 1 d D U . . .
H475 H 0.2866 0.3663 0.5564 0.221 Uiso 1 1 calc R U . . .
C476 C 0.2943(4) 0.3616(3) 0.5066(4) 0.180(5) Uani 1 1 d D U . . .
C477 C 0.3011(4) 0.3752(3) 0.4780(4) 0.193(6) Uani 1 1 d D U . . .
H477 H 0.3055 0.3665 0.4581 0.231 Uiso 1 1 calc R U . . .
C478 C 0.3017(5) 0.4002(3) 0.4775(4) 0.199(6) Uani 1 1 d D U . . .
H478 H 0.3053 0.4088 0.4572 0.239 Uiso 1 1 calc R U . . .
C480 C 0.1981(4) 0.2811(3) 0.5363(5) 0.230(6) Uani 1 1 d D U . . .
C481 C 0.2072(5) 0.2570(3) 0.5305(6) 0.242(7) Uani 1 1 d D U . . .
C482 C 0.1886(5) 0.2351(3) 0.5379(7) 0.290(10) Uani 1 1 d D U . . .
H482 H 0.1680 0.2349 0.5494 0.348 Uiso 1 1 calc R U . . .
C483 C 0.2044(5) 0.2146(3) 0.5263(7) 0.268(9) Uani 1 1 d D U . . .
H483 H 0.1974 0.1980 0.5277 0.322 Uiso 1 1 calc R U . . .
C484 C 0.2349(4) 0.2243(3) 0.5108(6) 0.239(7) Uani 1 1 d D U . . .
C485 C 0.2589(4) 0.2098(3) 0.4961(5) 0.224(6) Uani 1 1 d D U . . .
C486 C 0.2889(4) 0.2178(3) 0.4817(5) 0.203(6) Uani 1 1 d D U . . .
C487 C 0.3105(4) 0.2040(3) 0.4615(4) 0.189(5) Uani 1 1 d D U . . .
H487 H 0.3081 0.1870 0.4562 0.227 Uiso 1 1 calc R U . . .
C488 C 0.3351(4) 0.2189(3) 0.4508(4) 0.193(6) Uani 1 1 d D U . . .
H488 H 0.3521 0.2150 0.4355 0.232 Uiso 1 1 calc R U . . .
C489 C 0.3301(4) 0.2420(3) 0.4674(4) 0.182(5) Uani 1 1 d D U . . .
C490 C 0.3496(4) 0.2632(3) 0.4640(4) 0.181(5) Uani 1 1 d D U . . .
C491 C 0.3427(4) 0.2870(3) 0.4740(4) 0.182(5) Uani 1 1 d D U . . .
C492 C 0.3641(4) 0.3084(3) 0.4708(5) 0.209(6) Uani 1 1 d D U . . .
H492 H 0.3858 0.3084 0.4617 0.251 Uiso 1 1 calc R U . . .
C493 C 0.3481(4) 0.3283(3) 0.4828(5) 0.209(6) Uani 1 1 d D U . . .
H493 H 0.3563 0.3447 0.4839 0.251 Uiso 1 1 calc R U . . .
C494 C 0.3161(4) 0.3197(3) 0.4936(4) 0.173(5) Uani 1 1 d D U . . .
C495 C 0.2909(3) 0.3339(3) 0.5069(4) 0.174(4) Uani 1 1 d D U . . .
C496 C 0.2586(4) 0.3260(3) 0.5172(4) 0.182(5) Uani 1 1 d D U . . .
C497 C 0.2312(4) 0.3424(3) 0.5258(5) 0.208(6) Uani 1 1 d D U . . .
H497 H 0.2309 0.3599 0.5258 0.250 Uiso 1 1 calc R U . . .
C498 C 0.2068(4) 0.3269(3) 0.5336(6) 0.234(7) Uani 1 1 d D U . . .
H498 H 0.1856 0.3319 0.5416 0.281 Uiso 1 1 calc R U . . .
C499 C 0.2164(4) 0.3021(3) 0.5284(6) 0.225(7) Uani 1 1 d D U . . .
N400 N -0.0113(4) 0.2534(4) 0.6043(5) 0.263(7) Uani 1 1 d D U . . .
N401 N 0.0159(3) 0.2955(3) 0.6205(4) 0.242(6) Uani 1 1 d D U . . .
N402 N 0.0691(3) 0.3007(3) 0.5885(4) 0.233(6) Uani 1 1 d D U . . .
N403 N 0.1582(4) 0.0574(3) 0.5100(5) 0.260(7) Uani 1 1 d D U . . .
N404 N 0.2112(3) 0.0672(2) 0.4751(3) 0.180(4) Uani 1 1 d D U . . .
N405 N 0.2270(4) 0.1091(2) 0.4742(4) 0.216(6) Uani 1 1 d D U . . .
N406 N 0.5331(4) 0.2924(3) 0.3320(4) 0.246(6) Uani 1 1 d D U . . .
N407 N 0.5159(4) 0.2498(3) 0.3474(4) 0.221(5) Uani 1 1 d D U . . .
N408 N 0.4601(3) 0.2495(3) 0.3764(3) 0.197(5) Uani 1 1 d D U . . .
N409 N 0.3638(4) 0.4932(3) 0.4724(4) 0.213(5) Uani 1 1 d D U . . .
N410 N 0.3119(4) 0.4845(3) 0.5077(4) 0.216(5) Uani 1 1 d D U . . .
N411 N 0.2995(3) 0.4396(2) 0.5058(3) 0.185(4) Uani 1 1 d D U . . .
N412 N 0.2361(3) 0.2496(3) 0.5156(5) 0.233(6) Uani 1 1 d D U . . .
H41A H 0.2527 0.2593 0.5100 0.279 Uiso 0.5 1 calc R U P M 1
N413 N 0.3004(3) 0.2414(2) 0.4839(4) 0.198(5) Uani 1 1 d D U . N 1
H413 H 0.2907 0.2538 0.4940 0.237 Uiso 0.5 1 calc R U P N 2
N414 N 0.3137(3) 0.2947(2) 0.4897(3) 0.178(4) Uani 1 1 d D U . . .
H41B H 0.2971 0.2853 0.4959 0.213 Uiso 0.5 1 calc R U P O 1
N415 N 0.2499(3) 0.3019(3) 0.5185(3) 0.197(5) Uani 1 1 d D U . P 1
H41C H 0.2624 0.2889 0.5141 0.236 Uiso 0.5 1 calc R U P P 2
C500 C 0.1026(4) 0.4530(3) 0.8506(4) 0.208(6) Uani 1 1 d D U . . .
H500 H 0.1236 0.4581 0.8591 0.250 Uiso 1 1 calc R U . . .
C501 C 0.0741(5) 0.4564(4) 0.8712(5) 0.224(7) Uani 1 1 d D U . . .
H501 H 0.0752 0.4645 0.8920 0.269 Uiso 1 1 calc R U . . .
C502 C 0.0443(5) 0.4466(4) 0.8580(5) 0.240(8) Uani 1 1 d D U . . .
H502 H 0.0250 0.4479 0.8714 0.288 Uiso 1 1 calc R U . . .
C503 C 0.0405(5) 0.4355(4) 0.8282(5) 0.217(6) Uani 1 1 d D U . . .
C504 C 0.0127(5) 0.4276(5) 0.8115(6) 0.243(8) Uani 1 1 d D U . . .
H504 H -0.0077 0.4303 0.8226 0.291 Uiso 1 1 calc R U . . .
C505 C 0.0103(4) 0.4169(4) 0.7825(5) 0.224(7) Uani 1 1 d D U . . .
H505 H -0.0100 0.4099 0.7749 0.269 Uiso 1 1 calc R U . . .
C506 C 0.0406(4) 0.4161(3) 0.7625(5) 0.208(6) Uani 1 1 d D U . . .
C507 C 0.0421(4) 0.4047(4) 0.7321(5) 0.215(7) Uani 1 1 d D U . . .
H507 H 0.0228 0.3973 0.7230 0.257 Uiso 1 1 calc R U . . .
C508 C 0.0726(4) 0.4040(3) 0.7138(4) 0.199(6) Uani 1 1 d D U . . .
H508 H 0.0737 0.3980 0.6918 0.239 Uiso 1 1 calc R U . . .
C509 C 0.1008(4) 0.4130(3) 0.7310(4) 0.170(5) Uani 1 1 d D U . . .
C510 C 0.0696(4) 0.4240(3) 0.7769(4) 0.181(5) Uani 1 1 d D U . . .
C511 C 0.0716(4) 0.4352(3) 0.8093(4) 0.194(5) Uani 1 1 d D U . . .
C512 C 0.1355(3) 0.4114(3) 0.7174(4) 0.170(5) Uani 1 1 d D U . . .
H512 H 0.1404 0.4040 0.6967 0.204 Uiso 1 1 calc R U . . .
C513 C 0.1928(3) 0.4166(3) 0.7285(4) 0.157(5) Uani 1 1 d D U . . .
C514 C 0.2152(4) 0.4332(3) 0.7399(4) 0.181(6) Uani 1 1 d D U . . .
H514 H 0.2082 0.4477 0.7509 0.218 Uiso 1 1 calc R U . . .
C515 C 0.2495(4) 0.4285(3) 0.7352(4) 0.182(5) Uani 1 1 d D U . . .
H515 H 0.2652 0.4409 0.7410 0.219 Uiso 1 1 calc R U . . .
C516 C 0.2611(3) 0.4062(3) 0.7223(4) 0.155(5) Uani 1 1 d D U . . .
C517 C 0.2381(3) 0.3888(3) 0.7127(4) 0.165(5) Uani 1 1 d D U . . .
H517 H 0.2451 0.3736 0.7032 0.199 Uiso 1 1 calc R U . . .
C518 C 0.2041(3) 0.3937(3) 0.7170(4) 0.159(5) Uani 1 1 d D U . . .
H518 H 0.1883 0.3812 0.7119 0.191 Uiso 1 1 calc R U . . .
C520 C 0.2688(5) 0.4827(4) 0.4389(5) 0.238(7) Uani 1 1 d D U . . .
H520 H 0.2617 0.4883 0.4600 0.285 Uiso 1 1 calc R U . . .
C521 C 0.2481(5) 0.4877(4) 0.4089(5) 0.247(8) Uani 1 1 d D U . . .
H521 H 0.2274 0.4961 0.4098 0.296 Uiso 1 1 calc R U . . .
C522 C 0.2616(6) 0.4790(5) 0.3796(5) 0.266(9) Uani 1 1 d D U . . .
H522 H 0.2487 0.4819 0.3601 0.320 Uiso 1 1 calc R U . . .
C523 C 0.2919(5) 0.4665(4) 0.3750(4) 0.233(7) Uani 1 1 d D U . . .
C524 C 0.3053(6) 0.4564(5) 0.3466(5) 0.272(9) Uani 1 1 d D U . . .
H524 H 0.2945 0.4595 0.3260 0.327 Uiso 1 1 calc R U . . .
C525 C 0.3340(6) 0.4419(5) 0.3466(5) 0.278(9) Uani 1 1 d D U . . .
H525 H 0.3420 0.4345 0.3269 0.334 Uiso 1 1 calc R U . . .
C526 C 0.3501(5) 0.4390(4) 0.3766(5) 0.246(7) Uani 1 1 d D U . . .
C527 C 0.3812(5) 0.4262(4) 0.3781(4) 0.254(8) Uani 1 1 d D U . . .
H527 H 0.3917 0.4207 0.3584 0.304 Uiso 1 1 calc R U . . .
C528 C 0.3955(5) 0.4220(4) 0.4088(4) 0.226(7) Uani 1 1 d D U . . .
H528 H 0.4158 0.4130 0.4099 0.272 Uiso 1 1 calc R U . . .
C529 C 0.3815(4) 0.4303(3) 0.4379(4) 0.191(6) Uani 1 1 d D U . . .
C530 C 0.3376(4) 0.4494(3) 0.4063(4) 0.196(5) Uani 1 1 d D U . . .
C531 C 0.3066(5) 0.4615(4) 0.4060(4) 0.214(6) Uani 1 1 d D U . . .
C532 C 0.3889(4) 0.4262(3) 0.4723(3) 0.200(6) Uani 1 1 d D U . . .
H532 H 0.4067 0.4154 0.4779 0.240 Uiso 1 1 calc R U . . .
C533 C 0.3775(4) 0.4296(3) 0.5292(4) 0.173(5) Uani 1 1 d D U . . .
C534 C 0.3848(4) 0.4058(3) 0.5395(4) 0.182(6) Uani 1 1 d D U . . .
H534 H 0.3873 0.3933 0.5231 0.218 Uiso 1 1 calc R U . . .
C535 C 0.3888(4) 0.3993(3) 0.5724(3) 0.188(5) Uani 1 1 d D U . . .
H535 H 0.3971 0.3834 0.5777 0.225 Uiso 1 1 calc R U . . .
C536 C 0.3807(4) 0.4159(3) 0.5987(3) 0.162(5) Uani 1 1 d D U . . .
C537 C 0.3721(4) 0.4400(3) 0.5875(4) 0.189(6) Uani 1 1 d D U . . .
H537 H 0.3678 0.4523 0.6037 0.227 Uiso 1 1 calc R U . . .
C538 C 0.3696(4) 0.4463(3) 0.5550(3) 0.182(5) Uani 1 1 d D U . . .
H538 H 0.3625 0.4625 0.5494 0.218 Uiso 1 1 calc R U . . .
C540 C 0.6675(5) 0.4573(4) 0.6098(6) 0.254(8) Uani 1 1 d D U . . .
H540 H 0.6471 0.4653 0.6047 0.305 Uiso 1 1 calc R U . . .
C541 C 0.6975(5) 0.4621(4) 0.5889(6) 0.288(10) Uani 1 1 d D U . . .
H541 H 0.6972 0.4736 0.5712 0.346 Uiso 1 1 calc R U . . .
C542 C 0.7260(5) 0.4486(5) 0.5971(6) 0.289(10) Uani 1 1 d D U . . .
H542 H 0.7454 0.4512 0.5843 0.346 Uiso 1 1 calc R U . . .
C543 C 0.7277(5) 0.4314(4) 0.6233(6) 0.248(7) Uani 1 1 d D U . . .
C544 C 0.7564(5) 0.4201(5) 0.6325(6) 0.260(9) Uani 1 1 d D U . . .
H544 H 0.7763 0.4229 0.6205 0.313 Uiso 1 1 calc R U . . .
C545 C 0.7566(4) 0.4049(4) 0.6588(5) 0.247(8) Uani 1 1 d D U . . .
H545 H 0.7764 0.3963 0.6644 0.297 Uiso 1 1 calc R U . . .
C546 C 0.7262(4) 0.4013(4) 0.6795(5) 0.229(7) Uani 1 1 d D U . . .
C547 C 0.7224(4) 0.3852(4) 0.7046(5) 0.232(7) Uani 1 1 d D U . . .
H547 H 0.7408 0.3750 0.7106 0.278 Uiso 1 1 calc R U . . .
C548 C 0.6929(4) 0.3826(3) 0.7222(5) 0.215(7) Uani 1 1 d D U . . .
H548 H 0.6910 0.3725 0.7413 0.258 Uiso 1 1 calc R U . . .
C549 C 0.6659(4) 0.3964(3) 0.7092(4) 0.183(5) Uani 1 1 d D U . . .
C550 C 0.6991(4) 0.4146(3) 0.6684(4) 0.192(5) Uani 1 1 d D U . . .
C551 C 0.6984(4) 0.4307(4) 0.6421(5) 0.216(7) Uani 1 1 d D U . . .
C552 C 0.6308(3) 0.3936(3) 0.7219(4) 0.186(6) Uani 1 1 d D U . . .
H552 H 0.6242 0.3814 0.7374 0.224 Uiso 1 1 calc R U . . .
C553 C 0.5757(4) 0.4075(3) 0.7146(4) 0.166(5) Uani 1 1 d D U . . .
C554 C 0.5610(3) 0.3846(3) 0.7173(4) 0.171(5) Uani 1 1 d D U . . .
H554 H 0.5741 0.3701 0.7180 0.205 Uiso 1 1 calc R U . . .
C555 C 0.5266(3) 0.3833(3) 0.7191(4) 0.197(6) Uani 1 1 d D U . . .
H555 H 0.5164 0.3676 0.7207 0.237 Uiso 1 1 calc R U . . .
C556 C 0.5063(3) 0.4044(3) 0.7185(4) 0.173(5) Uani 1 1 d D U . . .
C557 C 0.5220(4) 0.4271(3) 0.7169(4) 0.193(6) Uani 1 1 d D U . . .
H557 H 0.5090 0.4417 0.7163 0.231 Uiso 1 1 calc R U . . .
C558 C 0.5562(4) 0.4288(3) 0.7162(4) 0.195(6) Uani 1 1 d D U . . .
H558 H 0.5665 0.4446 0.7169 0.234 Uiso 1 1 calc R U . . .
C560 C 0.5111(6) 0.4117(6) 1.0139(6) 0.332(10) Uani 1 1 d D U . . .
H560 H 0.5178 0.4198 0.9942 0.398 Uiso 1 1 calc R U . . .
C561 C 0.5330(7) 0.4125(6) 1.0430(7) 0.350(11) Uani 1 1 d D U . . .
H561 H 0.5534 0.4214 1.0441 0.420 Uiso 1 1 calc R U . . .
C562 C 0.5203(8) 0.3987(8) 1.0684(8) 0.396(13) Uani 1 1 d D U . . .
H562 H 0.5355 0.3966 1.0864 0.476 Uiso 1 1 calc R U . . .
C563 C 0.4896(8) 0.3869(8) 1.0736(7) 0.403(12) Uani 1 1 d D U . . .
C564 C 0.4707(8) 0.3744(8) 1.0980(7) 0.427(13) Uani 1 1 d D U . . .
H564 H 0.4817 0.3726 1.1188 0.513 Uiso 1 1 calc R U . . .
C565 C 0.4395(8) 0.3644(7) 1.0971(6) 0.397(12) Uani 1 1 d D U . . .
H565 H 0.4300 0.3560 1.1154 0.477 Uiso 1 1 calc R U . . .
C566 C 0.4217(7) 0.3678(7) 1.0645(6) 0.364(10) Uani 1 1 d D U . . .
C567 C 0.3930(7) 0.3551(6) 1.0564(6) 0.345(10) Uani 1 1 d D U . . .
H567 H 0.3852 0.3424 1.0706 0.414 Uiso 1 1 calc R U . . .
C568 C 0.3754(6) 0.3610(5) 1.0273(5) 0.324(10) Uani 1 1 d D U . . .
H568 H 0.3525 0.3571 1.0246 0.389 Uiso 1 1 calc R U . . .
C569 C 0.3940(6) 0.3731(5) 1.0019(5) 0.278(8) Uani 1 1 d D U . . .
C570 C 0.4404(6) 0.3785(6) 1.0385(6) 0.338(9) Uani 1 1 d D U . . .
C571 C 0.4712(7) 0.3897(7) 1.0426(6) 0.349(10) Uani 1 1 d D U . . .
C572 C 0.3832(6) 0.3784(5) 0.9675(5) 0.267(9) Uani 1 1 d D U . . .
H572 H 0.3625 0.3726 0.9591 0.320 Uiso 1 1 calc R U . . .
C573 C 0.3945(5) 0.3931(4) 0.9139(4) 0.221(7) Uani 1 1 d D U . . .
C574 C 0.4019(5) 0.4153(4) 0.8971(4) 0.226(7) Uani 1 1 d D U . . .
H574 H 0.4090 0.4294 0.9092 0.272 Uiso 1 1 calc R U . . .
C575 C 0.3989(4) 0.4163(3) 0.8625(4) 0.209(6) Uani 1 1 d D U . . .
H575 H 0.4046 0.4311 0.8514 0.251 Uiso 1 1 calc R U . . .
C576 C 0.3876(4) 0.3960(3) 0.8435(3) 0.176(5) Uani 1 1 d D U . . .
C577 C 0.3793(4) 0.3747(3) 0.8617(4) 0.192(5) Uani 1 1 d D U . . .
H577 H 0.3703 0.3609 0.8503 0.230 Uiso 1 1 calc R U . . .
C578 C 0.3840(4) 0.3732(3) 0.8955(4) 0.197(6) Uani 1 1 d D U . . .
H578 H 0.3799 0.3580 0.9065 0.236 Uiso 1 1 calc R U . . .
C580 C 0.2981(3) 0.4020(3) 0.7214(3) 0.155(4) Uani 1 1 d D U . . .
C581 C 0.3128(3) 0.4011(3) 0.6907(3) 0.150(4) Uani 1 1 d D U . . .
C582 C 0.2957(3) 0.4026(3) 0.6591(3) 0.162(5) Uani 1 1 d D U . . .
H582 H 0.2723 0.4021 0.6560 0.195 Uiso 1 1 calc R U . . .
C583 C 0.3188(3) 0.4048(3) 0.6341(3) 0.163(5) Uani 1 1 d D U . . .
H583 H 0.3145 0.4058 0.6109 0.196 Uiso 1 1 calc R U . . .
C584 C 0.3516(3) 0.4055(3) 0.6510(4) 0.161(5) Uani 1 1 d D U . . .
C585 C 0.3814(3) 0.4092(3) 0.6341(3) 0.154(4) Uani 1 1 d D U . . .
C586 C 0.4134(3) 0.4088(3) 0.6500(3) 0.163(5) Uani 1 1 d D U . . .
C587 C 0.4439(3) 0.4123(3) 0.6337(4) 0.192(6) Uani 1 1 d D U . . .
H587 H 0.4471 0.4153 0.6107 0.231 Uiso 1 1 calc R U . . .
C588 C 0.4681(4) 0.4107(3) 0.6576(4) 0.191(6) Uani 1 1 d D U . . .
H588 H 0.4913 0.4125 0.6543 0.229 Uiso 1 1 calc R U . . .
C589 C 0.4525(3) 0.4059(3) 0.6878(4) 0.178(5) Uani 1 1 d D U . . .
C590 C 0.4692(3) 0.4026(3) 0.7187(3) 0.173(5) Uani 1 1 d D U . . .
C591 C 0.4539(3) 0.3988(3) 0.7493(3) 0.183(6) Uani 1 1 d D U . . .
C592 C 0.4714(4) 0.3967(4) 0.7809(4) 0.200(6) Uani 1 1 d D U . . .
H592 H 0.4948 0.3959 0.7840 0.240 Uiso 1 1 calc R U . . .
C593 C 0.4487(3) 0.3961(3) 0.8044(4) 0.196(6) Uani 1 1 d D U . . .
H593 H 0.4529 0.3945 0.8276 0.235 Uiso 1 1 calc R U . . .
C594 C 0.4163(3) 0.3984(3) 0.7886(4) 0.169(5) Uani 1 1 d D U . . .
C595 C 0.3865(3) 0.3976(3) 0.8061(3) 0.166(5) Uani 1 1 d D U . . .
C596 C 0.3542(3) 0.3983(3) 0.7901(4) 0.184(5) Uani 1 1 d D U . . .
C597 C 0.3230(3) 0.3975(4) 0.8079(4) 0.213(7) Uani 1 1 d D U . . .
H597 H 0.3198 0.3961 0.8311 0.255 Uiso 1 1 calc R U . . .
C598 C 0.2993(4) 0.3994(3) 0.7841(3) 0.194(6) Uani 1 1 d D U . . .
H598 H 0.2761 0.3998 0.7879 0.233 Uiso 1 1 calc R U . . .
C599 C 0.3146(3) 0.4005(3) 0.7522(3) 0.168(5) Uani 1 1 d D U . . .
N500 N 0.1015(3) 0.4430(3) 0.8197(4) 0.195(5) Uani 1 1 d D U . . .
N501 N 0.0997(3) 0.4235(2) 0.7608(3) 0.169(4) Uani 1 1 d D U . . .
N502 N 0.1581(3) 0.4210(2) 0.7368(3) 0.162(4) Uani 1 1 d D U . . .
N503 N 0.2979(4) 0.4701(3) 0.4360(3) 0.202(5) Uani 1 1 d D U . . .
N504 N 0.3537(3) 0.4439(3) 0.4381(3) 0.194(5) Uani 1 1 d D U . . .
N505 N 0.3729(3) 0.4363(2) 0.4956(3) 0.169(4) Uani 1 1 d D U . . .
N506 N 0.6693(4) 0.4420(3) 0.6352(4) 0.211(5) Uani 1 1 d D U . . .
N507 N 0.6680(3) 0.4125(2) 0.6832(4) 0.191(5) Uani 1 1 d D U . . .
N508 N 0.6101(3) 0.4106(2) 0.7087(3) 0.178(5) Uani 1 1 d D U . . .
N509 N 0.4816(6) 0.3998(5) 1.0144(5) 0.331(9) Uani 1 1 d D U . . .
N510 N 0.4235(5) 0.3811(5) 1.0082(5) 0.305(8) Uani 1 1 d D U . . .
N511 N 0.4034(4) 0.3914(3) 0.9493(3) 0.227(6) Uani 1 1 d D U . . .
N512 N 0.3469(3) 0.4021(2) 0.6843(3) 0.151(4) Uani 1 1 d D U . . .
H51A H 0.3628 0.4007 0.6993 0.182 Uiso 0.5 1 calc R U P Q 1
N513 N 0.4188(3) 0.4047(2) 0.6832(3) 0.169(4) Uani 1 1 d D U . R 1
H513 H 0.4037 0.4018 0.6984 0.202 Uiso 0.5 1 calc R U P R 2
N514 N 0.4201(3) 0.3995(2) 0.7554(3) 0.169(4) Uani 1 1 d D U . . .
H51B H 0.4041 0.4005 0.7405 0.202 Uiso 0.5 1 calc R U P S 1
N515 N 0.3489(3) 0.3988(2) 0.7564(3) 0.168(4) Uani 1 1 d D U . T 1
H51C H 0.3640 0.3982 0.7408 0.201 Uiso 0.5 1 calc R U P T 2
C600 C 0.2238(5) 0.2553(4) 1.0776(4) 0.252(8) Uani 1 1 d D U . . .
H600 H 0.2428 0.2658 1.0794 0.302 Uiso 1 1 calc R U . . .
C601 C 0.1938(5) 0.2629(4) 1.0934(4) 0.272(9) Uani 1 1 d D U . . .
H601 H 0.1916 0.2777 1.1058 0.327 Uiso 1 1 calc R U . . .
C602 C 0.1675(5) 0.2457(4) 1.0883(4) 0.273(9) Uani 1 1 d D U . . .
H602 H 0.1473 0.2498 1.0992 0.328 Uiso 1 1 calc R U . . .
C603 C 0.1664(5) 0.2246(4) 1.0706(5) 0.236(7) Uani 1 1 d D U . . .
C604 C 0.1427(5) 0.2071(4) 1.0655(5) 0.240(8) Uani 1 1 d D U . . .
H604 H 0.1217 0.2108 1.0749 0.289 Uiso 1 1 calc R U . . .
C605 C 0.1439(4) 0.1863(4) 1.0499(5) 0.236(7) Uani 1 1 d D U . . .
H605 H 0.1252 0.1756 1.0485 0.283 Uiso 1 1 calc R U . . .
C606 C 0.1760(5) 0.1802(4) 1.0345(5) 0.242(7) Uani 1 1 d D U . . .
C607 C 0.1827(4) 0.1598(4) 1.0152(4) 0.233(7) Uani 1 1 d D U . . .
H607 H 0.1654 0.1482 1.0115 0.280 Uiso 1 1 calc R U . . .
C608 C 0.2145(5) 0.1552(4) 1.0005(5) 0.246(7) Uani 1 1 d D U . . .
H608 H 0.2189 0.1410 0.9874 0.296 Uiso 1 1 calc R U . . .
C609 C 0.2387(5) 0.1734(4) 1.0071(5) 0.236(7) Uani 1 1 d D U . . .
C610 C 0.2017(4) 0.1969(4) 1.0389(4) 0.214(6) Uani 1 1 d D U . . .
C611 C 0.1998(5) 0.2196(4) 1.0572(5) 0.224(6) Uani 1 1 d D U . . .
C612 C 0.2723(5) 0.1738(4) 0.9913(6) 0.251(9) Uani 1 1 d D U . . .
H612 H 0.2800 0.1608 0.9775 0.301 Uiso 1 1 calc R U . . .
C613 C 0.3197(4) 0.1978(4) 0.9791(4) 0.213(6) Uani 1 1 d D U . . .
C614 C 0.3464(4) 0.2082(4) 0.9943(4) 0.223(7) Uani 1 1 d D U . . .
H614 H 0.3467 0.2103 1.0177 0.268 Uiso 1 1 calc R U . . .
C615 C 0.3739(4) 0.2160(4) 0.9751(4) 0.234(7) Uani 1 1 d D U . . .
H615 H 0.3915 0.2252 0.9850 0.281 Uiso 1 1 calc R U . . .
C616 C 0.3748(4) 0.2098(4) 0.9414(4) 0.219(6) Uani 1 1 d D U . . .
C617 C 0.3475(4) 0.1993(4) 0.9259(4) 0.222(7) Uani 1 1 d D U . . .
H617 H 0.3476 0.1962 0.9027 0.266 Uiso 1 1 calc R U . . .
C618 C 0.3204(4) 0.1933(4) 0.9446(4) 0.218(7) Uani 1 1 d D U . . .
H618 H 0.3016 0.1860 0.9341 0.261 Uiso 1 1 calc R U . . .
C620 C 0.4064(6) 0.4362(5) 1.0256(6) 0.367(12) Uani 1 1 d D U . . .
H620 H 0.3966 0.4212 1.0328 0.440 Uiso 1 1 calc R U . . .
C621 C 0.3989(6) 0.4595(6) 1.0441(6) 0.413(14) Uani 1 1 d D U . . .
H621 H 0.3846 0.4600 1.0627 0.496 Uiso 1 1 calc R U . . .
C622 C 0.4145(6) 0.4802(5) 1.0316(6) 0.396(12) Uani 1 1 d D U . . .
H622 H 0.4103 0.4953 1.0428 0.475 Uiso 1 1 calc R U . . .
C623 C 0.4359(6) 0.4813(4) 1.0042(7) 0.368(11) Uani 1 1 d D U . . .
C624 C 0.4518(7) 0.5017(5) 0.9910(7) 0.382(12) Uani 1 1 d D U . . .
H624 H 0.4487 0.5173 1.0013 0.458 Uiso 1 1 calc R U . . .
C625 C 0.4723(6) 0.5004(4) 0.9630(7) 0.376(11) Uani 1 1 d D U . . .
H625 H 0.4825 0.5146 0.9536 0.452 Uiso 1 1 calc R U . . .
C626 C 0.4765(6) 0.4770(4) 0.9500(7) 0.367(10) Uani 1 1 d D U . . .
C627 C 0.4980(6) 0.4739(5) 0.9224(7) 0.356(10) Uani 1 1 d D U . . .
H627 H 0.5096 0.4878 0.9139 0.427 Uiso 1 1 calc R U . . .
C628 C 0.5022(6) 0.4511(5) 0.9078(7) 0.356(11) Uani 1 1 d D U . . .
H628 H 0.5163 0.4497 0.8891 0.427 Uiso 1 1 calc R U . . .
C629 C 0.4867(6) 0.4306(4) 0.9194(6) 0.314(9) Uani 1 1 d D U . . .
C630 C 0.4607(6) 0.4555(4) 0.9620(6) 0.320(8) Uani 1 1 d D U . . .
C631 C 0.4416(8) 0.4578(4) 0.9908(7) 0.330(9) Uani 1 1 d D U . . .
C632 C 0.4907(7) 0.4055(4) 0.9094(7) 0.300(10) Uani 1 1 d D U . . .
H632 H 0.5030 0.4012 0.8902 0.360 Uiso 1 1 calc R U . . .
C633 C 0.4755(6) 0.3646(3) 0.9183(5) 0.255(8) Uani 1 1 d D U . . .
C634 C 0.4770(7) 0.3563(4) 0.8860(5) 0.267(8) Uani 1 1 d D U . . .
H634 H 0.4806 0.3677 0.8685 0.320 Uiso 1 1 calc R U . . .
C635 C 0.4733(6) 0.3316(3) 0.8789(5) 0.247(7) Uani 1 1 d D U . . .
H635 H 0.4708 0.3266 0.8564 0.296 Uiso 1 1 calc R U . . .
C636 C 0.4729(5) 0.3136(3) 0.9042(5) 0.226(6) Uani 1 1 d D U . . .
C637 C 0.4721(6) 0.3222(4) 0.9377(4) 0.249(7) Uani 1 1 d D U . . .
H637 H 0.4718 0.3108 0.9556 0.299 Uiso 1 1 calc R U . . .
C638 C 0.4718(6) 0.3466(4) 0.9435(5) 0.254(7) Uani 1 1 d D U . . .
H638 H 0.4690 0.3521 0.9657 0.305 Uiso 1 1 calc R U . . .
C640 C 0.7794(6) 0.1828(4) 0.7738(6) 0.337(11) Uani 1 1 d D U . . .
H640 H 0.7641 0.1705 0.7807 0.405 Uiso 1 1 calc R U . . .
C641 C 0.8124(6) 0.1761(5) 0.7591(5) 0.380(12) Uani 1 1 d D U . . .
H641 H 0.8204 0.1597 0.7583 0.456 Uiso 1 1 calc R U . . .
C642 C 0.8305(6) 0.1962(5) 0.7468(5) 0.392(13) Uani 1 1 d D U . . .
H642 H 0.8518 0.1927 0.7378 0.471 Uiso 1 1 calc R U . . .
C643 C 0.8207(6) 0.2206(5) 0.7462(6) 0.362(10) Uani 1 1 d D U . . .
C644 C 0.8390(6) 0.2395(5) 0.7347(6) 0.382(11) Uani 1 1 d D U . . .
H644 H 0.8599 0.2362 0.7248 0.459 Uiso 1 1 calc R U . . .
C645 C 0.8281(6) 0.2632(5) 0.7370(6) 0.376(11) Uani 1 1 d D U . . .
H645 H 0.8420 0.2762 0.7297 0.451 Uiso 1 1 calc R U . . .
C646 C 0.7944(6) 0.2691(5) 0.7511(6) 0.323(9) Uani 1 1 d D U . . .
C647 C 0.7802(5) 0.2914(4) 0.7538(5) 0.299(8) Uani 1 1 d D U . . .
H647 H 0.7917 0.3056 0.7460 0.359 Uiso 1 1 calc R U . . .
C648 C 0.7488(5) 0.2941(4) 0.7679(5) 0.306(9) Uani 1 1 d D U . . .
H648 H 0.7382 0.3097 0.7701 0.367 Uiso 1 1 calc R U . . .
C649 C 0.7337(5) 0.2718(4) 0.7788(5) 0.238(7) Uani 1 1 d D U . . .
C650 C 0.7792(5) 0.2479(4) 0.7631(5) 0.285(7) Uani 1 1 d D U . . .
C651 C 0.7907(6) 0.2245(4) 0.7636(8) 0.313(9) Uani 1 1 d D U . . .
C652 C 0.6980(4) 0.2712(4) 0.7898(5) 0.231(7) Uani 1 1 d D U . . .
H652 H 0.6830 0.2846 0.7874 0.277 Uiso 1 1 calc R U . . .
C653 C 0.6565(4) 0.2471(3) 0.8140(4) 0.183(5) Uani 1 1 d D U . . .
C654 C 0.6508(4) 0.2297(3) 0.8388(4) 0.201(6) Uani 1 1 d D U . . .
H654 H 0.6689 0.2210 0.8487 0.242 Uiso 1 1 calc R U . . .
C655 C 0.6188(4) 0.2251(3) 0.8487(4) 0.195(6) Uani 1 1 d D U . . .
H655 H 0.6153 0.2138 0.8664 0.235 Uiso 1 1 calc R U . . .
C656 C 0.5910(3) 0.2363(3) 0.8339(4) 0.190(5) Uani 1 1 d D U . . .
C657 C 0.5977(4) 0.2530(3) 0.8094(4) 0.209(6) Uani 1 1 d D U . . .
H657 H 0.5796 0.2613 0.7992 0.251 Uiso 1 1 calc R U . . .
C658 C 0.6295(4) 0.2583(3) 0.7986(4) 0.207(6) Uani 1 1 d D U . . .
H658 H 0.6328 0.2696 0.7809 0.249 Uiso 1 1 calc R U . . .
C660 C 0.6058(6) 0.0078(5) 0.8045(5) 0.351(11) Uani 1 1 d D U . . .
H660 H 0.6166 0.0234 0.8036 0.421 Uiso 1 1 calc R U . . .
C661 C 0.6221(6) -0.0123(5) 0.7895(5) 0.399(13) Uani 1 1 d D U . . .
H661 H 0.6440 -0.0119 0.7806 0.479 Uiso 1 1 calc R U . . .
C662 C 0.6018(6) -0.0327(5) 0.7895(5) 0.416(12) Uani 1 1 d D U . . .
H662 H 0.6112 -0.0468 0.7792 0.499 Uiso 1 1 calc R U . . .
C663 C 0.5694(6) -0.0366(4) 0.8019(7) 0.402(11) Uani 1 1 d D U . . .
C664 C 0.5449(7) -0.0556(5) 0.8039(7) 0.409(12) Uani 1 1 d D U . . .
H664 H 0.5509 -0.0711 0.7948 0.490 Uiso 1 1 calc R U . . .
C665 C 0.5138(7) -0.0542(4) 0.8173(7) 0.393(11) Uani 1 1 d D U . . .
H665 H 0.4995 -0.0681 0.8184 0.471 Uiso 1 1 calc R U . . .
C666 C 0.5038(6) -0.0301(4) 0.8299(6) 0.365(10) Uani 1 1 d D U . . .
C667 C 0.4724(6) -0.0268(4) 0.8443(6) 0.342(9) Uani 1 1 d D U . . .
H667 H 0.4571 -0.0401 0.8444 0.410 Uiso 1 1 calc R U . . .
C668 C 0.4634(5) -0.0045(4) 0.8585(6) 0.320(9) Uani 1 1 d D U . . .
H668 H 0.4424 -0.0023 0.8687 0.384 Uiso 1 1 calc R U . . .
C669 C 0.4876(5) 0.0149(4) 0.8568(6) 0.279(8) Uani 1 1 d D U . . .
C670 C 0.5267(5) -0.0106(4) 0.8302(6) 0.330(9) Uani 1 1 d D U . . .
C671 C 0.5577(6) -0.0136(4) 0.8141(9) 0.353(10) Uani 1 1 d D U . . .
C672 C 0.4816(5) 0.0408(4) 0.8662(7) 0.278(8) Uani 1 1 d D U . . .
H672 H 0.4608 0.0467 0.8739 0.334 Uiso 1 1 calc R U . . .
C673 C 0.5018(5) 0.0813(3) 0.8659(6) 0.241(7) Uani 1 1 d D U . . .
C674 C 0.4716(4) 0.0927(3) 0.8560(5) 0.216(6) Uani 1 1 d D U . . .
H674 H 0.4528 0.0831 0.8497 0.259 Uiso 1 1 calc R U . . .
C675 C 0.4701(5) 0.1181(3) 0.8555(5) 0.229(7) Uani 1 1 d D U . . .
H675 H 0.4514 0.1258 0.8453 0.274 Uiso 1 1 calc R U . . .
C676 C 0.4949(4) 0.1333(3) 0.8694(5) 0.212(6) Uani 1 1 d D U . . .
C677 C 0.5235(4) 0.1212(3) 0.8812(5) 0.226(7) Uani 1 1 d D U . . .
H677 H 0.5413 0.1306 0.8902 0.271 Uiso 1 1 calc R U . . .
C678 C 0.5262(5) 0.0962(3) 0.8799(6) 0.236(7) Uani 1 1 d D U . . .
H678 H 0.5455 0.0887 0.8890 0.284 Uiso 1 1 calc R U . . .
C680 C 0.4061(4) 0.2145(3) 0.9217(5) 0.218(6) Uani 1 1 d D U . . .
C681 C 0.4161(4) 0.2385(3) 0.9175(5) 0.217(6) Uani 1 1 d D U . . .
C682 C 0.3980(4) 0.2601(3) 0.9278(6) 0.237(7) Uani 1 1 d D U . . .
H682 H 0.3761 0.2600 0.9365 0.284 Uiso 1 1 calc R U . . .
C683 C 0.4172(5) 0.2809(4) 0.9230(6) 0.254(8) Uani 1 1 d D U . . .
H683 H 0.4120 0.2974 0.9292 0.305 Uiso 1 1 calc R U . . .
C684 C 0.4475(4) 0.2722(3) 0.9062(6) 0.228(7) Uani 1 1 d D U . . .
C685 C 0.4745(4) 0.2868(3) 0.8972(4) 0.214(5) Uani 1 1 d D U . . .
C686 C 0.5038(4) 0.2788(3) 0.8810(5) 0.201(6) Uani 1 1 d D U . . .
C687 C 0.5334(4) 0.2927(3) 0.8763(5) 0.229(7) Uani 1 1 d D U . . .
H687 H 0.5366 0.3095 0.8818 0.275 Uiso 1 1 calc R U . . .
C688 C 0.5564(4) 0.2773(3) 0.8624(5) 0.219(7) Uani 1 1 d D U . . .
H688 H 0.5783 0.2815 0.8558 0.263 Uiso 1 1 calc R U . . .
C689 C 0.5409(4) 0.2540(3) 0.8598(5) 0.203(6) Uani 1 1 d D U . . .
C690 C 0.5571(4) 0.2325(3) 0.8486(5) 0.205(6) Uani 1 1 d D U . . .
C691 C 0.5452(4) 0.2086(3) 0.8475(5) 0.196(5) Uani 1 1 d D U . . .
C692 C 0.5613(4) 0.1876(3) 0.8325(5) 0.224(7) Uani 1 1 d D U . . .
H692 H 0.5813 0.1879 0.8201 0.268 Uiso 1 1 calc R U . . .
C693 C 0.5429(4) 0.1676(3) 0.8393(5) 0.226(7) Uani 1 1 d D U . . .
H693 H 0.5476 0.1511 0.8328 0.271 Uiso 1 1 calc R U . . .
C694 C 0.5144(4) 0.1758(3) 0.8585(5) 0.199(6) Uani 1 1 d D U . . .
C695 C 0.4899(4) 0.1610(3) 0.8720(4) 0.204(5) Uani 1 1 d D U . . .
C696 C 0.4607(4) 0.1687(3) 0.8895(4) 0.204(6) Uani 1 1 d D U . . .
C697 C 0.4368(4) 0.1534(3) 0.9066(5) 0.217(6) Uani 1 1 d D U . . .
H697 H 0.4367 0.1359 0.9076 0.261 Uiso 1 1 calc R U . . .
C698 C 0.4152(4) 0.1686(3) 0.9207(5) 0.220(6) Uani 1 1 d D U . . .
H698 H 0.3973 0.1638 0.9346 0.264 Uiso 1 1 calc R U . . .
C699 C 0.4230(4) 0.1931(3) 0.9117(5) 0.214(6) Uani 1 1 d D U . . .
N600 N 0.2268(3) 0.2339(3) 1.0601(4) 0.224(6) Uani 1 1 d D U . . .
N601 N 0.2323(3) 0.1933(3) 1.0249(4) 0.222(5) Uani 1 1 d D U . . .
N602 N 0.2899(3) 0.1934(3) 0.9982(4) 0.217(6) Uani 1 1 d D U . . .
N603 N 0.4272(6) 0.4360(4) 0.9985(6) 0.339(9) Uani 1 1 d D U . . .
N604 N 0.4688(6) 0.4309(4) 0.9478(5) 0.308(8) Uani 1 1 d D U . . .
N605 N 0.4768(5) 0.3892(3) 0.9274(5) 0.267(7) Uani 1 1 d D U . . .
N606 N 0.7724(5) 0.2067(4) 0.7768(5) 0.293(7) Uani 1 1 d D U . . .
N607 N 0.7474(4) 0.2493(3) 0.7780(4) 0.250(6) Uani 1 1 d D U . . .
N608 N 0.6899(3) 0.2495(3) 0.8035(3) 0.197(5) Uani 1 1 d D U . . .
N609 N 0.5764(5) 0.0068(4) 0.8199(6) 0.328(8) Uani 1 1 d D U . . .
N610 N 0.5177(5) 0.0112(3) 0.8447(6) 0.302(7) Uani 1 1 d D U . . .
N611 N 0.5080(4) 0.0547(3) 0.8626(4) 0.243(6) Uani 1 1 d D U . . .
N612 N 0.4444(4) 0.2469(3) 0.9025(4) 0.227(5) Uani 1 1 d D U . . .
H61A H 0.4587 0.2375 0.8920 0.273 Uiso 0.5 1 calc R U P U 1
N613 N 0.5096(3) 0.2547(3) 0.8730(4) 0.211(5) Uani 1 1 d D U . V 1
H613 H 0.4960 0.2422 0.8758 0.254 Uiso 0.5 1 calc R U P V 2
N614 N 0.5162(3) 0.2003(3) 0.8638(4) 0.201(5) Uani 1 1 d D U . . .
H61B H 0.5021 0.2094 0.8752 0.241 Uiso 0.5 1 calc R U P W 1
N615 N 0.4522(3) 0.1931(3) 0.8937(3) 0.200(5) Uani 1 1 d D U . X 1
H61C H 0.4631 0.2061 0.8865 0.241 Uiso 0.5 1 calc R U P X 2
B100 B 0.6428(5) 0.3239(3) 0.7525(5) 0.40(5) Uiso 0.5 1 d D . P . .
F101 F 0.6595(6) 0.3373(4) 0.7743(6) 0.323(13) Uiso 0.5 1 d D . P . .
F102 F 0.6310(5) 0.3386(3) 0.7291(5) 0.244(8) Uiso 0.5 1 d D . P . .
F103 F 0.6176(6) 0.3134(5) 0.7678(6) 0.326(13) Uiso 0.5 1 d D . P . .
F104 F 0.6611(4) 0.3061(3) 0.7396(4) 0.219(7) Uiso 0.5 1 d D . P . .
B200 B 0.1528(5) 0.1814(4) 0.5837(5) 0.26(2) Uiso 0.5 1 d D . P . .
F201 F 0.1738(5) 0.1699(4) 0.5638(5) 0.266(9) Uiso 0.5 1 d D . P . .
F202 F 0.1365(5) 0.1646(4) 0.6006(5) 0.274(10) Uiso 0.5 1 d D . P . .
F203 F 0.1322(5) 0.1943(4) 0.5650(5) 0.257(9) Uiso 0.5 1 d D . P . .
F204 F 0.1690(6) 0.1965(4) 0.6039(6) 0.336(14) Uiso 0.5 1 d D . P . .
B300 B -0.0020(5) 0.1810(4) 0.5367(5) 0.38(8) Uiso 0.25 1 d D . P . .
F301 F -0.0058(6) 0.2009(4) 0.5181(6) 0.149(9) Uiso 0.25 1 d D . P . .
F302 F -0.0293(6) 0.1769(5) 0.5539(7) 0.214(14) Uiso 0.25 1 d D . P . .
F303 F 0.0043(6) 0.1617(4) 0.5177(6) 0.169(10) Uiso 0.25 1 d D . P . .
F304 F 0.0233(6) 0.1837(5) 0.5577(6) 0.200(12) Uiso 0.25 1 d D . P . .
B400 B 0.1196(4) 0.3504(3) 0.6719(4) 0.29(3) Uiso 0.5 1 d D . P . .
F401 F 0.1030(4) 0.3670(3) 0.6545(4) 0.193(6) Uiso 0.5 1 d D . P . .
F402 F 0.1016(4) 0.3300(3) 0.6713(4) 0.222(7) Uiso 0.5 1 d D . P . .
F403 F 0.1255(4) 0.3589(3) 0.7021(3) 0.184(6) Uiso 0.5 1 d D . P . .
F404 F 0.1488(5) 0.3451(5) 0.6589(6) 0.337(14) Uiso 0.5 1 d D . P . .
B600 B 0.4222(4) 0.3684(3) 0.4574(4) 0.40(5) Uiso 0.5 1 d D . P . .
F601 F 0.4267(4) 0.3456(3) 0.4679(4) 0.226(7) Uiso 0.5 1 d D . P . .
F602 F 0.3900(3) 0.3737(3) 0.4582(4) 0.179(5) Uiso 0.5 1 d D . P . .
F603 F 0.4327(4) 0.3711(3) 0.4265(4) 0.226(7) Uiso 0.5 1 d D . P . .
F604 F 0.4414(4) 0.3827(3) 0.4760(5) 0.251(9) Uiso 0.5 1 d D . P . .
B700 B 0.4864(5) 0.1715(4) 0.4419(5) 0.20(3) Uiso 0.25 1 d D . P . .
F701 F 0.4556(5) 0.1647(8) 0.4485(9) 0.39(4) Uiso 0.25 1 d D . P . .
F702 F 0.5066(4) 0.1614(3) 0.4641(4) 0.090(6) Uiso 0.25 1 d D . P . .
F703 F 0.4889(8) 0.1957(4) 0.4440(6) 0.194(12) Uiso 0.25 1 d D . P . .
F704 F 0.4939(5) 0.1648(4) 0.4112(4) 0.113(7) Uiso 0.25 1 d D . P . .
B800 B 0.6130(5) 0.1405(3) 0.7893(5) 0.229(19) Uiso 0.5 1 d D . P . .
F801 F 0.6377(4) 0.1265(3) 0.7785(4) 0.215(7) Uiso 0.5 1 d D . P . .
F802 F 0.6249(5) 0.1611(3) 0.8021(5) 0.243(8) Uiso 0.5 1 d D . P . .
F803 F 0.5951(4) 0.1286(3) 0.8114(4) 0.223(7) Uiso 0.5 1 d D . P . .
F804 F 0.5934(6) 0.1469(5) 0.7644(6) 0.384(17) Uiso 0.5 1 d D . P . .
B900 B 0.3479(5) 0.3200(4) 0.9629(6) 0.22(4) Uiso 0.25 1 d D . P . .
F901 F 0.3794(4) 0.3261(3) 0.9584(5) 0.095(6) Uiso 0.25 1 d D . P . .
F902 F 0.3384(7) 0.3041(5) 0.9399(7) 0.207(13) Uiso 0.25 1 d D . P . .
F903 F 0.3443(9) 0.3093(7) 0.9922(7) 0.30(2) Uiso 0.25 1 d D . P . .
F904 F 0.3281(6) 0.3395(5) 0.9616(8) 0.209(13) Uiso 0.25 1 d D . P . .
B110 B 0.2563(5) 0.4026(3) 0.8890(5) 0.36(4) Uiso 0.5 1 d D . P . .
F111 F 0.2336(5) 0.3852(4) 0.8912(6) 0.297(11) Uiso 0.5 1 d D . P . .
F112 F 0.2651(6) 0.4045(4) 0.8576(4) 0.275(10) Uiso 0.5 1 d D . P . .
F113 F 0.2836(5) 0.3963(4) 0.9054(6) 0.301(11) Uiso 0.5 1 d D . P . .
F114 F 0.2441(4) 0.4238(3) 0.8998(4) 0.199(6) Uiso 0.5 1 d D . P . .
B120 B 0.2479(4) 0.4080(3) 0.4013(4) 0.23(2) Uiso 0.5 1 d D . P . .
F121 F 0.2255(4) 0.3920(3) 0.4124(5) 0.247(8) Uiso 0.5 1 d D . P . .
F122 F 0.2377(4) 0.4154(3) 0.3715(4) 0.231(8) Uiso 0.5 1 d D . P . .
F123 F 0.2781(3) 0.3982(3) 0.3984(4) 0.188(6) Uiso 0.5 1 d D . P . .
F124 F 0.2480(3) 0.4266(2) 0.4227(3) 0.163(5) Uiso 0.5 1 d D . P . .
B140 B 0.2537(6) -0.0005(5) 0.7425(6) 0.13(2) Uiso 0.25 1 d D . P . .
F141 F 0.2473(8) 0.0195(5) 0.7247(8) 0.226(15) Uiso 0.25 1 d D . P . .
F142 F 0.2496(8) -0.0195(5) 0.7222(8) 0.222(14) Uiso 0.25 1 d D . P . .
F143 F 0.2324(8) -0.0025(8) 0.7672(8) 0.31(2) Uiso 0.25 1 d D . P . .
F144 F 0.2835(6) 0.0004(5) 0.7565(7) 0.185(11) Uiso 0.25 1 d D . P . .
B150 B 0.1233(6) 0.4557(5) 0.6510(7) 0.21(3) Uiso 0.25 1 d D . P . .
F151 F 0.1515(6) 0.4571(7) 0.6676(10) 0.28(2) Uiso 0.25 1 d D . P . .
F152 F 0.1271(13) 0.4426(8) 0.6238(8) 0.39(3) Uiso 0.25 1 d D . P . .
F153 F 0.1143(8) 0.4783(5) 0.6427(8) 0.218(14) Uiso 0.25 1 d D . P . .
F154 F 0.1005(6) 0.4452(4) 0.6698(6) 0.136(8) Uiso 0.25 1 d D . P . .
B160 B 0.4504(5) 0.0659(4) 0.3928(5) 0.30(3) Uiso 0.5 1 d D . P . .
F161 F 0.4672(7) 0.0772(5) 0.4165(7) 0.374(16) Uiso 0.5 1 d D . P . .
F162 F 0.4668(4) 0.0458(3) 0.3848(5) 0.224(7) Uiso 0.5 1 d D . P . .
F163 F 0.4468(7) 0.0811(4) 0.3674(6) 0.327(13) Uiso 0.5 1 d D . P . .
F164 F 0.4201(4) 0.0597(4) 0.4025(5) 0.248(9) Uiso 0.5 1 d D . P . .
B170 B 0.2534(5) 0.1414(4) 0.9089(5) 0.19(3) Uiso 0.25 1 d D . P . .
F171 F 0.2843(6) 0.1416(8) 0.8981(10) 0.48(5) Uiso 0.25 1 d D . P . .
F172 F 0.2502(6) 0.1252(4) 0.9332(5) 0.143(9) Uiso 0.25 1 d D . P . .
F173 F 0.2462(5) 0.1635(3) 0.9208(5) 0.110(7) Uiso 0.25 1 d D . P . .
F174 F 0.2332(6) 0.1358(4) 0.8841(5) 0.136(8) Uiso 0.25 1 d D . P . .
N10 N 0.7000(6) 0.3583(5) 0.6128(6) 0.334(11) Uiso 1 1 d D U . . .
C10 C 0.6782(6) 0.3908(5) 0.5700(6) 0.298(11) Uiso 1 1 d D U . . .
H10A H 0.6888 0.4068 0.5737 0.447 Uiso 1 1 calc R U . . .
H10B H 0.6542 0.3922 0.5740 0.447 Uiso 1 1 calc R U . . .
H10C H 0.6818 0.3856 0.5470 0.447 Uiso 1 1 calc R U . . .
C11 C 0.6925(6) 0.3726(5) 0.5924(6) 0.243(8) Uiso 1 1 d D U . . .
N12 N 0.4081(7) 0.0469(4) 0.8382(6) 0.163(8) Uiso 0.5 1 d D U P . .
C12 C 0.3469(9) 0.0337(11) 0.8363(15) 0.36(3) Uiso 0.5 1 d D U P . .
H12A H 0.3300 0.0385 0.8525 0.545 Uiso 0.5 1 calc R U P . .
H12B H 0.3402 0.0395 0.8142 0.545 Uiso 0.5 1 calc R U P . .
H12C H 0.3490 0.0157 0.8360 0.545 Uiso 0.5 1 calc R U P . .
C13 C 0.3796(9) 0.0450(8) 0.8458(10) 0.256(18) Uiso 0.5 1 d D U P . .
N14 N 0.5565(9) 0.1402(7) 0.3118(9) 0.259(14) Uiso 0.5 1 d D U P . .
C14 C 0.4941(10) 0.1361(9) 0.3295(12) 0.30(2) Uiso 0.5 1 d D U P . .
H14A H 0.4826 0.1497 0.3182 0.456 Uiso 0.5 1 calc R U P . .
H14B H 0.4882 0.1362 0.3531 0.456 Uiso 0.5 1 calc R U P . .
H14C H 0.4874 0.1204 0.3196 0.456 Uiso 0.5 1 calc R U P . .
C15 C 0.5308(10) 0.1393(7) 0.3262(9) 0.212(14) Uiso 0.5 1 d D U P . .
N18 N 0.0793(9) 0.0551(6) 0.4587(9) 0.255(14) Uiso 0.5 1 d D U P . .
C18 C 0.1156(13) 0.0270(9) 0.4208(12) 0.32(2) Uiso 0.5 1 d D U P . .
H18A H 0.1267 0.0357 0.4026 0.482 Uiso 0.5 1 calc R U P . .
H18B H 0.1323 0.0192 0.4352 0.482 Uiso 0.5 1 calc R U P . .
H18C H 0.1007 0.0144 0.4116 0.482 Uiso 0.5 1 calc R U P . .
C19 C 0.0961(8) 0.0448(6) 0.4402(8) 0.161(10) Uiso 0.5 1 d D U P . .

loop_
_atom_site_aniso_label
_atom_site_aniso_U_11
_atom_site_aniso_U_22
_atom_site_aniso_U_33
_atom_site_aniso_U_23
_atom_site_aniso_U_13
_atom_site_aniso_U_12
Co1 0.151(2) 0.325(4) 0.176(2) -0.006(2) -0.0128(17) 0.026(2)
Co2 0.243(3) 0.213(3) 0.273(3) 0.003(2) -0.092(3) 0.009(2)
Co3 0.213(3) 0.204(2) 0.229(3) -0.018(2) 0.076(2) -0.0181(19)
Co4 0.166(2) 0.186(2) 0.220(2) -0.0050(18) 0.0176(17) -0.0270(17)
Co5 0.193(2) 0.257(3) 0.1537(19) -0.0087(18) 0.0200(16) -0.052(2)
Co6 0.204(2) 0.206(2) 0.1604(19) 0.0051(17) -0.0047(17) -0.0130(18)
Co7 0.1541(18) 0.1683(19) 0.196(2) 0.0111(16) 0.0320(16) 0.0128(15)
Co8 0.160(2) 0.326(4) 0.207(3) 0.043(3) -0.0240(19) -0.012(2)
Co9 0.217(3) 0.221(3) 0.253(3) 0.014(2) -0.048(2) -0.045(2)
Co10 0.261(4) 0.369(5) 0.323(5) -0.111(4) -0.117(4) 0.126(4)
Co11 0.149(2) 0.345(4) 0.1528(19) 0.004(2) 0.0067(16) 0.026(2)
Co12 0.201(2) 0.185(2) 0.246(3) 0.032(2) 0.047(2) 0.0271(18)
C100 0.32(3) 0.38(3) 0.252(17) 0.053(17) -0.077(18) 0.056(19)
C101 0.36(3) 0.38(3) 0.28(2) 0.031(18) -0.11(2) 0.05(2)
C102 0.30(2) 0.41(3) 0.261(18) 0.030(17) -0.09(2) -0.005(18)
C103 0.28(2) 0.37(2) 0.241(15) 0.021(15) -0.080(18) -0.044(16)
C104 0.35(3) 0.40(3) 0.251(16) -0.004(17) -0.08(2) -0.065(19)
C105 0.41(3) 0.39(3) 0.238(16) -0.034(17) -0.106(19) -0.051(19)
C106 0.37(3) 0.41(3) 0.250(15) -0.070(17) -0.124(18) -0.025(17)
C107 0.45(3) 0.44(3) 0.244(17) -0.086(19) -0.12(2) 0.03(2)
C108 0.42(3) 0.37(2) 0.246(18) -0.087(17) -0.12(2) 0.000(18)
C109 0.32(2) 0.32(2) 0.207(14) -0.018(14) -0.055(16) -0.016(14)
C110 0.23(2) 0.35(2) 0.225(14) -0.007(14) -0.069(15) -0.058(13)
C111 0.182(17) 0.35(2) 0.231(14) 0.031(14) -0.042(16) -0.069(12)
C112 0.32(2) 0.28(2) 0.193(15) -0.023(13) -0.038(16) -0.002(16)
C113 0.200(13) 0.236(17) 0.167(12) 0.017(13) -0.013(10) -0.009(14)
C114 0.197(13) 0.245(17) 0.190(13) 0.010(15) -0.013(10) 0.029(13)
C115 0.202(13) 0.242(16) 0.170(12) 0.003(13) 0.000(10) 0.037(14)
C116 0.184(12) 0.230(15) 0.149(10) 0.029(10) 0.006(9) -0.001(11)
C117 0.185(12) 0.247(16) 0.157(11) 0.026(13) 0.009(9) 0.016(12)
C118 0.218(14) 0.243(16) 0.160(11) 0.016(12) -0.002(10) 0.020(15)
C120 0.225(19) 0.200(12) 0.267(19) 0.029(13) -0.009(11) 0.014(13)
C121 0.273(15) 0.212(13) 0.306(16) 0.028(12) -0.033(12) 0.026(12)
C122 0.27(2) 0.199(13) 0.35(2) 0.016(14) -0.033(14) 0.028(14)
C123 0.201(16) 0.165(11) 0.295(19) 0.010(12) 0.029(11) -0.007(12)
C124 0.28(2) 0.174(12) 0.31(2) 0.007(12) 0.020(13) -0.037(13)
C125 0.26(2) 0.179(11) 0.32(2) -0.032(15) 0.013(13) -0.007(15)
C126 0.224(17) 0.168(11) 0.282(19) -0.032(13) 0.023(11) -0.020(13)
C127 0.30(2) 0.184(11) 0.30(2) -0.021(15) -0.025(13) -0.038(16)
C128 0.28(2) 0.186(12) 0.29(2) -0.010(15) -0.050(14) -0.048(16)
C129 0.213(17) 0.168(10) 0.238(18) -0.002(12) 0.004(10) -0.029(12)
C130 0.169(14) 0.171(10) 0.215(15) -0.009(10) 0.058(8) -0.009(11)
C131 0.147(13) 0.159(10) 0.252(16) 0.022(11) 0.056(8) -0.021(10)
C132 0.197(16) 0.170(10) 0.234(18) -0.019(12) 0.032(11) -0.009(12)
C133 0.147(10) 0.153(10) 0.164(11) 0.003(11) 0.021(11) 0.010(9)
C134 0.161(10) 0.170(10) 0.204(13) 0.016(13) 0.022(12) 0.018(9)
C135 0.153(10) 0.170(10) 0.204(13) 0.019(13) 0.038(11) 0.021(9)
C136 0.174(11) 0.167(9) 0.175(11) 0.022(9) 0.010(12) 0.012(9)
C137 0.153(10) 0.160(10) 0.204(13) 0.004(13) 0.010(11) -0.002(9)
C138 0.161(10) 0.159(10) 0.194(13) 0.004(13) -0.005(11) 0.002(9)
C140 0.27(2) 0.34(2) 0.234(17) 0.062(16) -0.037(17) 0.000(18)
C141 0.29(2) 0.38(2) 0.25(2) 0.084(16) -0.067(17) -0.039(18)
C142 0.265(19) 0.323(16) 0.226(15) 0.042(12) -0.027(13) 0.023(14)
C143 0.275(18) 0.338(16) 0.242(14) 0.033(12) -0.027(14) 0.009(14)
C144 0.287(19) 0.340(17) 0.269(15) 0.005(13) -0.033(14) 0.014(15)
C145 0.300(19) 0.350(17) 0.261(14) 0.013(13) -0.043(15) -0.002(16)
C146 0.274(18) 0.330(15) 0.230(14) -0.015(11) -0.015(13) 0.015(14)
C147 0.246(17) 0.345(16) 0.224(14) -0.013(12) -0.025(13) -0.005(14)
C148 0.237(17) 0.353(16) 0.218(14) -0.008(12) -0.013(13) -0.024(14)
C149 0.189(15) 0.318(16) 0.183(12) -0.004(10) 0.009(11) 0.007(13)
C150 0.207(15) 0.320(14) 0.211(12) 0.013(11) 0.014(12) 0.025(12)
C151 0.230(17) 0.314(14) 0.227(14) 0.029(11) 0.000(13) 0.031(13)
C152 0.197(18) 0.34(2) 0.155(11) 0.000(12) 0.034(11) 0.002(14)
C153 0.199(15) 0.263(19) 0.186(11) 0.015(13) -0.014(11) 0.037(12)
C154 0.236(18) 0.32(2) 0.169(11) 0.028(15) -0.021(12) -0.020(14)
C155 0.244(16) 0.31(2) 0.188(13) 0.067(16) -0.041(12) -0.023(14)
C156 0.209(15) 0.237(16) 0.185(11) 0.053(10) -0.043(10) 0.000(12)
C157 0.172(13) 0.271(18) 0.193(12) 0.028(14) -0.022(10) 0.035(11)
C158 0.186(14) 0.239(17) 0.188(13) 0.024(14) -0.033(11) 0.028(11)
C160 0.30(2) 0.181(13) 0.299(15) 0.061(13) 0.014(19) 0.036(16)
C161 0.39(3) 0.175(16) 0.309(18) 0.046(13) 0.01(2) 0.03(2)
C162 0.257(19) 0.202(14) 0.298(17) 0.030(11) 0.074(19) 0.014(14)
C163 0.215(14) 0.183(10) 0.295(15) 0.009(10) 0.084(15) 0.008(13)
C164 0.26(2) 0.223(13) 0.292(18) -0.016(11) 0.117(19) 0.012(15)
C165 0.33(2) 0.232(12) 0.307(17) -0.014(13) 0.08(2) -0.023(19)
C166 0.292(19) 0.224(12) 0.291(14) -0.018(11) 0.076(17) 0.025(18)
C167 0.343(18) 0.262(12) 0.307(13) -0.015(12) -0.005(15) 0.004(16)
C168 0.39(3) 0.260(13) 0.259(16) -0.009(12) 0.00(2) -0.01(2)
C169 0.32(2) 0.232(11) 0.231(15) 0.012(10) 0.048(19) 0.025(18)
C170 0.224(16) 0.210(11) 0.272(12) 0.014(10) 0.075(16) 0.014(16)
C171 0.163(13) 0.191(11) 0.280(12) 0.020(9) 0.098(14) 0.026(14)
C172 0.34(2) 0.217(11) 0.222(15) 0.017(11) 0.047(19) 0.041(17)
C173 0.254(18) 0.181(11) 0.188(15) 0.056(10) 0.020(11) 0.057(12)
C174 0.228(15) 0.193(11) 0.176(13) 0.051(11) 0.020(11) 0.036(13)
C175 0.238(17) 0.196(11) 0.186(14) 0.041(11) 0.033(11) 0.037(14)
C176 0.203(15) 0.169(9) 0.185(14) 0.027(8) 0.029(10) 0.043(10)
C177 0.229(15) 0.155(10) 0.221(15) 0.023(11) 0.050(12) 0.072(12)
C178 0.256(17) 0.155(10) 0.175(13) 0.042(11) 0.031(11) 0.062(12)
C180 0.198(13) 0.177(9) 0.154(11) 0.040(9) 0.004(9) 0.013(12)
C181 0.200(14) 0.171(9) 0.167(13) 0.042(9) -0.015(10) 0.018(12)
C182 0.264(18) 0.170(10) 0.200(14) 0.023(10) -0.038(12) 0.052(14)
C183 0.271(18) 0.174(9) 0.179(14) 0.031(10) -0.028(12) 0.042(14)
C184 0.210(14) 0.165(10) 0.157(11) 0.021(9) 0.008(9) 0.043(12)
C185 0.181(13) 0.171(9) 0.160(11) 0.028(9) 0.011(9) 0.021(9)
C186 0.179(13) 0.178(11) 0.171(11) 0.035(10) -0.002(10) 0.012(12)
C187 0.240(17) 0.201(10) 0.166(12) 0.031(9) -0.009(12) 0.021(13)
C188 0.272(18) 0.205(12) 0.185(13) 0.023(10) -0.042(13) 0.029(16)
C189 0.212(15) 0.197(10) 0.179(13) 0.031(10) -0.030(12) 0.022(13)
C190 0.231(15) 0.201(10) 0.173(11) 0.038(9) -0.037(10) 0.022(14)
C191 0.241(17) 0.200(10) 0.194(14) 0.031(10) -0.037(12) 0.040(14)
C192 0.30(2) 0.215(12) 0.208(16) 0.028(12) -0.043(13) 0.072(17)
C193 0.28(2) 0.202(10) 0.244(19) 0.028(12) -0.055(15) 0.071(16)
C194 0.254(17) 0.177(11) 0.190(14) 0.038(10) -0.012(11) 0.026(14)
C195 0.204(15) 0.166(9) 0.180(13) 0.014(8) 0.019(9) 0.055(10)
C196 0.151(12) 0.170(10) 0.180(12) 0.029(10) 0.029(8) 0.034(10)
C197 0.195(15) 0.177(9) 0.187(14) 0.013(10) 0.010(9) 0.043(11)
C198 0.218(15) 0.182(10) 0.160(12) 0.014(10) 0.008(9) 0.028(12)
C199 0.171(13) 0.179(9) 0.152(12) 0.031(10) 0.031(8) 0.025(11)
N100 0.198(15) 0.35(2) 0.235(13) 0.033(13) -0.056(14) -0.017(13)
N101 0.233(17) 0.307(18) 0.210(13) 0.000(12) -0.045(11) -0.061(11)
N102 0.233(14) 0.252(16) 0.202(12) -0.005(11) -0.041(11) -0.011(12)
N103 0.152(11) 0.174(11) 0.250(15) 0.025(10) 0.026(8) -0.019(9)
N104 0.172(12) 0.161(8) 0.235(14) -0.017(10) 0.014(8) -0.021(9)
N105 0.187(12) 0.149(9) 0.174(11) 0.006(9) 0.044(8) -0.002(9)
N106 0.246(18) 0.327(18) 0.213(13) 0.036(13) 0.005(11) 0.011(14)
N107 0.145(11) 0.312(14) 0.188(10) 0.006(10) 0.037(9) 0.038(11)
N108 0.181(14) 0.325(18) 0.160(10) -0.016(12) 0.011(9) 0.041(11)
N109 0.169(11) 0.170(11) 0.271(12) 0.034(9) 0.065(12) 0.010(10)
N110 0.210(12) 0.210(10) 0.244(13) 0.017(10) 0.045(12) 0.000(12)
N111 0.244(14) 0.182(9) 0.216(13) 0.050(10) 0.043(13) 0.049(11)
N112 0.194(11) 0.162(8) 0.164(10) 0.028(7) 0.008(8) 0.030(9)
N113 0.186(11) 0.182(9) 0.170(10) 0.039(8) -0.010(8) 0.017(10)
N114 0.248(14) 0.177(9) 0.166(10) 0.031(8) -0.004(9) 0.019(10)
N115 0.169(10) 0.174(9) 0.173(10) 0.012(8) 0.007(7) 0.049(9)
C200 0.32(2) 0.39(3) 0.24(2) 0.02(2) -0.072(17) 0.028(19)
C201 0.37(3) 0.43(3) 0.246(17) 0.05(2) -0.079(18) 0.03(2)
C202 0.29(2) 0.43(3) 0.292(17) 0.05(2) -0.106(19) -0.021(19)
C203 0.25(2) 0.35(3) 0.334(17) 0.05(2) -0.092(16) -0.023(16)
C204 0.24(2) 0.43(3) 0.40(2) 0.05(3) -0.10(2) -0.003(18)
C205 0.136(15) 0.39(3) 0.42(2) 0.09(2) -0.068(15) -0.029(14)
C206 0.137(15) 0.35(2) 0.39(2) 0.06(2) -0.059(14) -0.009(13)
C207 0.150(15) 0.37(3) 0.41(2) 0.04(2) -0.024(15) 0.020(16)
C208 0.150(16) 0.44(3) 0.39(2) -0.03(2) -0.009(14) 0.025(17)
C209 0.148(14) 0.33(2) 0.320(18) -0.009(17) -0.037(13) 0.001(14)
C210 0.156(14) 0.251(19) 0.328(16) 0.044(16) -0.066(12) -0.021(12)
C211 0.217(17) 0.24(2) 0.304(15) 0.031(16) -0.078(13) -0.059(13)
C212 0.148(14) 0.31(2) 0.300(17) 0.008(16) -0.049(12) -0.038(13)
C213 0.164(13) 0.193(14) 0.203(15) 0.005(11) -0.031(10) -0.013(10)
C214 0.158(12) 0.201(14) 0.234(18) -0.006(11) -0.049(10) 0.004(11)
C215 0.162(13) 0.225(14) 0.228(16) -0.010(12) -0.053(11) 0.018(10)
C216 0.147(10) 0.237(15) 0.146(11) -0.010(11) 0.003(8) 0.029(10)
C217 0.175(13) 0.235(14) 0.143(13) -0.003(10) -0.002(9) 0.020(12)
C218 0.167(14) 0.211(14) 0.227(16) -0.016(13) -0.023(11) -0.004(10)
C220 0.241(19) 0.24(2) 0.35(2) 0.001(16) 0.063(16) 0.063(18)
C221 0.247(16) 0.34(2) 0.32(2) 0.048(18) 0.047(17) 0.039(19)
C222 0.238(14) 0.34(3) 0.35(2) 0.01(2) 0.075(15) 0.027(16)
C223 0.245(12) 0.279(16) 0.327(15) 0.024(14) 0.087(11) 0.036(13)
C224 0.247(16) 0.32(3) 0.332(19) 0.013(19) 0.095(15) 0.061(17)
C225 0.233(17) 0.36(3) 0.309(19) 0.008(18) 0.096(14) 0.075(18)
C226 0.244(15) 0.30(2) 0.291(17) 0.014(16) 0.108(13) 0.063(17)
C227 0.255(18) 0.30(2) 0.247(16) 0.055(14) 0.085(12) 0.064(17)
C228 0.266(16) 0.282(19) 0.191(15) 0.026(14) 0.079(12) 0.032(16)
C229 0.266(14) 0.214(18) 0.173(15) 0.062(13) 0.064(11) 0.019(14)
C230 0.230(12) 0.215(18) 0.280(16) 0.042(14) 0.082(11) 0.075(14)
C231 0.228(12) 0.253(19) 0.320(18) 0.021(16) 0.081(12) 0.058(15)
C232 0.256(13) 0.206(16) 0.174(14) 0.041(13) 0.068(11) 0.005(13)
C233 0.187(14) 0.174(13) 0.160(13) 0.032(10) 0.032(10) 0.002(11)
C234 0.193(15) 0.179(12) 0.162(12) 0.017(11) 0.025(9) -0.005(10)
C235 0.202(15) 0.175(12) 0.173(14) 0.010(9) 0.036(10) -0.018(11)
C236 0.165(11) 0.172(12) 0.172(11) 0.025(10) 0.024(9) 0.005(10)
C237 0.189(15) 0.162(11) 0.217(15) 0.011(11) 0.053(10) 0.001(10)
C238 0.203(16) 0.172(13) 0.235(18) 0.004(10) 0.065(11) -0.011(11)
C240 0.34(2) 0.40(3) 0.29(3) 0.037(19) -0.115(19) -0.083(19)
C241 0.37(3) 0.44(3) 0.32(3) 0.07(2) -0.12(2) -0.08(2)
C242 0.37(3) 0.37(3) 0.29(2) 0.041(16) -0.13(2) -0.05(2)
C243 0.32(2) 0.33(2) 0.29(2) 0.015(15) -0.110(17) -0.016(18)
C244 0.31(2) 0.32(3) 0.34(3) 0.012(17) -0.13(2) -0.004(18)
C245 0.273(18) 0.29(3) 0.32(2) -0.020(15) -0.123(17) 0.003(16)
C246 0.254(14) 0.268(19) 0.329(18) -0.009(13) -0.104(13) -0.001(13)
C247 0.200(15) 0.32(2) 0.37(3) 0.039(17) -0.091(14) 0.037(14)
C248 0.204(15) 0.27(2) 0.38(2) 0.035(16) -0.109(15) 0.003(15)
C249 0.189(14) 0.231(19) 0.340(19) 0.024(13) -0.078(13) 0.027(13)
C250 0.248(15) 0.25(2) 0.302(19) -0.005(13) -0.097(13) 0.011(14)
C251 0.290(18) 0.26(2) 0.280(19) -0.002(13) -0.097(14) -0.006(15)
C252 0.216(16) 0.227(18) 0.298(18) 0.004(13) -0.100(15) -0.007(13)
C253 0.186(14) 0.205(13) 0.200(15) -0.015(13) -0.053(10) 0.034(11)
C254 0.194(14) 0.213(12) 0.204(15) -0.006(13) -0.065(11) 0.026(12)
C255 0.167(14) 0.199(12) 0.203(15) -0.002(11) -0.046(10) 0.021(10)
C256 0.154(10) 0.213(13) 0.173(11) 0.012(12) -0.035(9) 0.016(10)
C257 0.204(15) 0.202(12) 0.241(18) 0.010(13) -0.084(12) 0.014(12)
C258 0.188(16) 0.223(13) 0.232(17) 0.018(13) -0.075(12) 0.012(11)
C260 0.24(2) 0.33(3) 0.29(2) -0.031(16) 0.062(17) -0.020(19)
C261 0.290(19) 0.43(3) 0.32(3) -0.02(2) 0.11(2) 0.03(2)
C262 0.285(18) 0.38(3) 0.31(3) -0.05(2) 0.106(19) -0.001(18)
C263 0.295(16) 0.33(3) 0.29(2) -0.056(16) 0.111(16) -0.016(17)
C264 0.33(2) 0.36(3) 0.28(2) -0.046(17) 0.13(2) -0.06(2)
C265 0.37(2) 0.35(3) 0.23(2) -0.056(16) 0.103(18) -0.05(2)
C266 0.35(2) 0.34(3) 0.23(2) -0.039(14) 0.071(15) -0.033(19)
C267 0.42(2) 0.29(2) 0.202(18) -0.020(14) 0.119(15) 0.03(2)
C268 0.37(2) 0.27(2) 0.212(18) 0.021(14) 0.096(14) -0.026(17)
C269 0.295(16) 0.188(18) 0.187(15) -0.007(11) 0.059(13) -0.017(14)
C270 0.306(16) 0.29(2) 0.186(16) -0.080(11) 0.067(12) -0.006(16)
C271 0.276(16) 0.31(2) 0.258(19) -0.035(14) 0.100(14) -0.017(17)
C272 0.266(16) 0.206(17) 0.177(15) 0.000(12) 0.043(12) -0.005(13)
C273 0.156(13) 0.204(14) 0.152(12) -0.015(10) 0.009(9) 0.001(11)
C274 0.174(13) 0.178(12) 0.197(15) -0.009(9) 0.053(10) -0.010(11)
C275 0.176(15) 0.181(12) 0.201(14) -0.022(11) 0.057(10) -0.009(9)
C276 0.145(10) 0.201(13) 0.139(10) -0.009(9) 0.007(8) 0.007(10)
C277 0.150(13) 0.245(14) 0.149(13) 0.022(10) 0.009(9) 0.036(11)
C278 0.151(14) 0.207(13) 0.166(13) 0.011(11) 0.013(8) 0.004(10)
C280 0.151(9) 0.204(12) 0.152(9) 0.008(11) 0.002(7) 0.024(11)
C281 0.126(10) 0.213(13) 0.156(8) 0.005(12) -0.002(7) 0.027(11)
C282 0.135(8) 0.202(13) 0.171(10) 0.009(12) 0.009(7) 0.007(10)
C283 0.144(8) 0.269(16) 0.173(10) -0.009(14) 0.008(8) 0.004(12)
C284 0.139(9) 0.215(13) 0.148(8) -0.030(12) 0.018(7) 0.001(11)
C285 0.154(9) 0.178(11) 0.155(9) 0.002(11) 0.009(7) -0.014(11)
C286 0.156(8) 0.169(11) 0.138(10) 0.014(10) 0.010(7) 0.004(11)
C287 0.175(10) 0.213(14) 0.138(9) 0.008(11) 0.002(8) 0.013(13)
C288 0.172(10) 0.219(14) 0.137(8) -0.016(11) -0.012(8) 0.007(13)
C289 0.154(8) 0.188(12) 0.145(10) 0.009(11) -0.008(7) 0.017(11)
C290 0.146(9) 0.203(12) 0.151(9) 0.007(11) -0.019(7) 0.016(10)
C291 0.146(10) 0.246(14) 0.145(8) 0.004(12) -0.011(7) 0.021(12)
C292 0.151(9) 0.322(19) 0.151(10) -0.002(14) -0.008(8) 0.030(13)
C293 0.155(9) 0.309(18) 0.149(10) -0.040(14) 0.001(8) 0.020(13)
C294 0.154(10) 0.200(12) 0.132(8) -0.017(11) -0.007(7) 0.006(11)
C295 0.148(8) 0.206(12) 0.135(8) -0.023(10) 0.004(7) 0.003(10)
C296 0.147(8) 0.222(13) 0.139(10) 0.012(11) 0.002(7) 0.037(12)
C297 0.156(10) 0.279(16) 0.138(8) 0.022(12) -0.003(7) 0.001(13)
C298 0.161(9) 0.276(16) 0.137(8) -0.010(12) 0.000(8) 0.006(13)
C299 0.150(8) 0.210(13) 0.132(9) -0.003(11) -0.003(7) -0.005(12)
N200 0.243(16) 0.277(19) 0.259(16) 0.034(14) -0.045(13) -0.022(12)
N201 0.147(11) 0.231(15) 0.295(14) 0.027(13) -0.047(11) -0.008(10)
N202 0.165(12) 0.232(14) 0.230(14) 0.041(11) -0.052(10) -0.041(10)
N203 0.233(15) 0.238(18) 0.297(16) 0.034(13) 0.059(12) 0.078(12)
N204 0.240(11) 0.192(13) 0.213(13) 0.021(10) 0.079(10) 0.048(11)
N205 0.188(11) 0.200(12) 0.188(13) 0.030(10) 0.044(9) -0.002(9)
N206 0.276(17) 0.30(2) 0.30(2) -0.001(14) -0.075(15) -0.017(14)
N207 0.233(12) 0.210(13) 0.264(12) -0.023(9) -0.074(10) 0.020(10)
N208 0.210(14) 0.205(13) 0.226(13) -0.006(11) -0.080(11) 0.020(10)
N209 0.266(18) 0.31(2) 0.292(19) 0.018(15) 0.053(15) -0.051(15)
N210 0.308(16) 0.242(17) 0.183(13) -0.091(10) 0.045(11) 0.041(13)
N211 0.216(13) 0.220(14) 0.169(12) -0.018(9) 0.044(9) -0.020(10)
N212 0.137(8) 0.196(10) 0.151(8) 0.002(9) 0.005(6) 0.012(8)
N213 0.145(8) 0.166(9) 0.140(8) 0.007(8) 0.002(6) 0.014(8)
N214 0.149(8) 0.187(10) 0.132(8) -0.015(8) -0.009(6) 0.012(8)
N215 0.150(8) 0.231(11) 0.137(8) -0.007(9) 0.003(6) 0.021(9)
C300 0.51(3) 0.35(2) 0.202(18) -0.072(17) -0.08(2) -0.02(2)
C301 0.58(4) 0.45(3) 0.202(17) -0.07(2) -0.08(2) 0.04(2)
C302 0.52(4) 0.48(3) 0.216(19) -0.057(18) -0.08(2) 0.02(3)
C303 0.37(3) 0.43(3) 0.180(15) 0.007(15) -0.034(17) -0.02(2)
C304 0.32(3) 0.45(3) 0.197(17) 0.044(15) -0.04(2) -0.02(2)
C305 0.27(2) 0.42(3) 0.204(17) 0.075(15) -0.031(19) -0.02(2)
C306 0.208(18) 0.35(2) 0.204(14) 0.060(13) -0.012(15) -0.041(15)
C307 0.223(18) 0.36(2) 0.245(18) 0.032(14) -0.041(19) 0.009(18)
C308 0.192(17) 0.34(2) 0.231(15) 0.025(14) -0.011(14) 0.036(15)
C309 0.185(16) 0.266(18) 0.183(12) 0.028(11) 0.023(13) -0.026(13)
C310 0.193(17) 0.313(17) 0.166(12) 0.052(11) 0.011(13) -0.061(13)
C311 0.26(2) 0.35(2) 0.158(13) 0.018(12) 0.002(14) -0.052(16)
C312 0.177(16) 0.238(17) 0.158(10) 0.006(11) 0.032(11) -0.009(11)
C313 0.153(12) 0.223(14) 0.132(9) -0.020(11) 0.021(9) -0.019(9)
C314 0.145(11) 0.233(15) 0.137(10) -0.012(11) 0.015(9) -0.010(9)
C315 0.149(12) 0.259(17) 0.130(9) -0.018(11) 0.017(9) 0.002(9)
C316 0.150(12) 0.246(15) 0.142(9) -0.013(9) 0.008(9) -0.007(9)
C317 0.143(11) 0.273(16) 0.144(10) -0.036(12) 0.007(9) 0.000(10)
C318 0.162(14) 0.278(18) 0.140(10) -0.035(12) 0.013(10) 0.006(10)
C320 0.195(18) 0.209(13) 0.238(17) -0.027(12) 0.067(12) 0.006(13)
C321 0.219(16) 0.205(16) 0.232(16) -0.030(12) 0.071(12) 0.008(15)
C322 0.201(18) 0.211(14) 0.264(18) -0.006(12) 0.086(13) -0.026(14)
C323 0.250(19) 0.188(11) 0.254(17) 0.000(11) 0.089(13) 0.027(16)
C324 0.25(2) 0.198(12) 0.29(2) 0.017(12) 0.080(15) 0.006(15)
C325 0.27(2) 0.207(12) 0.33(2) 0.014(15) 0.026(18) 0.019(18)
C326 0.250(19) 0.204(12) 0.297(18) 0.038(12) 0.039(15) -0.018(17)
C327 0.36(3) 0.215(12) 0.30(2) 0.057(15) 0.001(18) -0.04(2)
C328 0.35(2) 0.218(14) 0.290(18) 0.057(14) -0.032(18) -0.02(2)
C329 0.28(2) 0.210(11) 0.278(18) 0.038(12) -0.007(17) 0.000(18)
C330 0.214(17) 0.209(11) 0.248(15) 0.026(10) 0.081(12) -0.013(15)
C331 0.225(17) 0.197(11) 0.246(15) 0.007(11) 0.080(12) -0.002(16)
C332 0.269(19) 0.205(12) 0.266(18) 0.038(11) 0.028(17) -0.011(17)
C333 0.189(14) 0.183(11) 0.195(15) -0.015(10) 0.016(12) -0.010(13)
C334 0.209(15) 0.189(11) 0.204(14) -0.012(11) 0.029(12) -0.018(14)
C335 0.207(15) 0.191(11) 0.218(15) -0.027(11) 0.020(12) -0.027(14)
C336 0.219(15) 0.179(9) 0.183(14) -0.026(8) -0.014(11) -0.018(11)
C337 0.270(18) 0.175(11) 0.177(13) -0.022(10) -0.011(12) -0.003(14)
C338 0.239(16) 0.176(11) 0.165(12) -0.010(10) 0.000(11) 0.020(14)
C340 0.31(2) 0.314(17) 0.240(18) -0.001(17) -0.066(16) -0.065(19)
C341 0.34(2) 0.311(16) 0.277(18) 0.011(15) -0.111(16) -0.061(18)
C342 0.36(3) 0.321(19) 0.27(2) 0.015(15) -0.098(19) -0.04(2)
C343 0.27(2) 0.288(16) 0.254(18) 0.022(13) -0.075(15) 0.008(19)
C344 0.29(2) 0.288(18) 0.240(18) 0.012(14) -0.067(16) 0.033(19)
C345 0.32(2) 0.273(15) 0.254(16) 0.026(14) -0.083(14) 0.033(15)
C346 0.31(2) 0.243(14) 0.278(17) 0.014(13) -0.111(15) 0.069(15)
C347 0.33(2) 0.276(15) 0.298(17) 0.024(14) -0.100(16) 0.022(14)
C348 0.35(2) 0.254(16) 0.30(2) 0.023(15) -0.122(19) 0.021(19)
C349 0.29(2) 0.260(17) 0.269(18) 0.008(13) -0.080(14) 0.034(17)
C350 0.236(19) 0.252(14) 0.246(16) 0.007(12) -0.060(13) 0.062(15)
C351 0.216(18) 0.267(14) 0.223(17) -0.007(12) -0.034(13) 0.047(15)
C352 0.256(19) 0.266(18) 0.232(17) 0.003(13) -0.047(13) 0.042(17)
C353 0.199(13) 0.242(16) 0.138(13) -0.027(9) -0.038(11) 0.010(13)
C354 0.194(13) 0.28(2) 0.158(15) -0.029(10) -0.004(10) -0.014(12)
C355 0.216(14) 0.255(17) 0.162(14) 0.007(11) -0.016(11) -0.045(14)
C356 0.214(13) 0.229(15) 0.120(11) 0.003(8) -0.015(10) -0.019(11)
C357 0.182(12) 0.254(17) 0.135(13) 0.028(10) -0.020(9) -0.003(11)
C358 0.202(13) 0.271(17) 0.129(12) 0.025(10) -0.024(11) -0.005(14)
C360 0.30(3) 0.290(19) 0.41(3) -0.071(19) -0.048(17) -0.065(18)
C361 0.36(3) 0.28(3) 0.45(3) -0.08(2) -0.08(2) -0.05(2)
C362 0.34(3) 0.28(2) 0.43(3) -0.05(2) -0.014(17) -0.054(19)
C363 0.31(2) 0.267(14) 0.37(2) -0.021(14) 0.041(13) -0.042(14)
C364 0.33(2) 0.258(14) 0.38(2) 0.015(15) 0.056(14) -0.046(13)
C365 0.35(2) 0.247(13) 0.33(2) 0.008(14) 0.077(14) 0.004(15)
C366 0.293(18) 0.245(13) 0.305(17) -0.001(13) 0.103(11) 0.014(13)
C367 0.298(18) 0.260(13) 0.33(2) 0.000(14) 0.073(12) 0.048(14)
C368 0.278(17) 0.248(14) 0.296(18) 0.028(13) 0.049(12) 0.054(13)
C369 0.195(18) 0.236(11) 0.257(19) 0.038(13) 0.075(11) 0.016(13)
C370 0.251(19) 0.243(14) 0.28(2) 0.004(14) 0.091(11) -0.014(14)
C371 0.237(19) 0.265(15) 0.31(2) -0.016(15) 0.087(11) -0.054(14)
C372 0.184(16) 0.244(12) 0.230(18) 0.031(13) 0.034(11) 0.019(12)
C373 0.120(9) 0.214(10) 0.151(11) -0.019(11) 0.010(10) -0.018(9)
C374 0.122(9) 0.225(11) 0.176(12) -0.021(14) -0.013(10) -0.013(9)
C375 0.130(9) 0.212(11) 0.165(12) -0.006(13) 0.010(10) -0.006(9)
C376 0.137(10) 0.199(9) 0.145(10) -0.011(9) -0.001(10) -0.005(9)
C377 0.130(10) 0.208(11) 0.171(12) -0.056(13) 0.004(10) -0.012(9)
C378 0.126(9) 0.214(11) 0.190(13) -0.072(13) -0.017(10) 0.001(9)
C380 0.146(11) 0.208(9) 0.143(9) -0.004(9) 0.013(9) -0.012(11)
C381 0.173(14) 0.213(9) 0.164(13) -0.014(10) -0.009(10) -0.010(13)
C382 0.243(17) 0.220(12) 0.190(15) -0.016(11) -0.051(11) -0.014(15)
C383 0.222(16) 0.220(10) 0.146(12) -0.011(10) -0.013(9) -0.010(13)
C384 0.183(14) 0.205(10) 0.147(12) -0.016(10) 0.001(8) -0.007(12)
C385 0.208(15) 0.181(9) 0.169(13) -0.024(9) -0.027(9) -0.015(11)
C386 0.185(14) 0.192(12) 0.148(12) -0.011(9) -0.005(8) -0.033(11)
C387 0.224(17) 0.203(11) 0.185(15) -0.012(10) -0.033(11) -0.002(11)
C388 0.210(15) 0.190(12) 0.175(14) 0.001(10) -0.023(10) -0.009(12)
C389 0.178(14) 0.196(11) 0.142(12) 0.000(9) -0.021(9) -0.017(11)
C390 0.205(13) 0.200(10) 0.126(11) 0.002(8) -0.010(9) -0.030(12)
C391 0.192(14) 0.194(9) 0.139(12) 0.003(9) -0.010(9) -0.038(12)
C392 0.222(16) 0.194(12) 0.167(12) 0.002(9) -0.027(11) -0.029(13)
C393 0.195(15) 0.195(10) 0.154(11) 0.004(9) -0.008(10) -0.026(12)
C394 0.154(12) 0.198(10) 0.147(11) -0.007(9) 0.011(9) -0.017(12)
C395 0.155(12) 0.200(9) 0.133(10) -0.013(8) 0.021(9) -0.007(10)
C396 0.127(11) 0.194(12) 0.145(10) -0.005(8) 0.012(9) -0.021(10)
C397 0.135(11) 0.203(9) 0.154(11) 0.005(8) 0.020(10) -0.009(10)
C398 0.168(13) 0.210(11) 0.143(10) -0.001(9) 0.010(10) -0.006(12)
C399 0.148(12) 0.215(10) 0.143(11) -0.013(9) 0.008(9) -0.008(12)
N300 0.33(2) 0.298(17) 0.173(14) -0.016(11) -0.027(13) -0.066(15)
N301 0.191(12) 0.263(14) 0.164(11) 0.022(10) 0.009(11) -0.050(11)
N302 0.148(11) 0.242(14) 0.141(9) -0.002(10) 0.032(8) -0.024(9)
N303 0.186(14) 0.184(10) 0.230(13) -0.003(10) 0.085(10) -0.009(10)
N304 0.196(13) 0.200(10) 0.227(12) 0.047(9) 0.070(10) -0.014(10)
N305 0.212(12) 0.190(10) 0.219(14) 0.005(10) 0.049(11) 0.006(12)
N306 0.204(14) 0.302(16) 0.203(13) 0.013(12) -0.037(11) -0.032(15)
N307 0.182(13) 0.232(13) 0.225(13) -0.004(11) -0.032(9) 0.075(10)
N308 0.230(13) 0.249(15) 0.196(12) -0.031(10) -0.075(10) 0.029(14)
N309 0.235(19) 0.274(15) 0.291(19) -0.032(15) 0.044(11) -0.041(12)
N310 0.201(15) 0.207(11) 0.281(18) 0.035(10) 0.066(10) -0.021(11)
N311 0.143(10) 0.208(9) 0.196(12) 0.014(11) 0.016(9) -0.028(8)
N312 0.167(10) 0.200(9) 0.162(10) -0.004(8) -0.011(7) -0.001(9)
N313 0.167(10) 0.190(9) 0.137(9) -0.006(8) -0.011(7) -0.019(8)
N314 0.154(10) 0.196(9) 0.152(9) -0.001(8) 0.008(7) -0.018(9)
N315 0.129(9) 0.195(9) 0.159(9) -0.001(8) -0.005(7) -0.022(8)
C400 0.26(2) 0.40(2) 0.205(19) 0.043(17) -0.032(16) -0.041(18)
C401 0.28(3) 0.42(3) 0.25(3) 0.044(17) -0.031(17) -0.07(2)
C402 0.229(19) 0.41(3) 0.24(2) 0.068(18) -0.034(15) -0.047(17)
C403 0.232(19) 0.40(2) 0.25(2) 0.060(17) 0.006(15) -0.028(16)
C404 0.218(18) 0.45(3) 0.25(2) 0.03(2) -0.004(15) -0.022(18)
C405 0.218(18) 0.45(3) 0.27(2) 0.02(2) 0.024(17) -0.018(19)
C406 0.185(16) 0.43(2) 0.24(2) 0.017(16) -0.006(14) 0.003(16)
C407 0.205(19) 0.41(2) 0.26(2) 0.009(19) 0.017(15) 0.014(16)
C408 0.216(18) 0.37(2) 0.24(2) -0.002(15) 0.011(14) 0.007(16)
C409 0.165(14) 0.35(2) 0.207(18) 0.013(14) -0.026(12) 0.015(12)
C410 0.153(14) 0.370(19) 0.224(19) 0.051(13) -0.041(12) 0.022(13)
C411 0.195(17) 0.37(2) 0.192(19) 0.076(13) -0.037(11) -0.008(13)
C412 0.156(13) 0.37(3) 0.24(2) 0.000(14) -0.021(12) 0.004(13)
C413 0.152(10) 0.32(2) 0.249(17) 0.018(15) 0.023(11) -0.044(15)
C414 0.159(11) 0.37(2) 0.31(2) -0.07(2) 0.041(12) -0.079(16)
C415 0.151(11) 0.32(2) 0.341(19) -0.102(18) 0.036(11) -0.069(16)
C416 0.161(10) 0.243(16) 0.292(19) -0.015(15) 0.035(10) -0.044(11)
C417 0.156(11) 0.242(18) 0.264(17) 0.025(14) 0.019(11) -0.023(13)
C418 0.158(11) 0.266(18) 0.248(16) 0.017(13) 0.012(11) -0.010(15)
C420 0.26(2) 0.282(17) 0.34(3) 0.075(18) -0.011(14) -0.049(16)
C421 0.34(3) 0.28(2) 0.41(3) 0.08(2) 0.029(18) -0.063(18)
C422 0.35(3) 0.280(18) 0.42(3) 0.066(19) 0.010(17) -0.064(18)
C423 0.317(16) 0.239(12) 0.339(17) 0.047(14) -0.044(12) -0.038(12)
C424 0.38(3) 0.214(13) 0.39(3) 0.024(18) -0.036(18) -0.048(16)
C425 0.39(3) 0.191(12) 0.35(3) -0.017(18) -0.041(17) -0.029(15)
C426 0.34(2) 0.175(11) 0.31(2) -0.003(16) -0.049(15) -0.015(13)
C427 0.36(3) 0.228(13) 0.42(3) -0.04(2) 0.023(19) -0.009(17)
C428 0.30(2) 0.238(15) 0.38(3) -0.04(2) 0.088(18) 0.009(16)
C429 0.242(18) 0.232(12) 0.29(2) -0.065(16) 0.011(14) -0.024(13)
C430 0.276(17) 0.189(11) 0.251(18) -0.011(14) -0.073(12) -0.028(11)
C431 0.277(18) 0.217(12) 0.30(2) 0.040(16) -0.066(12) -0.034(13)
C432 0.29(2) 0.226(13) 0.31(2) -0.041(18) 0.035(17) -0.038(14)
C433 0.202(16) 0.182(11) 0.298(19) 0.030(14) 0.036(14) -0.063(10)
C434 0.242(16) 0.201(11) 0.29(2) 0.037(15) 0.004(15) -0.076(12)
C435 0.233(17) 0.193(12) 0.34(2) 0.028(17) -0.011(15) -0.054(12)
C436 0.189(15) 0.216(10) 0.34(2) 0.029(14) 0.042(14) -0.045(9)
C437 0.221(16) 0.195(12) 0.41(3) 0.033(18) -0.007(16) -0.042(12)
C438 0.279(19) 0.189(12) 0.36(2) 0.021(19) -0.024(18) -0.033(12)
C440 0.320(18) 0.287(14) 0.203(17) -0.05(2) 0.063(16) -0.051(16)
C441 0.295(16) 0.290(12) 0.330(18) -0.022(15) 0.053(14) -0.040(12)
C442 0.304(15) 0.303(13) 0.315(17) -0.004(15) 0.061(14) -0.026(11)
C443 0.281(15) 0.298(12) 0.277(18) -0.027(15) 0.080(15) -0.023(12)
C444 0.279(19) 0.304(14) 0.33(2) 0.01(2) 0.105(18) -0.006(16)
C445 0.271(16) 0.302(13) 0.30(2) -0.034(17) 0.090(15) -0.030(15)
C446 0.248(17) 0.290(14) 0.24(2) -0.061(18) 0.068(14) -0.035(14)
C447 0.27(2) 0.300(14) 0.28(2) -0.03(2) 0.098(17) -0.009(16)
C448 0.26(2) 0.244(14) 0.31(2) -0.048(17) 0.099(17) -0.010(13)
C449 0.238(16) 0.253(15) 0.229(18) -0.053(17) 0.041(13) -0.005(12)
C450 0.255(16) 0.291(12) 0.181(16) -0.074(17) 0.036(13) -0.033(12)
C451 0.261(16) 0.287(12) 0.204(17) -0.109(16) 0.044(14) -0.056(12)
C452 0.205(15) 0.256(16) 0.210(16) -0.027(15) 0.011(12) 0.001(11)
C453 0.158(13) 0.186(15) 0.197(14) 0.017(11) 0.016(10) -0.038(9)
C454 0.155(12) 0.206(15) 0.212(15) 0.030(11) 0.018(10) -0.034(10)
C455 0.119(12) 0.234(16) 0.233(14) 0.071(12) 0.010(9) -0.050(9)
C456 0.147(12) 0.194(14) 0.206(14) 0.044(10) 0.007(9) -0.037(8)
C457 0.150(12) 0.234(15) 0.185(14) 0.043(11) 0.012(9) -0.024(10)
C458 0.176(15) 0.205(16) 0.199(14) 0.021(11) 0.027(10) -0.015(10)
C460 0.231(18) 0.292(18) 0.27(2) -0.022(17) -0.023(14) -0.091(14)
C461 0.30(2) 0.29(2) 0.34(2) -0.02(2) 0.019(19) -0.099(16)
C462 0.34(3) 0.281(18) 0.34(3) 0.02(2) 0.00(2) -0.069(17)
C463 0.31(2) 0.231(13) 0.26(2) -0.009(16) -0.063(15) -0.031(14)
C464 0.36(3) 0.257(15) 0.29(3) -0.037(17) -0.071(19) -0.003(16)
C465 0.36(3) 0.258(13) 0.33(3) -0.04(2) -0.057(19) 0.035(17)
C466 0.31(2) 0.263(13) 0.29(2) -0.049(18) -0.049(13) 0.027(15)
C467 0.30(2) 0.287(14) 0.31(3) -0.08(2) -0.023(14) 0.040(18)
C468 0.251(19) 0.301(16) 0.26(2) -0.069(19) -0.014(13) 0.043(17)
C469 0.209(17) 0.261(12) 0.207(18) -0.025(14) -0.011(11) 0.030(14)
C470 0.249(18) 0.239(13) 0.246(19) 0.009(16) -0.043(12) 0.019(13)
C471 0.258(17) 0.236(13) 0.227(19) -0.005(16) -0.060(12) -0.033(13)
C472 0.171(15) 0.265(12) 0.200(17) -0.008(14) -0.003(11) 0.011(13)
C473 0.161(12) 0.217(10) 0.167(12) 0.007(10) -0.022(12) -0.029(12)
C474 0.198(14) 0.215(11) 0.164(11) -0.002(10) -0.015(12) -0.032(15)
C475 0.180(12) 0.216(11) 0.157(10) 0.003(10) 0.004(11) -0.033(14)
C476 0.173(12) 0.206(9) 0.161(11) 0.001(9) -0.002(12) -0.036(10)
C477 0.212(14) 0.213(11) 0.152(11) 0.004(10) 0.002(11) -0.059(15)
C478 0.221(15) 0.215(11) 0.160(11) 0.008(10) -0.017(13) -0.032(16)
C480 0.155(11) 0.252(11) 0.283(17) 0.009(16) 0.031(11) -0.041(11)
C481 0.182(15) 0.238(10) 0.31(2) 0.012(16) 0.073(14) -0.048(11)
C482 0.205(17) 0.256(13) 0.41(3) -0.01(2) 0.108(16) -0.062(14)
C483 0.194(16) 0.239(12) 0.37(3) -0.003(19) 0.080(15) -0.067(13)
C484 0.165(14) 0.222(12) 0.33(2) 0.021(16) 0.047(12) -0.047(11)
C485 0.169(14) 0.206(10) 0.297(19) 0.038(13) 0.033(11) -0.034(9)
C486 0.169(13) 0.199(13) 0.240(17) 0.036(13) 0.022(10) -0.031(10)
C487 0.174(14) 0.187(10) 0.207(16) 0.057(10) 0.006(10) -0.018(10)
C488 0.162(13) 0.195(12) 0.223(17) 0.052(11) 0.015(10) -0.017(10)
C489 0.169(13) 0.200(11) 0.176(14) 0.054(11) 0.011(10) -0.031(10)
C490 0.163(12) 0.197(10) 0.182(13) 0.049(12) 0.009(9) -0.023(9)
C491 0.152(12) 0.199(10) 0.194(14) 0.032(12) -0.008(10) -0.028(9)
C492 0.163(12) 0.218(13) 0.246(18) 0.014(15) 0.020(11) -0.042(10)
C493 0.173(13) 0.203(11) 0.251(18) 0.010(14) 0.016(12) -0.044(11)
C494 0.154(11) 0.202(10) 0.164(13) 0.013(12) -0.020(9) -0.031(9)
C495 0.158(11) 0.209(9) 0.154(12) 0.007(10) -0.014(10) -0.040(9)
C496 0.157(10) 0.228(13) 0.162(12) -0.002(13) -0.013(11) -0.043(9)
C497 0.171(13) 0.246(11) 0.207(15) 0.005(14) 0.014(13) -0.032(10)
C498 0.171(12) 0.254(12) 0.276(19) 0.006(18) 0.031(14) -0.029(11)
C499 0.150(11) 0.244(11) 0.280(18) 0.018(17) 0.009(13) -0.036(11)
N400 0.201(15) 0.38(2) 0.208(18) 0.049(13) -0.039(11) -0.007(14)
N401 0.136(12) 0.353(18) 0.236(15) 0.012(13) -0.039(10) 0.021(10)
N402 0.163(10) 0.295(19) 0.241(17) 0.047(12) 0.028(10) -0.018(12)
N403 0.258(18) 0.239(12) 0.28(2) 0.050(14) -0.039(11) -0.030(13)
N404 0.164(9) 0.182(9) 0.193(10) -0.050(8) -0.063(8) 0.004(8)
N405 0.251(16) 0.183(10) 0.214(14) 0.004(11) 0.020(11) -0.050(10)
N406 0.289(15) 0.285(14) 0.166(12) -0.075(16) 0.068(12) -0.042(12)
N407 0.246(14) 0.257(13) 0.162(12) -0.037(12) 0.024(10) -0.005(11)
N408 0.172(11) 0.236(14) 0.184(11) 0.004(12) 0.017(8) -0.014(10)
N409 0.221(14) 0.228(12) 0.189(14) 0.008(11) -0.042(10) -0.036(12)
N410 0.223(14) 0.242(11) 0.182(13) 0.002(12) -0.026(10) 0.011(11)
N411 0.151(11) 0.216(10) 0.188(12) 0.008(9) -0.009(8) -0.017(10)
N412 0.156(11) 0.220(10) 0.323(18) 0.029(13) 0.037(10) -0.036(9)
N413 0.177(11) 0.196(10) 0.222(13) 0.034(10) 0.031(9) -0.027(9)
N414 0.150(9) 0.195(9) 0.188(11) 0.036(10) -0.012(8) -0.028(8)
N415 0.162(9) 0.232(10) 0.197(11) 0.020(11) 0.013(9) -0.042(8)
C500 0.202(13) 0.234(17) 0.188(14) -0.002(12) 0.054(11) 0.036(12)
C501 0.201(15) 0.264(19) 0.208(15) 0.016(13) 0.059(12) 0.038(15)
C502 0.210(14) 0.25(2) 0.265(18) -0.002(15) 0.070(14) 0.019(15)
C503 0.194(12) 0.203(17) 0.254(17) 0.025(13) 0.055(11) 0.011(14)
C504 0.186(12) 0.23(2) 0.31(2) 0.012(17) 0.049(14) 0.005(15)
C505 0.148(11) 0.210(18) 0.32(2) 0.012(16) 0.033(12) 0.012(12)
C506 0.150(10) 0.176(15) 0.299(17) -0.016(13) 0.023(10) 0.007(13)
C507 0.147(10) 0.207(17) 0.289(18) -0.021(14) -0.003(11) -0.003(13)
C508 0.159(11) 0.209(15) 0.229(15) -0.010(12) -0.013(10) -0.009(13)
C509 0.146(9) 0.156(13) 0.208(13) -0.006(11) -0.007(9) 0.013(10)
C510 0.152(11) 0.168(13) 0.223(13) 0.019(11) 0.017(9) 0.004(12)
C511 0.183(11) 0.190(15) 0.211(13) 0.036(11) 0.035(10) 0.007(13)
C512 0.151(10) 0.173(13) 0.185(13) -0.004(10) -0.001(9) 0.008(11)
C513 0.147(9) 0.173(13) 0.152(12) 0.006(10) 0.004(10) 0.011(9)
C514 0.159(10) 0.166(12) 0.219(15) -0.018(10) 0.047(12) -0.011(9)
C515 0.153(9) 0.172(12) 0.221(15) -0.003(11) 0.045(11) -0.004(9)
C516 0.136(8) 0.167(12) 0.163(12) 0.009(10) 0.019(8) -0.001(8)
C517 0.136(9) 0.176(12) 0.185(13) 0.004(10) 0.011(11) 0.001(9)
C518 0.139(9) 0.170(11) 0.168(12) -0.006(10) 0.016(10) 0.000(9)
C520 0.228(18) 0.26(2) 0.228(14) 0.057(14) -0.036(12) 0.019(13)
C521 0.249(17) 0.240(19) 0.250(18) 0.063(18) -0.063(14) -0.005(13)
C522 0.27(2) 0.28(2) 0.244(15) 0.020(18) -0.082(15) -0.036(15)
C523 0.284(18) 0.253(19) 0.161(11) 0.013(14) -0.060(13) -0.052(13)
C524 0.36(2) 0.31(3) 0.152(12) 0.025(15) -0.018(14) -0.058(16)
C525 0.37(3) 0.31(3) 0.155(12) 0.003(16) 0.009(14) -0.047(17)
C526 0.287(18) 0.28(2) 0.168(11) -0.010(15) 0.019(12) -0.059(13)
C527 0.32(2) 0.29(2) 0.150(11) -0.022(15) 0.053(13) -0.025(15)
C528 0.246(16) 0.281(18) 0.153(11) -0.021(15) 0.079(11) -0.018(13)
C529 0.205(14) 0.231(16) 0.139(9) 0.014(11) 0.076(10) 0.012(11)
C530 0.214(14) 0.218(16) 0.158(11) 0.011(11) 0.003(10) -0.066(10)
C531 0.231(15) 0.261(18) 0.150(11) 0.018(13) -0.034(11) -0.047(11)
C532 0.203(14) 0.258(17) 0.140(10) -0.001(12) 0.046(10) 0.011(12)
C533 0.153(12) 0.228(14) 0.140(10) -0.004(9) 0.032(11) -0.018(12)
C534 0.182(13) 0.239(13) 0.124(9) -0.017(10) 0.011(11) 0.023(13)
C535 0.191(13) 0.232(13) 0.140(9) -0.014(9) 0.006(12) 0.028(12)
C536 0.160(11) 0.197(12) 0.128(8) -0.003(8) 0.005(8) 0.015(11)
C537 0.242(16) 0.201(12) 0.126(9) 0.007(9) 0.018(12) 0.007(12)
C538 0.207(14) 0.213(13) 0.127(10) 0.015(9) 0.012(12) 0.012(11)
C540 0.218(15) 0.22(2) 0.33(2) 0.052(14) 0.008(15) -0.039(14)
C541 0.231(19) 0.28(2) 0.36(2) 0.074(17) 0.015(18) -0.063(17)
C542 0.204(16) 0.33(3) 0.33(2) 0.071(15) 0.019(16) -0.073(15)
C543 0.175(13) 0.26(2) 0.31(2) 0.028(13) 0.040(13) -0.051(14)
C544 0.178(14) 0.29(2) 0.31(2) 0.013(14) 0.062(15) -0.014(14)
C545 0.166(12) 0.28(2) 0.30(2) -0.001(14) 0.013(12) -0.040(13)
C546 0.162(12) 0.27(2) 0.258(19) 0.016(12) 0.003(12) -0.018(13)
C547 0.149(11) 0.27(2) 0.28(2) 0.025(13) -0.012(12) -0.012(13)
C548 0.152(11) 0.247(17) 0.245(17) 0.046(12) -0.027(11) -0.001(13)
C549 0.140(9) 0.219(16) 0.190(14) 0.007(9) -0.027(10) -0.006(10)
C550 0.169(11) 0.197(16) 0.210(15) -0.027(9) -0.003(10) -0.029(11)
C551 0.163(12) 0.205(17) 0.281(18) 0.012(11) 0.029(12) -0.027(12)
C552 0.152(10) 0.213(16) 0.194(14) 0.001(11) 0.001(10) -0.008(10)
C553 0.141(9) 0.232(13) 0.126(10) 0.025(12) 0.020(11) -0.008(9)
C554 0.127(9) 0.241(12) 0.146(11) 0.038(12) 0.025(10) -0.004(9)
C555 0.132(9) 0.237(12) 0.224(15) 0.027(14) 0.034(13) -0.001(9)
C556 0.133(8) 0.232(13) 0.155(11) 0.012(13) 0.013(9) -0.001(8)
C557 0.134(9) 0.240(12) 0.205(14) 0.015(14) 0.036(12) -0.012(9)
C558 0.139(10) 0.245(13) 0.201(14) -0.017(14) 0.049(13) -0.008(9)
C560 0.31(3) 0.36(3) 0.33(2) -0.06(2) -0.072(17) 0.07(2)
C561 0.36(3) 0.39(3) 0.29(3) -0.04(2) -0.078(19) 0.03(2)
C562 0.39(2) 0.47(4) 0.33(3) -0.01(2) -0.06(2) 0.00(2)
C563 0.39(2) 0.50(3) 0.32(2) 0.00(2) -0.061(17) -0.01(2)
C564 0.43(2) 0.49(3) 0.360(19) 0.029(19) -0.063(16) -0.03(2)
C565 0.40(2) 0.48(2) 0.305(16) 0.056(18) -0.055(15) 0.012(19)
C566 0.396(18) 0.42(2) 0.274(15) 0.017(17) -0.031(12) 0.054(16)
C567 0.387(19) 0.40(2) 0.251(16) 0.022(16) -0.021(14) 0.058(16)
C568 0.36(2) 0.40(3) 0.210(17) 0.010(18) 0.019(13) 0.054(19)
C569 0.30(2) 0.34(2) 0.198(14) -0.037(15) 0.032(13) 0.085(18)
C570 0.35(2) 0.38(3) 0.278(17) 0.02(2) -0.043(13) 0.079(18)
C571 0.33(2) 0.40(3) 0.31(2) -0.04(2) -0.040(15) 0.085(18)
C572 0.28(2) 0.32(2) 0.197(14) -0.027(15) 0.033(13) 0.070(16)
C573 0.197(16) 0.286(17) 0.181(11) -0.037(10) 0.014(13) 0.075(15)
C574 0.197(15) 0.301(17) 0.182(11) -0.042(11) -0.021(15) 0.023(15)
C575 0.181(14) 0.264(14) 0.180(11) -0.039(11) -0.014(13) 0.026(12)
C576 0.152(12) 0.229(14) 0.147(9) -0.011(9) 0.015(8) 0.027(12)
C577 0.164(12) 0.262(14) 0.150(10) 0.020(10) 0.018(12) 0.027(12)
C578 0.176(14) 0.274(15) 0.141(10) -0.013(10) 0.030(12) 0.061(12)
C580 0.138(8) 0.179(11) 0.147(8) 0.003(11) 0.014(7) 0.004(9)
C581 0.127(9) 0.168(11) 0.155(8) 0.004(11) 0.014(7) 0.012(10)
C582 0.123(8) 0.208(13) 0.156(9) -0.010(11) 0.010(7) 0.002(10)
C583 0.142(9) 0.190(12) 0.158(9) 0.003(10) 0.008(7) -0.021(11)
C584 0.131(8) 0.192(12) 0.161(10) 0.000(11) 0.014(7) 0.006(10)
C585 0.135(8) 0.190(12) 0.138(8) -0.001(9) 0.014(7) 0.041(10)
C586 0.131(8) 0.209(13) 0.150(10) 0.007(11) 0.013(7) 0.031(11)
C587 0.147(10) 0.269(16) 0.161(10) 0.031(13) 0.028(8) 0.013(13)
C588 0.140(9) 0.259(16) 0.173(11) 0.047(13) 0.028(8) 0.022(12)
C589 0.131(9) 0.247(14) 0.158(9) 0.020(12) 0.012(8) 0.009(12)
C590 0.125(8) 0.240(14) 0.153(9) 0.008(12) 0.010(7) -0.004(9)
C591 0.133(9) 0.262(15) 0.156(8) 0.023(12) 0.002(7) 0.011(12)
C592 0.152(9) 0.298(17) 0.150(10) 0.023(14) 0.007(8) 0.001(13)
C593 0.149(9) 0.273(16) 0.166(9) 0.028(13) 0.014(8) 0.017(13)
C594 0.147(8) 0.204(13) 0.157(10) 0.010(12) 0.011(8) -0.018(11)
C595 0.147(8) 0.204(12) 0.149(8) 0.002(10) 0.015(7) -0.001(11)
C596 0.150(8) 0.240(14) 0.161(10) 0.027(13) 0.008(8) -0.005(12)
C597 0.136(9) 0.332(19) 0.171(9) 0.008(14) -0.003(8) 0.003(14)
C598 0.155(9) 0.285(17) 0.141(9) 0.014(13) 0.002(8) -0.009(13)
C599 0.137(9) 0.212(13) 0.156(8) -0.012(12) 0.012(7) -0.022(11)
N500 0.191(10) 0.192(13) 0.203(12) -0.006(10) 0.017(10) 0.014(10)
N501 0.150(9) 0.160(10) 0.196(11) 0.003(9) -0.004(8) 0.020(9)
N502 0.144(8) 0.176(10) 0.165(10) 0.001(8) 0.010(8) 0.011(8)
N503 0.233(14) 0.212(14) 0.159(10) 0.023(10) -0.044(10) 0.000(10)
N504 0.182(12) 0.228(14) 0.171(10) -0.006(10) 0.022(9) -0.009(9)
N505 0.161(10) 0.210(11) 0.138(9) -0.010(9) 0.039(9) -0.007(8)
N506 0.185(11) 0.175(14) 0.273(16) 0.000(9) 0.003(11) -0.024(10)
N507 0.162(10) 0.194(12) 0.218(14) 0.024(9) -0.015(9) -0.021(10)
N508 0.134(9) 0.218(13) 0.183(11) 0.003(9) 0.012(9) -0.009(8)
N509 0.33(2) 0.35(3) 0.319(18) -0.041(18) -0.066(17) 0.054(17)
N510 0.297(19) 0.36(2) 0.262(15) 0.024(17) -0.015(12) 0.099(17)
N511 0.205(14) 0.289(17) 0.186(11) -0.046(10) -0.004(11) 0.076(12)
N512 0.123(7) 0.172(9) 0.159(8) -0.007(8) 0.013(6) 0.009(7)
N513 0.125(7) 0.232(11) 0.149(8) 0.015(9) 0.012(7) 0.008(9)
N514 0.137(7) 0.221(11) 0.149(8) -0.001(9) 0.025(7) 0.018(9)
N515 0.142(8) 0.196(10) 0.165(8) 0.007(9) -0.002(7) 0.000(9)
C600 0.163(13) 0.36(2) 0.23(2) -0.036(15) 0.022(13) -0.021(15)
C601 0.201(18) 0.35(2) 0.27(2) -0.059(17) 0.037(17) -0.008(14)
C602 0.186(15) 0.34(2) 0.29(2) -0.035(16) 0.084(16) -0.017(13)
C603 0.164(12) 0.322(19) 0.223(18) -0.004(14) 0.035(13) -0.011(12)
C604 0.166(12) 0.310(18) 0.246(17) 0.020(13) 0.022(13) -0.005(11)
C605 0.175(11) 0.307(17) 0.227(17) 0.022(13) 0.021(12) -0.015(13)
C606 0.184(13) 0.323(19) 0.217(18) 0.011(13) 0.022(13) -0.018(12)
C607 0.190(13) 0.289(17) 0.22(2) 0.038(12) 0.004(12) 0.010(13)
C608 0.212(15) 0.301(18) 0.226(18) 0.040(13) 0.027(15) 0.009(12)
C609 0.173(13) 0.33(2) 0.207(19) 0.010(14) 0.011(12) 0.020(12)
C610 0.150(11) 0.338(18) 0.152(14) 0.009(12) -0.006(11) 0.006(11)
C611 0.168(12) 0.322(17) 0.182(16) 0.007(12) 0.031(13) -0.007(11)
C612 0.205(16) 0.37(2) 0.182(16) 0.013(16) 0.047(14) 0.008(12)
C613 0.153(12) 0.325(18) 0.162(11) -0.029(14) 0.025(10) 0.029(11)
C614 0.185(13) 0.323(18) 0.161(11) 0.004(12) -0.002(9) 0.003(13)
C615 0.176(13) 0.35(2) 0.171(12) -0.014(14) 0.008(10) -0.001(13)
C616 0.173(10) 0.305(14) 0.180(11) -0.026(11) 0.011(9) 0.029(9)
C617 0.162(13) 0.34(2) 0.168(12) -0.050(13) 0.034(9) 0.023(13)
C618 0.160(12) 0.34(2) 0.153(11) -0.016(14) 0.021(9) 0.036(12)
C620 0.40(3) 0.40(2) 0.31(3) -0.03(2) -0.069(18) 0.08(2)
C621 0.48(3) 0.42(3) 0.33(3) -0.07(2) -0.04(2) 0.03(3)
C622 0.43(3) 0.42(2) 0.34(3) -0.09(2) -0.071(17) 0.02(2)
C623 0.34(2) 0.385(16) 0.38(2) -0.058(16) -0.085(14) 0.042(17)
C624 0.37(2) 0.375(16) 0.39(2) -0.040(17) -0.116(16) 0.027(17)
C625 0.32(3) 0.364(17) 0.45(3) -0.05(2) -0.100(18) 0.00(2)
C626 0.33(3) 0.355(15) 0.42(3) -0.008(19) -0.091(16) 0.04(2)
C627 0.29(3) 0.350(17) 0.42(3) 0.02(2) -0.093(16) 0.04(2)
C628 0.31(3) 0.334(18) 0.43(3) 0.05(2) -0.032(19) 0.05(2)
C629 0.27(2) 0.334(14) 0.34(2) 0.038(18) -0.045(15) 0.055(19)
C630 0.28(2) 0.340(15) 0.34(2) -0.012(16) -0.115(13) 0.059(17)
C631 0.29(2) 0.358(16) 0.34(2) -0.035(18) -0.115(14) 0.079(19)
C632 0.23(2) 0.333(15) 0.34(2) 0.019(18) -0.045(17) 0.07(2)
C633 0.207(15) 0.299(13) 0.258(15) -0.008(11) -0.045(17) 0.107(18)
C634 0.260(15) 0.288(12) 0.251(13) 0.014(11) -0.011(14) 0.044(15)
C635 0.249(17) 0.275(13) 0.216(13) 0.024(11) -0.010(15) 0.060(19)
C636 0.206(14) 0.283(11) 0.190(13) 0.003(11) 0.049(14) 0.083(12)
C637 0.246(17) 0.300(14) 0.202(12) -0.020(12) 0.027(16) 0.05(2)
C638 0.223(16) 0.305(14) 0.233(14) -0.029(12) 0.007(16) 0.11(2)
C640 0.28(2) 0.378(15) 0.36(3) -0.06(3) 0.03(2) 0.07(2)
C641 0.27(2) 0.402(18) 0.46(3) -0.07(2) 0.06(2) 0.06(2)
C642 0.30(2) 0.428(18) 0.45(3) -0.04(3) 0.05(2) 0.046(18)
C643 0.307(18) 0.422(15) 0.36(2) -0.011(19) 0.046(15) 0.034(14)
C644 0.326(18) 0.468(18) 0.35(2) 0.02(2) 0.047(17) 0.008(14)
C645 0.329(18) 0.444(16) 0.36(2) 0.02(2) 0.076(17) -0.027(15)
C646 0.282(16) 0.404(14) 0.284(19) -0.016(17) 0.001(14) -0.047(13)
C647 0.270(16) 0.382(13) 0.246(18) 0.005(16) 0.005(14) -0.068(13)
C648 0.294(16) 0.362(15) 0.263(19) 0.017(16) 0.019(15) -0.059(13)
C649 0.220(13) 0.311(15) 0.183(14) -0.019(15) -0.027(12) -0.046(10)
C650 0.235(14) 0.378(13) 0.243(17) -0.018(16) -0.011(13) -0.010(12)
C651 0.238(16) 0.402(13) 0.30(2) -0.017(17) -0.017(13) 0.028(12)
C652 0.227(12) 0.286(19) 0.180(16) 0.022(14) -0.021(13) 0.002(12)
C653 0.192(10) 0.216(15) 0.142(13) 0.010(9) -0.003(10) 0.049(11)
C654 0.173(10) 0.253(17) 0.179(15) 0.041(10) 0.027(11) 0.080(13)
C655 0.171(11) 0.240(15) 0.176(13) 0.021(10) 0.023(11) 0.069(12)
C656 0.165(10) 0.228(15) 0.176(14) 0.016(10) 0.020(9) 0.054(9)
C657 0.194(10) 0.232(14) 0.202(13) 0.038(9) 0.024(10) 0.068(11)
C658 0.205(12) 0.242(16) 0.176(14) 0.048(11) 0.034(12) 0.069(13)
C660 0.33(2) 0.39(2) 0.33(3) -0.03(2) -0.08(2) 0.024(19)
C661 0.39(2) 0.38(2) 0.42(2) -0.02(2) 0.010(19) 0.024(15)
C662 0.405(19) 0.391(19) 0.45(2) -0.049(19) 0.014(19) 0.015(15)
C663 0.406(18) 0.361(16) 0.44(2) -0.054(18) 0.005(17) 0.007(13)
C664 0.43(2) 0.360(16) 0.43(2) -0.049(19) -0.003(19) -0.008(14)
C665 0.414(19) 0.352(16) 0.41(2) -0.033(18) -0.025(18) -0.008(15)
C666 0.395(17) 0.336(15) 0.36(2) -0.004(17) -0.030(16) -0.005(12)
C667 0.349(16) 0.313(15) 0.36(2) -0.004(17) -0.075(16) -0.023(14)
C668 0.318(16) 0.298(15) 0.34(2) 0.033(17) -0.037(16) -0.037(12)
C669 0.282(16) 0.290(13) 0.264(17) 0.044(15) -0.053(15) -0.030(12)
C670 0.330(15) 0.323(15) 0.33(2) 0.025(16) -0.065(15) 0.026(12)
C671 0.362(16) 0.340(15) 0.36(2) -0.018(17) -0.046(16) 0.018(12)
C672 0.221(17) 0.302(14) 0.31(2) 0.050(19) -0.038(17) -0.033(12)
C673 0.190(16) 0.308(12) 0.225(17) 0.006(17) -0.037(14) -0.020(12)
C674 0.164(12) 0.299(13) 0.184(14) -0.015(18) -0.002(12) -0.030(12)
C675 0.207(15) 0.299(14) 0.180(15) -0.039(18) -0.018(12) -0.006(13)
C676 0.158(13) 0.264(10) 0.213(16) -0.022(13) -0.009(11) 0.016(9)
C677 0.163(13) 0.266(13) 0.249(17) 0.024(18) 0.009(12) 0.020(12)
C678 0.167(14) 0.265(13) 0.28(2) 0.011(19) -0.037(13) 0.000(13)
C680 0.159(12) 0.313(11) 0.183(13) -0.044(16) 0.011(9) 0.026(11)
C681 0.159(14) 0.310(11) 0.181(15) -0.006(16) 0.012(11) 0.057(10)
C682 0.166(14) 0.318(14) 0.226(17) -0.011(18) 0.019(13) 0.068(12)
C683 0.198(16) 0.315(13) 0.251(19) -0.010(19) 0.062(15) 0.071(13)
C684 0.187(13) 0.294(13) 0.203(16) 0.010(17) 0.044(12) 0.077(11)
C685 0.200(13) 0.273(11) 0.168(14) 0.016(12) 0.037(12) 0.078(10)
C686 0.170(12) 0.254(14) 0.179(14) -0.011(14) 0.009(11) 0.059(10)
C687 0.209(15) 0.234(12) 0.245(18) 0.000(14) 0.055(15) 0.055(10)
C688 0.200(13) 0.223(12) 0.237(17) 0.019(15) 0.058(14) 0.049(10)
C689 0.180(13) 0.226(11) 0.203(15) 0.007(14) 0.047(12) 0.042(10)
C690 0.161(11) 0.234(11) 0.221(15) -0.004(14) 0.029(10) 0.047(10)
C691 0.149(12) 0.238(10) 0.200(15) -0.018(13) 0.035(10) 0.051(9)
C692 0.188(15) 0.242(13) 0.242(17) -0.034(16) 0.072(12) 0.035(12)
C693 0.200(16) 0.250(12) 0.230(17) -0.040(16) 0.074(12) 0.020(12)
C694 0.164(13) 0.250(12) 0.182(14) -0.016(14) 0.030(10) 0.037(11)
C695 0.159(13) 0.264(11) 0.189(15) -0.013(13) 0.016(9) 0.020(9)
C696 0.163(14) 0.278(14) 0.173(14) -0.042(14) 0.012(9) 0.007(11)
C697 0.137(14) 0.292(11) 0.222(18) -0.042(14) 0.001(10) -0.007(11)
C698 0.169(14) 0.313(13) 0.178(15) -0.007(16) 0.020(10) 0.030(13)
C699 0.162(14) 0.308(11) 0.172(15) -0.019(15) 0.011(10) 0.031(13)
N600 0.141(10) 0.336(18) 0.196(14) -0.005(12) 0.001(11) 0.010(10)
N601 0.154(10) 0.311(16) 0.203(15) 0.035(11) 0.017(9) 0.025(11)
N602 0.143(10) 0.339(19) 0.171(12) 0.029(13) 0.033(9) 0.059(10)
N603 0.33(3) 0.380(17) 0.31(2) -0.007(18) -0.093(15) 0.071(18)
N604 0.271(16) 0.354(13) 0.296(15) -0.002(12) -0.064(11) 0.048(13)
N605 0.187(16) 0.298(13) 0.32(2) -0.014(13) -0.034(13) 0.110(17)
N606 0.274(17) 0.353(15) 0.253(17) -0.064(17) -0.006(13) 0.034(15)
N607 0.191(11) 0.357(15) 0.203(14) -0.023(15) -0.058(10) -0.007(11)
N608 0.199(10) 0.244(14) 0.147(11) -0.028(10) 0.018(9) 0.020(11)
N609 0.295(17) 0.342(17) 0.35(2) -0.017(17) -0.107(17) 0.040(13)
N610 0.276(15) 0.306(15) 0.32(2) 0.052(14) -0.061(14) 0.008(13)
N611 0.209(15) 0.292(12) 0.227(14) 0.031(15) -0.028(13) -0.042(11)
N612 0.204(13) 0.288(12) 0.190(12) 0.028(13) 0.055(10) 0.074(10)
N613 0.181(11) 0.246(11) 0.208(13) 0.007(12) 0.041(10) 0.057(9)
N614 0.163(10) 0.243(11) 0.195(12) -0.003(11) 0.038(8) 0.043(9)
N615 0.170(11) 0.282(12) 0.149(10) -0.028(11) 0.007(8) 0.027(10)

loop_
_atom_type_symbol
_atom_type_description
_atom_type_scat_dispersion_real
_atom_type_scat_dispersion_imag
_atom_type_scat_source
C C 0.0032 0.0016 'International Tables Vol C Tables 4.2.6.8 and 6.1.1.4'
H H 0.0000 0.0000 'International Tables Vol C Tables 4.2.6.8 and 6.1.1.4'
Co Co 0.3483 0.9277 'International Tables Vol C Tables 4.2.6.8 and 6.1.1.4'
N N 0.0061 0.0032 'International Tables Vol C Tables 4.2.6.8 and 6.1.1.4'
F F 0.0168 0.0099 'International Tables Vol C Tables 4.2.6.8 and 6.1.1.4'
B B 0.0013 0.0007 'International Tables Vol C Tables 4.2.6.8 and 6.1.1.4'
O O 0.0106 0.0060 'International Tables Vol C Tables 4.2.6.8 and 6.1.1.4'
S S 0.1246 0.1234 'International Tables Vol C Tables 4.2.6.8 and 6.1.1.4'

loop_
_geom_angle_atom_site_label_1
_geom_angle_atom_site_label_2
_geom_angle_atom_site_label_3
_geom_angle
_geom_angle_site_symmetry_1
_geom_angle_site_symmetry_3
N607 Co1 N307 162.2(7) . .
N607 Co1 N608 77.7(6) . .
N307 Co1 N608 118.8(6) . .
N607 Co1 N308 114.1(7) . .
N307 Co1 N308 75.4(6) . .
N608 Co1 N308 87.3(6) . .
N607 Co1 N306 97.3(7) . .
N307 Co1 N306 75.2(6) . .
N608 Co1 N306 97.2(7) . .
N308 Co1 N306 148.5(6) . .
N607 Co1 N606 74.3(7) . .
N307 Co1 N606 90.3(7) . .
N608 Co1 N606 150.3(7) . .
N308 Co1 N606 95.5(8) . .
N306 Co1 N606 95.7(8) . .
N610 Co2 N207 159.9(7) . .
N610 Co2 N611 76.7(7) . .
N207 Co2 N611 119.1(7) . .
N610 Co2 N208 120.0(8) . .
N207 Co2 N208 75.5(6) . .
N611 Co2 N208 87.2(7) . .
N610 Co2 N206 92.9(9) . .
N207 Co2 N206 72.9(6) . .
N611 Co2 N206 100.3(8) . .
N208 Co2 N206 147.1(7) . .
N610 Co2 N609 75.2(7) . .
N207 Co2 N609 90.7(7) . .
N611 Co2 N609 149.9(7) . .
N208 Co2 N609 97.6(8) . .
N206 Co2 N609 91.7(9) . .
N210 Co3 N304 164.4(6) . .
N210 Co3 N305 118.6(6) . .
N304 Co3 N305 72.3(6) . .
N210 Co3 N209 77.3(6) . .
N304 Co3 N209 90.7(7) . .
N305 Co3 N209 97.0(8) . .
N210 Co3 N211 72.3(6) . .
N304 Co3 N211 121.1(5) . .
N305 Co3 N211 88.0(6) . .
N209 Co3 N211 147.6(7) . .
N210 Co3 N303 96.1(7) . .
N304 Co3 N303 75.7(6) . .
N305 Co3 N303 144.3(6) . .
N209 Co3 N303 98.9(8) . .
N211 Co3 N303 95.3(6) . .
N507 Co4 N310 167.3(6) . .
N507 Co4 N508 77.3(5) . .
N310 Co4 N508 114.1(6) . .
N507 Co4 N311 115.6(6) . .
N310 Co4 N311 72.1(6) . .
N508 Co4 N311 87.2(5) . .
N507 Co4 N309 97.9(7) . .
N310 Co4 N309 75.3(7) . .
N508 Co4 N309 99.1(7) . .
N311 Co4 N309 146.5(6) . .
N507 Co4 N506 74.4(6) . .
N310 Co4 N506 95.1(6) . .
N508 Co4 N506 150.2(5) . .
N311 Co4 N506 96.7(5) . .
N309 Co4 N506 93.8(7) . .
N407 Co5 N301 163.7(6) . .
N407 Co5 N408 76.4(6) . .
N301 Co5 N408 115.9(6) . .
N407 Co5 N302 120.2(6) . .
N301 Co5 N302 73.0(5) . .
N408 Co5 N302 86.1(5) . .
N407 Co5 N406 73.2(6) . .
N301 Co5 N406 96.9(7) . .
N408 Co5 N406 146.2(7) . .
N302 Co5 N406 96.5(6) . .
N407 Co5 N300 92.8(7) . .
N301 Co5 N300 74.6(6) . .
N408 Co5 N300 102.4(7) . .
N302 Co5 N300 147.0(6) . .
N406 Co5 N300 93.6(7) . .
N504 Co6 N410 163.4(6) . .
N504 Co6 N411 118.3(6) . .
N410 Co6 N411 73.6(6) . .
N504 Co6 N505 73.7(5) . .
N410 Co6 N505 120.1(6) . .
N411 Co6 N505 88.7(5) . .
N504 Co6 N409 94.3(6) . .
N410 Co6 N409 75.6(6) . .
N411 Co6 N409 147.2(6) . .
N505 Co6 N409 97.1(6) . .
N504 Co6 N503 77.4(5) . .
N410 Co6 N503 90.2(6) . .
N411 Co6 N503 96.1(6) . .
N505 Co6 N503 149.3(5) . .
N409 Co6 N503 95.0(6) . .
N104 Co7 N501 163.6(5) . .
N104 Co7 N105 72.4(5) . .
N501 Co7 N105 118.5(5) . .
N104 Co7 N502 119.5(5) . .
N501 Co7 N502 74.8(5) . .
N105 Co7 N502 87.9(5) . .
N104 Co7 N103 77.1(5) . .
N501 Co7 N103 92.9(5) . .
N105 Co7 N103 148.6(5) . .
N502 Co7 N103 100.9(5) . .
N104 Co7 N500 90.5(6) . .
N501 Co7 N500 76.5(5) . .
N105 Co7 N500 96.6(5) . .
N502 Co7 N500 149.4(5) . .
N103 Co7 N500 90.9(5) . .
N401 Co8 N101 167.7(7) . .
N401 Co8 N400 80.0(7) . .
N101 Co8 N400 97.5(8) . .
N401 Co8 N102 116.3(6) . .
N101 Co8 N102 75.9(6) . .
N400 Co8 N102 95.9(7) . .
N401 Co8 N402 74.8(6) . .
N101 Co8 N402 108.7(7) . .
N400 Co8 N402 153.7(7) . .
N102 Co8 N402 88.7(7) . .
N401 Co8 N100 90.8(7) . .
N101 Co8 N100 77.2(6) . .
N400 Co8 N100 91.8(8) . .
N102 Co8 N100 152.8(7) . .
N402 Co8 N100 95.8(7) . .
N404 Co9 N201 163.4(6) . .
N404 Co9 N405 72.0(6) . .
N201 Co9 N405 117.8(6) . .
N404 Co9 N202 119.4(5) . .
N201 Co9 N202 75.6(6) . .
N405 Co9 N202 88.9(6) . .
N404 Co9 N403 79.2(6) . .
N201 Co9 N403 93.4(7) . .
N405 Co9 N403 148.1(7) . .
N202 Co9 N403 93.6(7) . .
N404 Co9 N200 91.6(6) . .
N201 Co9 N200 74.8(6) . .
N405 Co9 N200 94.9(7) . .
N202 Co9 N200 148.2(6) . .
N403 Co9 N200 99.4(8) . .
N604 Co10 N603 83.0(8) . .
N604 Co10 N511 115.8(9) . .
N603 Co10 N511 98.0(8) . .
N604 Co10 N509 104.5(10) . .
N603 Co10 N509 86.7(11) . .
N511 Co10 N509 139.7(8) . .
N604 Co10 N510 167.4(9) . .
N603 Co10 N510 85.4(9) . .
N511 Co10 N510 70.8(7) . .
N509 Co10 N510 69.6(7) . .
N604 Co10 N605 71.6(8) . .
N603 Co10 N605 154.0(8) . .
N511 Co10 N605 88.2(7) . .
N509 Co10 N605 104.9(9) . .
N510 Co10 N605 120.3(8) . .
N107 Co11 N601 163.6(6) . .
N107 Co11 N108 76.6(6) . .
N601 Co11 N108 116.6(6) . .
N107 Co11 N602 117.2(6) . .
N601 Co11 N602 75.2(6) . .
N108 Co11 N602 85.6(6) . .
N107 Co11 N600 93.1(6) . .
N601 Co11 N600 76.7(6) . .
N108 Co11 N600 95.3(6) . .
N602 Co11 N600 148.9(6) . .
N107 Co11 N106 73.1(6) . .
N601 Co11 N106 94.5(7) . .
N108 Co11 N106 148.9(7) . .
N602 Co11 N106 101.9(7) . .
N600 Co11 N106 93.4(7) . .
N204 Co12 N110 166.4(6) . .
N204 Co12 N111 115.8(6) . .
N110 Co12 N111 71.9(6) . .
N204 Co12 N109 98.0(6) . .
N110 Co12 N109 75.5(6) . .
N111 Co12 N109 146.1(6) . .
N204 Co12 N203 77.3(6) . .
N110 Co12 N203 90.8(7) . .
N111 Co12 N203 98.2(7) . .
N109 Co12 N203 91.3(6) . .
N204 Co12 N205 71.6(6) . .
N110 Co12 N205 120.9(6) . .
N111 Co12 N205 88.4(6) . .
N109 Co12 N205 100.5(6) . .
N203 Co12 N205 147.9(6) . .
N100 C100 C101 120.1(19) . .
N100 C100 H100 120.0 . .
C101 C100 H100 120.0 . .
C102 C101 C100 115.4(19) . .
C102 C101 H101 122.3 . .
C100 C101 H101 122.3 . .
C103 C102 C101 129(2) . .
C103 C102 H102 115.7 . .
C101 C102 H102 115.7 . .
C104 C103 C102 133(2) . .
C104 C103 C111 118(2) . .
C102 C103 C111 108.7(19) . .
C105 C104 C103 130(2) . .
C105 C104 H104 115.1 . .
C103 C104 H104 115.1 . .
C104 C105 C106 115(2) . .
C104 C105 H105 122.4 . .
C106 C105 H105 122.4 . .
C110 C106 C107 116.6(19) . .
C110 C106 C105 118.7(19) . .
C107 C106 C105 125(2) . .
C106 C107 C108 124(2) . .
C106 C107 H107 117.9 . .
C108 C107 H107 117.9 . .
C109 C108 C107 112.7(18) . .
C109 C108 H108 123.7 . .
C107 C108 H108 123.7 . .
N101 C109 C108 124.7(18) . .
N101 C109 C112 113.4(18) . .
C108 C109 C112 121.9(18) . .
C106 C110 N101 122.6(18) . .
C106 C110 C111 124.7(18) . .
N101 C110 C111 112.7(17) . .
N100 C111 C110 119.2(18) . .
N100 C111 C103 127.7(18) . .
C110 C111 C103 113.1(18) . .
N102 C112 C109 113.5(18) . .
N102 C112 H112 123.3 . .
C109 C112 H112 123.3 . .
C114 C113 C118 120.6(15) . .
C114 C113 N102 121.0(16) . .
C118 C113 N102 118.4(15) . .
C113 C114 C115 120.2(15) . .
C113 C114 H114 119.9 . .
C115 C114 H114 119.9 . .
C114 C115 C116 120.0(14) . .
C114 C115 H115 120.0 . .
C116 C115 H115 120.0 . .
C117 C116 C115 118.8(13) . .
C117 C116 C180 120.3(14) . .
C115 C116 C180 120.7(14) . .
C116 C117 C118 121.0(15) . .
C116 C117 H117 119.5 . .
C118 C117 H117 119.5 . .
C117 C118 C113 119.1(15) . .
C117 C118 H118 120.4 . .
C113 C118 H118 120.4 . .
N103 C120 C121 121.1(16) . .
N103 C120 H120 119.5 . .
C121 C120 H120 119.5 . .
C122 C121 C120 114.4(17) . .
C122 C121 H121 122.8 . .
C120 C121 H121 122.8 . .
C121 C122 C123 127.9(19) . .
C121 C122 H122 116.1 . .
C123 C122 H122 116.1 . .
C124 C123 C122 130.7(18) . .
C124 C123 C131 118.4(18) . .
C122 C123 C131 110.9(17) . .
C125 C124 C123 126.2(19) . .
C125 C124 H124 116.9 . .
C123 C124 H124 116.9 . .
C126 C125 C124 115.5(19) . .
C126 C125 H125 122.3 . .
C124 C125 H125 122.3 . .
C130 C126 C125 120.7(18) . .
C130 C126 C127 119.8(17) . .
C125 C126 C127 119.6(19) . .
C126 C127 C128 117.0(18) . .
C126 C127 H127 121.5 . .
C128 C127 H127 121.5 . .
C129 C128 C127 122.7(17) . .
C129 C128 H128 118.7 . .
C127 C128 H128 118.7 . .
C128 C129 N104 123.2(14) . .
C128 C129 C132 132.4(17) . .
N104 C129 C132 104.3(15) . .
C126 C130 C131 122.2(16) . .
C126 C130 N104 121.0(15) . .
C131 C130 N104 116.5(15) . .
N103 C131 C130 114.1(15) . .
N103 C131 C123 129.1(17) . .
C130 C131 C123 116.9(17) . .
N105 C132 C129 123.1(18) . .
N105 C132 H132 118.5 . .
C129 C132 H132 118.5 . .
C134 C133 C138 117.9(13) . .
C134 C133 N105 121.8(14) . .
C138 C133 N105 119.8(14) . .
C135 C134 C133 121.1(15) . .
C135 C134 H134 119.4 . .
C133 C134 H134 119.4 . .
C134 C135 C136 120.1(14) . .
C134 C135 H135 120.0 . .
C136 C135 H135 120.0 . .
C137 C136 C135 117.6(13) . .
C137 C136 C185 122.8(14) . .
C135 C136 C185 119.5(13) . .
C138 C137 C136 120.8(14) . .
C138 C137 H137 119.6 . .
C136 C137 H137 119.6 . .
C137 C138 C133 122.0(15) . .
C137 C138 H138 119.0 . .
C133 C138 H138 119.0 . .
N106 C140 C141 119.3(18) . .
N106 C140 H140 120.4 . .
C141 C140 H140 120.4 . .
C142 C141 C140 112.8(18) . .
C142 C141 H141 123.6 . .
C140 C141 H141 123.6 . .
C141 C142 C143 128.3(19) . .
C141 C142 H142 115.8 . .
C143 C142 H142 115.8 . .
C144 C143 C142 124.9(19) . .
C144 C143 C151 123(2) . .
C142 C143 C151 112.2(19) . .
C145 C144 C143 120(2) . .
C145 C144 H144 120.1 . .
C143 C144 H144 120.1 . .
C144 C145 C146 122(2) . .
C144 C145 H145 119.1 . .
C146 C145 H145 119.1 . .
C147 C146 C150 120.6(19) . .
C147 C146 C145 127(2) . .
C150 C146 C145 111.9(18) . .
C146 C147 C148 123.0(19) . .
C146 C147 H147 118.5 . .
C148 C147 H147 118.5 . .
C147 C148 C149 112.7(17) . .
C147 C148 H148 123.6 . .
C149 C148 H148 123.6 . .
N107 C149 C148 127.7(16) . .
N107 C149 C152 112.1(16) . .
C148 C149 C152 120.2(17) . .
C151 C150 C146 127.5(19) . .
C151 C150 N107 111.1(18) . .
C146 C150 N107 121.2(18) . .
N106 C151 C150 119.6(18) . .
N106 C151 C143 124.3(19) . .
C150 C151 C143 116.1(19) . .
N108 C152 C149 112.3(16) . .
N108 C152 H152 123.8 . .
C149 C152 H152 123.8 . .
C154 C153 C158 120.1(15) . .
C154 C153 N108 115.3(16) . .
C158 C153 N108 124.6(16) . .
C155 C154 C153 116.8(16) . .
C155 C154 H154 121.6 . .
C153 C154 H154 121.6 . .
C154 C155 C156 125.6(16) . .
C154 C155 H155 117.2 . .
C156 C155 H155 117.2 . .
C157 C156 C155 114.8(14) . .
C157 C156 C190 124.2(15) . .
C155 C156 C190 120.8(15) . .
C158 C157 C156 122.9(15) . .
C158 C157 H157 118.5 . .
C156 C157 H157 118.5 . .
C157 C158 C153 119.5(16) . .
C157 C158 H158 120.3 . .
C153 C158 H158 120.3 . .
N109 C160 C161 123.8(18) . .
N109 C160 H160 118.1 . .
C161 C160 H160 118.1 . .
C162 C161 C160 111.6(19) . .
C162 C161 H161 124.2 . .
C160 C161 H161 124.2 . .
C161 C162 C163 132(2) . .
C161 C162 H162 114.0 . .
C163 C162 H162 114.0 . .
C162 C163 C164 141(2) . .
C162 C163 C171 107.2(18) . .
C164 C163 C171 111.7(18) . .
C165 C164 C163 133(2) . .
C165 C164 H164 113.4 . .
C163 C164 H164 113.4 . .
C164 C165 C166 114.1(19) . .
C164 C165 H165 122.9 . .
C166 C165 H165 122.9 . .
C167 C166 C170 122.7(19) . .
C167 C166 C165 121(2) . .
C170 C166 C165 116.3(18) . .
C166 C167 C168 120.5(19) . .
C166 C167 H167 119.7 . .
C168 C167 H167 119.7 . .
C167 C168 C169 114.4(18) . .
C167 C168 H168 122.8 . .
C169 C168 H168 122.8 . .
N110 C169 C168 124.8(18) . .
N110 C169 C172 112.4(17) . .
C168 C169 C172 122.8(18) . .
N110 C170 C171 118.1(18) . .
N110 C170 C166 116.4(17) . .
C171 C170 C166 125.5(18) . .
N109 C171 C170 112.7(17) . .
N109 C171 C163 128.0(17) . .
C170 C171 C163 119.2(17) . .
N111 C172 C169 111.0(17) . .
N111 C172 H172 124.5 . .
C169 C172 H172 124.5 . .
C178 C173 C174 120.8(15) . .
C178 C173 N111 123.3(15) . .
C174 C173 N111 115.7(15) . .
C175 C174 C173 117.0(15) . .
C175 C174 H174 121.5 . .
C173 C174 H174 121.5 . .
C174 C175 C176 122.1(15) . .
C174 C175 H175 118.9 . .
C176 C175 H175 118.9 . .
C177 C176 C175 118.1(13) . .
C177 C176 C195 120.9(14) . .
C175 C176 C195 120.0(14) . .
C178 C177 C176 120.8(15) . .
C178 C177 H177 119.6 . .
C176 C177 H177 119.6 . .
C177 C178 C173 120.1(15) . .
C177 C178 H178 119.9 . .
C173 C178 H178 119.9 . .
C181 C180 C199 127.0(14) . .
C181 C180 C116 117.9(13) . .
C199 C180 C116 115.2(13) . .
N112 C181 C180 125.9(13) . .
N112 C181 C182 107.9(12) . .
C180 C181 C182 126.1(14) . .
C183 C182 C181 109.1(13) . .
C183 C182 H182 125.4 . .
C181 C182 H182 125.4 . .
C182 C183 C184 105.3(13) . .
C182 C183 H183 127.4 . .
C184 C183 H183 127.4 . .
C185 C184 N112 124.2(13) . .
C185 C184 C183 126.3(14) . .
N112 C184 C183 109.4(12) . .
C184 C185 C186 126.7(13) . .
C184 C185 C136 117.2(12) . .
C186 C185 C136 116.1(13) . .
N113 C186 C187 110.8(13) . .
N113 C186 C185 125.1(14) . .
C187 C186 C185 123.4(14) . .
C188 C187 C186 106.5(14) . .
C188 C187 H187 126.7 . .
C186 C187 H187 126.7 . .
C187 C188 C189 106.8(14) . .
C187 C188 H188 126.6 . .
C189 C188 H188 126.6 . .
N113 C189 C188 110.5(13) . .
N113 C189 C190 126.0(14) . .
C188 C189 C190 123.3(14) . .
C191 C190 C189 124.5(14) . .
C191 C190 C156 117.0(13) . .
C189 C190 C156 118.5(13) . .
N114 C191 C190 126.0(14) . .
N114 C191 C192 108.6(13) . .
C190 C191 C192 125.4(15) . .
C193 C192 C191 107.3(14) . .
C193 C192 H192 126.3 . .
C191 C192 H192 126.3 . .
C192 C193 C194 108.0(14) . .
C192 C193 H193 126.0 . .
C194 C193 H193 126.0 . .
N114 C194 C195 125.3(14) . .
N114 C194 C193 108.3(13) . .
C195 C194 C193 126.2(15) . .
C194 C195 C196 128.0(13) . .
C194 C195 C176 118.8(13) . .
C196 C195 C176 113.1(12) . .
N115 C196 C195 121.6(13) . .
N115 C196 C197 112.7(12) . .
C195 C196 C197 125.1(14) . .
C198 C197 C196 104.0(13) . .
C198 C197 H197 128.0 . .
C196 C197 H197 128.0 . .
C197 C198 C199 110.3(14) . .
C197 C198 H198 124.8 . .
C199 C198 H198 124.8 . .
C180 C199 N115 123.6(14) . .
C180 C199 C198 126.5(14) . .
N115 C199 C198 109.5(13) . .
C111 N100 C100 118.7(18) . .
C111 N100 Co8 111.0(13) . .
C100 N100 Co8 128.9(15) . .
C109 N101 C110 118.7(17) . .
C109 N101 Co8 121.1(13) . .
C110 N101 Co8 119.7(13) . .
C112 N102 C113 119.7(16) . .
C112 N102 Co8 116.0(12) . .
C113 N102 Co8 123.4(12) . .
C131 N103 C120 116.6(15) . .
C131 N103 Co7 114.9(11) . .
C120 N103 Co7 128.1(12) . .
C129 N104 C130 116.1(13) . .
C129 N104 Co7 126.9(11) . .
C130 N104 Co7 116.3(10) . .
C132 N105 C133 121.3(15) . .
C132 N105 Co7 112.5(11) . .
C133 N105 Co7 126.1(11) . .
C140 N106 C151 123.0(18) . .
C140 N106 Co11 124.4(15) . .
C151 N106 Co11 112.2(13) . .
C149 N107 C150 114.7(16) . .
C149 N107 Co11 121.8(12) . .
C150 N107 Co11 122.6(12) . .
C152 N108 C153 116.4(15) . .
C152 N108 Co11 116.5(11) . .
C153 N108 Co11 126.9(13) . .
C171 N109 C160 116.9(16) . .
C171 N109 Co12 117.1(13) . .
C160 N109 Co12 126.0(13) . .
C169 N110 C170 121.0(17) . .
C169 N110 Co12 122.5(13) . .
C170 N110 Co12 115.9(12) . .
C172 N111 C173 115.1(14) . .
C172 N111 Co12 120.9(12) . .
C173 N111 Co12 123.8(12) . .
C181 N112 C184 108.2(12) . .
C181 N112 H11A 125.9 . .
C184 N112 H11A 125.9 . .
C186 N113 C189 105.0(13) . .
C194 N114 C191 107.6(12) . .
C194 N114 H11B 126.2 . .
C191 N114 H11B 126.2 . .
C196 N115 C199 103.3(12) . .
N200 C200 C201 120.8(19) . .
N200 C200 H200 119.6 . .
C201 C200 H200 119.6 . .
C200 C201 C202 116(2) . .
C200 C201 H201 122.2 . .
C202 C201 H201 122.2 . .
C203 C202 C201 128(2) . .
C203 C202 H202 115.8 . .
C201 C202 H202 115.8 . .
C204 C203 C202 134(2) . .
C204 C203 C211 117(2) . .
C202 C203 C211 108.6(19) . .
C205 C204 C203 129(3) . .
C205 C204 H204 115.7 . .
C203 C204 H204 115.7 . .
C204 C205 C206 116(2) . .
C204 C205 H205 122.0 . .
C206 C205 H205 122.0 . .
C210 C206 C207 115.6(18) . .
C210 C206 C205 117.6(18) . .
C207 C206 C205 127(2) . .
C206 C207 C208 126.5(19) . .
C206 C207 H207 116.8 . .
C208 C207 H207 116.8 . .
C209 C208 C207 111.1(17) . .
C209 C208 H208 124.4 . .
C207 C208 H208 124.4 . .
N201 C209 C208 123.9(17) . .
N201 C209 C212 113.0(17) . .
C208 C209 C212 121.5(18) . .
C206 C210 N201 122.3(17) . .
C206 C210 C211 125.1(18) . .
N201 C210 C211 112.6(17) . .
N200 C211 C210 118.2(18) . .
N200 C211 C203 128.1(18) . .
C210 C211 C203 113.8(18) . .
N202 C212 C209 114.9(18) . .
N202 C212 H212 122.6 . .
C209 C212 H212 122.6 . .
C214 C213 C218 118.9(14) . .
C214 C213 N202 121.6(14) . .
C218 C213 N202 119.5(15) . .
C213 C214 C215 121.1(15) . .
C213 C214 H214 119.5 . .
C215 C214 H214 119.5 . .
C214 C215 C216 119.0(14) . .
C214 C215 H215 120.5 . .
C216 C215 H215 120.5 . .
C217 C216 C215 119.6(13) . .
C217 C216 C280 122.3(14) . .
C215 C216 C280 118.1(13) . .
C216 C217 C218 119.8(15) . .
C216 C217 H217 120.1 . .
C218 C217 H217 120.1 . .
C217 C218 C213 121.0(15) . .
C217 C218 H218 119.5 . .
C213 C218 H218 119.5 . .
N203 C220 C221 120.5(18) . .
N203 C220 H220 119.8 . .
C221 C220 H220 119.8 . .
C222 C221 C220 113.3(19) . .
C222 C221 H221 123.4 . .
C220 C221 H221 123.4 . .
C221 C222 C223 131(2) . .
C221 C222 H222 114.6 . .
C223 C222 H222 114.6 . .
C224 C223 C222 131.7(19) . .
C224 C223 C231 120(2) . .
C222 C223 C231 108.5(18) . .
C225 C224 C223 126(2) . .
C225 C224 H224 116.9 . .
C223 C224 H224 116.9 . .
C224 C225 C226 114(2) . .
C224 C225 H225 123.0 . .
C226 C225 H225 123.0 . .
C230 C226 C225 122.0(19) . .
C230 C226 C227 116.6(17) . .
C225 C226 C227 121(2) . .
C228 C227 C226 121.9(19) . .
C228 C227 H227 119.1 . .
C226 C227 H227 119.1 . .
C229 C228 C227 120.3(17) . .
C229 C228 H228 119.9 . .
C227 C228 H228 119.9 . .
C228 C229 N204 122.4(15) . .
C228 C229 C232 131.0(18) . .
N204 C229 C232 106.3(16) . .
C226 C230 C231 121.7(17) . .
C226 C230 N204 120.5(16) . .
C231 C230 N204 117.8(16) . .
N203 C231 C230 114.4(16) . .
N203 C231 C223 129.3(18) . .
C230 C231 C223 116.3(18) . .
N205 C232 C229 122.1(18) . .
N205 C232 H232 118.9 . .
C229 C232 H232 118.9 . .
C234 C233 C238 117.3(14) . .
C234 C233 N205 121.0(15) . .
C238 C233 N205 120.8(15) . .
C233 C234 C235 121.6(15) . .
C233 C234 H234 119.2 . .
C235 C234 H234 119.2 . .
C234 C235 C236 121.0(14) . .
C234 C235 H235 119.5 . .
C236 C235 H235 119.5 . .
C237 C236 C235 116.3(12) . .
C237 C236 C285 121.2(13) . .
C235 C236 C285 121.8(13) . .
C238 C237 C236 121.1(14) . .
C238 C237 H237 119.4 . .
C236 C237 H237 119.4 . .
C237 C238 C233 122.1(15) . .
C237 C238 H238 118.9 . .
C233 C238 H238 118.9 . .
N206 C240 C241 120(2) . .
N206 C240 H240 120.0 . .
C241 C240 H240 120.0 . .
C242 C241 C240 114.4(19) . .
C242 C241 H241 122.8 . .
C240 C241 H241 122.8 . .
C241 C242 C243 123(2) . .
C241 C242 H242 118.4 . .
C243 C242 H242 118.4 . .
C244 C243 C242 122.5(19) . .
C244 C243 C251 125(2) . .
C242 C243 C251 112.8(19) . .
C245 C244 C243 119(2) . .
C245 C244 H244 120.5 . .
C243 C244 H244 120.5 . .
C244 C245 C246 123(2) . .
C244 C245 H245 118.7 . .
C246 C245 H245 118.7 . .
C247 C246 C250 120.0(19) . .
C247 C246 C245 128(2) . .
C250 C246 C245 111.9(18) . .
C246 C247 C248 122.4(19) . .
C246 C247 H247 118.8 . .
C248 C247 H247 118.8 . .
C247 C248 C249 114.6(17) . .
C247 C248 H248 122.7 . .
C249 C248 H248 122.7 . .
N207 C249 C248 125.3(16) . .
N207 C249 C252 113.1(16) . .
C248 C249 C252 121.4(17) . .
C246 C250 C251 126.8(18) . .
C246 C250 N207 121.6(17) . .
C251 C250 N207 111.4(17) . .
N206 C251 C250 116.6(18) . .
N206 C251 C243 127.2(19) . .
C250 C251 C243 115(2) . .
N208 C252 C249 112.4(16) . .
N208 C252 H252 123.8 . .
C249 C252 H252 123.8 . .
C254 C253 C258 119.6(14) . .
C254 C253 N208 120.5(14) . .
C258 C253 N208 119.0(15) . .
C255 C254 C253 119.3(15) . .
C255 C254 H254 120.3 . .
C253 C254 H254 120.3 . .
C254 C255 C256 122.4(14) . .
C254 C255 H255 118.8 . .
C256 C255 H255 118.8 . .
C257 C256 C255 115.9(13) . .
C257 C256 C290 123.2(14) . .
C255 C256 C290 120.9(13) . .
C258 C257 C256 124.2(15) . .
C258 C257 H257 117.9 . .
C256 C257 H257 117.9 . .
C257 C258 C253 118.1(15) . .
C257 C258 H258 120.9 . .
C253 C258 H258 120.9 . .
N209 C260 C261 122.5(19) . .
N209 C260 H260 118.8 . .
C261 C260 H260 118.8 . .
C262 C261 C260 112(2) . .
C262 C261 H261 123.8 . .
C260 C261 H261 123.8 . .
C261 C262 C263 132(2) . .
C261 C262 H262 114.2 . .
C263 C262 H262 114.2 . .
C262 C263 C264 139(2) . .
C262 C263 C271 105.9(19) . .
C264 C263 C271 115.0(19) . .
C265 C264 C263 129(2) . .
C265 C264 H264 115.5 . .
C263 C264 H264 115.5 . .
C264 C265 C266 114(2) . .
C264 C265 H265 123.0 . .
C266 C265 H265 123.0 . .
C267 C266 C270 120(2) . .
C267 C266 C265 119(2) . .
C270 C266 C265 119.6(19) . .
C266 C267 C268 120.3(19) . .
C266 C267 H267 119.8 . .
C268 C267 H267 119.8 . .
C269 C268 C267 115.9(18) . .
C269 C268 H268 122.0 . .
C267 C268 H268 122.0 . .
N210 C269 C268 124.5(18) . .
N210 C269 C272 111.8(16) . .
C268 C269 C272 123.2(17) . .
N210 C270 C271 120.0(18) . .
N210 C270 C266 117.6(18) . .
C271 C270 C266 121.2(18) . .
N209 C271 C270 110.9(18) . .
N209 C271 C263 129.0(19) . .
C270 C271 C263 120.0(18) . .
N211 C272 C269 111.4(16) . .
N211 C272 H272 124.3 . .
C269 C272 H272 124.3 . .
C278 C273 C274 120.5(14) . .
C278 C273 N211 123.8(14) . .
C274 C273 N211 115.2(14) . .
C275 C274 C273 117.8(14) . .
C275 C274 H274 121.1 . .
C273 C274 H274 121.1 . .
C274 C275 C276 122.5(14) . .
C274 C275 H275 118.8 . .
C276 C275 H275 118.8 . .
C277 C276 C275 116.2(13) . .
C277 C276 C295 124.7(13) . .
C275 C276 C295 118.9(13) . .
C278 C277 C276 122.7(14) . .
C278 C277 H277 118.7 . .
C276 C277 H277 118.7 . .
C277 C278 C273 119.8(15) . .
C277 C278 H278 120.1 . .
C273 C278 H278 120.1 . .
C299 C280 C281 128.5(13) . .
C299 C280 C216 115.8(12) . .
C281 C280 C216 115.6(12) . .
N212 C281 C280 125.7(13) . .
N212 C281 C282 106.5(12) . .
C280 C281 C282 127.8(13) . .
C283 C282 C281 110.4(13) . .
C283 C282 H282 124.8 . .
C281 C282 H282 124.8 . .
C282 C283 C284 106.0(13) . .
C282 C283 H283 127.0 . .
C284 C283 H283 127.0 . .
N212 C284 C285 126.8(13) . .
N212 C284 C283 107.8(12) . .
C285 C284 C283 125.3(13) . .
C284 C285 C286 126.7(13) . .
C284 C285 C236 115.2(12) . .
C286 C285 C236 118.1(12) . .
N213 C286 C287 109.3(12) . .
N213 C286 C285 123.9(12) . .
C287 C286 C285 126.1(13) . .
C288 C287 C286 108.6(13) . .
C288 C287 H287 125.7 . .
C286 C287 H287 125.7 . .
C287 C288 C289 107.0(13) . .
C287 C288 H288 126.5 . .
C289 C288 H288 126.5 . .
N213 C289 C290 122.9(12) . .
N213 C289 C288 109.0(12) . .
C290 C289 C288 127.9(13) . .
C291 C290 C289 128.4(12) . .
C291 C290 C256 115.6(12) . .
C289 C290 C256 116.0(12) . .
N214 C291 C290 125.7(13) . .
N214 C291 C292 107.3(12) . .
C290 C291 C292 127.0(13) . .
C293 C292 C291 107.5(13) . .
C293 C292 H292 126.2 . .
C291 C292 H292 126.2 . .
C292 C293 C294 108.0(13) . .
C292 C293 H293 126.0 . .
C294 C293 H293 126.0 . .
N214 C294 C295 125.7(12) . .
N214 C294 C293 108.9(12) . .
C295 C294 C293 124.7(13) . .
C294 C295 C296 126.3(12) . .
C294 C295 C276 116.2(11) . .
C296 C295 C276 117.3(11) . .
N215 C296 C295 123.4(12) . .
N215 C296 C297 112.0(11) . .
C295 C296 C297 124.4(12) . .
C298 C297 C296 104.3(12) . .
C298 C297 H297 127.9 . .
C296 C297 H297 127.9 . .
C297 C298 C299 108.8(13) . .
C297 C298 H298 125.6 . .
C299 C298 H298 125.6 . .
N215 C299 C280 123.8(12) . .
N215 C299 C298 109.4(12) . .
C280 C299 C298 126.7(13) . .
C211 N200 C200 118.1(17) . .
C211 N200 Co9 113.2(13) . .
C200 N200 Co9 128.7(15) . .
C209 N201 C210 119.5(16) . .
C209 N201 Co9 119.6(13) . .
C210 N201 Co9 120.8(12) . .
C212 N202 C213 117.6(15) . .
C212 N202 Co9 114.6(11) . .
C213 N202 Co9 127.7(11) . .
C231 N203 C220 117.5(17) . .
C231 N203 Co12 114.8(12) . .
C220 N203 Co12 127.4(15) . .
C229 N204 C230 118.2(14) . .
C229 N204 Co12 126.5(11) . .
C230 N204 Co12 115.3(11) . .
C232 N205 C233 121.0(15) . .
C232 N205 Co12 113.0(11) . .
C233 N205 Co12 125.9(11) . .
C240 N206 C251 118.2(18) . .
C240 N206 Co2 126.2(16) . .
C251 N206 Co2 115.6(13) . .
C249 N207 C250 115.9(16) . .
C249 N207 Co2 120.8(12) . .
C250 N207 Co2 122.3(12) . .
C252 N208 C253 118.6(15) . .
C252 N208 Co2 116.4(11) . .
C253 N208 Co2 124.9(12) . .
C271 N209 C260 116.9(18) . .
C271 N209 Co3 116.4(14) . .
C260 N209 Co3 126.7(15) . .
C269 N210 C270 119.8(17) . .
C269 N210 Co3 125.3(13) . .
C270 N210 Co3 114.5(12) . .
C272 N211 C273 116.1(14) . .
C272 N211 Co3 118.1(11) . .
C273 N211 Co3 125.7(11) . .
C284 N212 C281 109.4(11) . .
C284 N212 H21A 125.3 . .
C281 N212 H21A 125.3 . .
C286 N213 C289 106.1(11) . .
C294 N214 C291 108.2(11) . .
C294 N214 H21B 125.9 . .
C291 N214 H21B 125.9 . .
C296 N215 C299 105.6(11) . .
N300 C300 C301 122.2(19) . .
N300 C300 H300 118.9 . .
C301 C300 H300 118.9 . .
C302 C301 C300 112(2) . .
C302 C301 H301 124.1 . .
C300 C301 H301 124.1 . .
C303 C302 C301 128(2) . .
C303 C302 H302 116.1 . .
C301 C302 H302 116.1 . .
C304 C303 C302 133(2) . .
C304 C303 C311 119(2) . .
C302 C303 C311 108.6(19) . .
C305 C304 C303 129(2) . .
C305 C304 H304 115.6 . .
C303 C304 H304 115.6 . .
C304 C305 C306 116(2) . .
C304 C305 H305 121.8 . .
C306 C305 H305 121.8 . .
C310 C306 C307 117.6(18) . .
C310 C306 C305 118.2(18) . .
C307 C306 C305 124(2) . .
C306 C307 C308 122.7(19) . .
C306 C307 H307 118.6 . .
C308 C307 H307 118.6 . .
C309 C308 C307 113.1(17) . .
C309 C308 H308 123.4 . .
C307 C308 H308 123.4 . .
N301 C309 C308 125.4(17) . .
N301 C309 C312 113.1(17) . .
C308 C309 C312 121.5(17) . .
C306 C310 N301 122.7(17) . .
C306 C310 C311 123.9(18) . .
N301 C310 C311 113.4(17) . .
N300 C311 C310 118.2(18) . .
N300 C311 C303 126.8(19) . .
C310 C311 C303 114.0(18) . .
N302 C312 C309 113.7(16) . .
N302 C312 H312 123.1 . .
C309 C312 H312 123.1 . .
C314 C313 C318 121.1(14) . .
C314 C313 N302 121.0(13) . .
C318 C313 N302 117.9(13) . .
C313 C314 C315 119.2(14) . .
C313 C314 H314 120.4 . .
C315 C314 H314 120.4 . .
C314 C315 C316 120.1(13) . .
C314 C315 H315 120.0 . .
C316 C315 H315 120.0 . .
C317 C316 C315 118.7(13) . .
C317 C316 C380 122.1(13) . .
C315 C316 C380 119.0(13) . .
C316 C317 C318 121.2(14) . .
C316 C317 H317 119.4 . .
C318 C317 H317 119.4 . .
C317 C318 C313 119.6(14) . .
C317 C318 H318 120.2 . .
C313 C318 H318 120.2 . .
N303 C320 C321 120.0(16) . .
N303 C320 H320 120.0 . .
C321 C320 H320 120.0 . .
C322 C321 C320 114.7(17) . .
C322 C321 H321 122.7 . .
C320 C321 H321 122.7 . .
C321 C322 C323 128.1(18) . .
C321 C322 H322 115.9 . .
C323 C322 H322 115.9 . .
C324 C323 C322 129.8(19) . .
C324 C323 C331 119.8(19) . .
C322 C323 C331 110.1(17) . .
C323 C324 C325 123.2(19) . .
C323 C324 H324 118.4 . .
C325 C324 H324 118.4 . .
C324 C325 C326 116(2) . .
C324 C325 H325 121.9 . .
C326 C325 H325 121.9 . .
C330 C326 C325 122(2) . .
C330 C326 C327 117.2(18) . .
C325 C326 C327 121(2) . .
C328 C327 C326 119.2(19) . .
C328 C327 H327 120.4 . .
C326 C327 H327 120.4 . .
C329 C328 C327 122.7(18) . .
C329 C328 H328 118.7 . .
C327 C328 H328 118.7 . .
C328 C329 N304 121.5(15) . .
C328 C329 C332 134.2(19) . .
N304 C329 C332 104.3(16) . .
C326 C330 C331 120.0(17) . .
C326 C330 N304 121.9(16) . .
C331 C330 N304 118.0(16) . .
N303 C331 C330 111.7(16) . .
N303 C331 C323 129.9(17) . .
C330 C331 C323 118.4(18) . .
N305 C332 C329 121.7(19) . .
N305 C332 H332 119.2 . .
C329 C332 H332 119.2 . .
C334 C333 N305 121.0(16) . .
C334 C333 C338 117.9(15) . .
N305 C333 C338 121.0(16) . .
C333 C334 C335 121.4(16) . .
C333 C334 H334 119.3 . .
C335 C334 H334 119.3 . .
C334 C335 C336 120.3(15) . .
C334 C335 H335 119.8 . .
C336 C335 H335 119.8 . .
C337 C336 C335 117.6(13) . .
C337 C336 C385 123.5(15) . .
C335 C336 C385 118.6(14) . .
C338 C337 C336 120.2(15) . .
C338 C337 H337 119.9 . .
C336 C337 H337 119.9 . .
C337 C338 C333 122.3(15) . .
C337 C338 H338 118.8 . .
C333 C338 H338 118.8 . .
N306 C340 C341 119.2(18) . .
N306 C340 H340 120.4 . .
C341 C340 H340 120.4 . .
C342 C341 C340 114.0(18) . .
C342 C341 H341 123.0 . .
C340 C341 H341 123.0 . .
C341 C342 C343 126(2) . .
C341 C342 H342 117.0 . .
C343 C342 H342 117.0 . .
C344 C343 C342 124.6(19) . .
C344 C343 C351 123(2) . .
C342 C343 C351 111.6(18) . .
C343 C344 C345 122(2) . .
C343 C344 H344 119.2 . .
C345 C344 H344 119.2 . .
C344 C345 C346 120.5(19) . .
C344 C345 H345 119.8 . .
C346 C345 H345 119.8 . .
C347 C346 C350 119.9(18) . .
C347 C346 C345 127(2) . .
C350 C346 C345 111.9(17) . .
C346 C347 C348 122(2) . .
C346 C347 H347 118.9 . .
C348 C347 H347 118.9 . .
C349 C348 C347 112.0(17) . .
C349 C348 H348 124.0 . .
C347 C348 H348 124.0 . .
N307 C349 C348 128.3(17) . .
N307 C349 C352 111.2(16) . .
C348 C349 C352 120.4(17) . .
C346 C350 C351 127.8(18) . .
C346 C350 N307 121.4(17) . .
C351 C350 N307 110.8(17) . .
N306 C351 C350 119.1(18) . .
N306 C351 C343 126.0(18) . .
C350 C351 C343 114.9(19) . .
N308 C352 C349 112.4(17) . .
N308 C352 H352 123.8 . .
C349 C352 H352 123.8 . .
C354 C353 C358 122.0(15) . .
C354 C353 N308 117.0(15) . .
C358 C353 N308 120.6(15) . .
C353 C354 C355 115.6(15) . .
C353 C354 H354 122.2 . .
C355 C354 H354 122.2 . .
C356 C355 C354 123.2(15) . .
C356 C355 H355 118.4 . .
C354 C355 H355 118.4 . .
C357 C356 C355 118.8(13) . .
C357 C356 C390 119.3(14) . .
C355 C356 C390 121.6(14) . .
C358 C357 C356 119.6(14) . .
C358 C357 H357 120.2 . .
C356 C357 H357 120.2 . .
C357 C358 C353 120.0(15) . .
C357 C358 H358 120.0 . .
C353 C358 H358 120.0 . .
N309 C360 C361 124(2) . .
N309 C360 H360 117.8 . .
C361 C360 H360 117.8 . .
C362 C361 C360 110(2) . .
C362 C361 H361 125.0 . .
C360 C361 H361 125.0 . .
C361 C362 C363 133(2) . .
C361 C362 H362 113.6 . .
C363 C362 H362 113.6 . .
C362 C363 C364 142(2) . .
C362 C363 C371 107.1(19) . .
C364 C363 C371 111.2(19) . .
C365 C364 C363 129(2) . .
C365 C364 H364 115.5 . .
C363 C364 H364 115.5 . .
C364 C365 C366 118(2) . .
C364 C365 H365 121.2 . .
C366 C365 H365 121.2 . .
C367 C366 C370 121(2) . .
C367 C366 C365 123(2) . .
C370 C366 C365 115.8(19) . .
C366 C367 C368 125(2) . .
C366 C367 H367 117.4 . .
C368 C367 H367 117.4 . .
C367 C368 C369 111.7(18) . .
C367 C368 H368 124.2 . .
C369 C368 H368 124.2 . .
N310 C369 C368 124.2(18) . .
N310 C369 C372 114.0(17) . .
C368 C369 C372 121.7(17) . .
N310 C370 C371 121.8(19) . .
N310 C370 C366 115.2(18) . .
C371 C370 C366 122.9(19) . .
N309 C371 C370 110.0(19) . .
N309 C371 C363 127.1(19) . .
C370 C371 C363 122.0(19) . .
N311 C372 C369 111.0(17) . .
N311 C372 H372 124.5 . .
C369 C372 H372 124.5 . .
C378 C373 C374 119.9(13) . .
C378 C373 N311 121.9(13) . .
C374 C373 N311 118.1(13) . .
C375 C374 C373 118.3(14) . .
C375 C374 H374 120.9 . .
C373 C374 H374 120.9 . .
C374 C375 C376 122.4(14) . .
C374 C375 H375 118.8 . .
C376 C375 H375 118.8 . .
C377 C376 C375 116.7(12) . .
C377 C376 C395 122.5(13) . .
C375 C376 C395 120.7(13) . .
C378 C377 C376 121.9(14) . .
C378 C377 H377 119.0 . .
C376 C377 H377 119.0 . .
C377 C378 C373 120.7(14) . .
C377 C378 H378 119.6 . .
C373 C378 H378 119.6 . .
C381 C380 C399 127.2(14) . .
C381 C380 C316 115.4(13) . .
C399 C380 C316 117.4(13) . .
C380 C381 N312 125.0(14) . .
C380 C381 C382 126.9(15) . .
N312 C381 C382 108.0(13) . .
C383 C382 C381 110.0(14) . .
C383 C382 H382 125.0 . .
C381 C382 H382 125.0 . .
C382 C383 C384 104.5(13) . .
C382 C383 H383 127.7 . .
C384 C383 H383 127.7 . .
C385 C384 N312 124.1(13) . .
C385 C384 C383 126.2(14) . .
N312 C384 C383 109.5(12) . .
C384 C385 C386 127.1(13) . .
C384 C385 C336 117.7(13) . .
C386 C385 C336 115.2(13) . .
N313 C386 C387 108.5(13) . .
N313 C386 C385 124.6(14) . .
C387 C386 C385 126.8(14) . .
C388 C387 C386 109.1(14) . .
C388 C387 H387 125.5 . .
C386 C387 H387 125.5 . .
C387 C388 C389 105.0(14) . .
C387 C388 H388 127.5 . .
C389 C388 H388 127.5 . .
N313 C389 C388 110.9(13) . .
N313 C389 C390 123.9(14) . .
C388 C389 C390 125.1(14) . .
C391 C390 C389 127.9(13) . .
C391 C390 C356 119.2(13) . .
C389 C390 C356 112.8(12) . .
C390 C391 N314 124.8(13) . .
C390 C391 C392 127.6(14) . .
N314 C391 C392 107.6(12) . .
C393 C392 C391 108.8(14) . .
C393 C392 H392 125.6 . .
C391 C392 H392 125.6 . .
C392 C393 C394 106.9(13) . .
C392 C393 H393 126.5 . .
C394 C393 H393 126.5 . .
N314 C394 C395 124.5(13) . .
N314 C394 C393 109.7(12) . .
C395 C394 C393 125.5(14) . .
C394 C395 C396 125.9(13) . .
C394 C395 C376 118.7(12) . .
C396 C395 C376 115.2(12) . .
N315 C396 C395 123.5(13) . .
N315 C396 C397 111.2(12) . .
C395 C396 C397 125.2(13) . .
C398 C397 C396 106.2(13) . .
C398 C397 H397 126.9 . .
C396 C397 H397 126.9 . .
C397 C398 C399 107.9(13) . .
C397 C398 H398 126.0 . .
C399 C398 H398 126.0 . .
C380 C399 N315 125.3(14) . .
C380 C399 C398 125.3(14) . .
N315 C399 C398 109.0(12) . .
C311 N300 C300 118.5(17) . .
C311 N300 Co5 112.2(13) . .
C300 N300 Co5 127.5(15) . .
C309 N301 C310 118.1(17) . .
C309 N301 Co5 121.7(12) . .
C310 N301 Co5 120.0(12) . .
C312 N302 C313 118.5(14) . .
C312 N302 Co5 118.3(11) . .
C313 N302 Co5 123.0(10) . .
C331 N303 C320 116.5(15) . .
C331 N303 Co3 116.8(12) . .
C320 N303 Co3 126.7(13) . .
C329 N304 C330 117.3(14) . .
C329 N304 Co3 126.1(12) . .
C330 N304 Co3 116.4(11) . .
C332 N305 C333 121.1(16) . .
C332 N305 Co3 114.4(12) . .
C333 N305 Co3 124.2(12) . .
C340 N306 C351 122.1(17) . .
C340 N306 Co1 125.3(14) . .
C351 N306 Co1 112.5(13) . .
C349 N307 C350 114.2(16) . .
C349 N307 Co1 123.7(12) . .
C350 N307 Co1 121.8(12) . .
C352 N308 C353 116.9(14) . .
C352 N308 Co1 116.2(12) . .
C353 N308 Co1 126.4(12) . .
C371 N309 C360 117.2(18) . .
C371 N309 Co4 118.4(14) . .
C360 N309 Co4 124.3(15) . .
C369 N310 C370 122.8(17) . .
C369 N310 Co4 123.0(13) . .
C370 N310 Co4 114.2(13) . .
C372 N311 C373 115.3(14) . .
C372 N311 Co4 119.7(12) . .
C373 N311 Co4 124.6(10) . .
C381 N312 C384 107.8(12) . .
C381 N312 H31A 126.1 . .
C384 N312 H31A 126.1 . .
C386 N313 C389 106.3(12) . .
C394 N314 C391 106.9(12) . .
C394 N314 H31B 126.6 . .
C391 N314 H31B 126.6 . .
C396 N315 C399 105.4(12) . .
N400 C400 C401 123(2) . .
N400 C400 H400 118.6 . .
C401 C400 H400 118.6 . .
C400 C401 C402 114(2) . .
C400 C401 H401 123.1 . .
C402 C401 H401 123.1 . .
C403 C402 C401 128(2) . .
C403 C402 H402 115.8 . .
C401 C402 H402 115.8 . .
C404 C403 C402 132(2) . .
C404 C403 C411 118(2) . .
C402 C403 C411 109.1(19) . .
C405 C404 C403 128(2) . .
C405 C404 H404 116.1 . .
C403 C404 H404 116.1 . .
C404 C405 C406 115(2) . .
C404 C405 H405 122.5 . .
C406 C405 H405 122.5 . .
C410 C406 C407 116.6(19) . .
C410 C406 C405 116.6(19) . .
C407 C406 C405 124(2) . .
C406 C407 C408 123.5(19) . .
C406 C407 H407 118.3 . .
C408 C407 H407 118.3 . .
C409 C408 C407 112.9(17) . .
C409 C408 H408 123.5 . .
C407 C408 H408 123.5 . .
N401 C409 C408 124.2(17) . .
N401 C409 C412 112.6(17) . .
C408 C409 C412 123.2(18) . .
C406 C410 N401 122.7(18) . .
C406 C410 C411 125.6(19) . .
N401 C410 C411 111.4(18) . .
N400 C411 C410 119.8(18) . .
N400 C411 C403 127.7(19) . .
C410 C411 C403 112.4(18) . .
N402 C412 C409 113.2(18) . .
N402 C412 H412 123.4 . .
C409 C412 H412 123.4 . .
C414 C413 C418 121.6(16) . .
C414 C413 N402 119.0(16) . .
C418 C413 N402 119.4(15) . .
C413 C414 C415 120.3(16) . .
C413 C414 H414 119.9 . .
C415 C414 H414 119.9 . .
C414 C415 C416 117.9(16) . .
C414 C415 H415 121.0 . .
C416 C415 H415 121.0 . .
C417 C416 C415 119.6(15) . .
C417 C416 C480 120.5(16) . .
C415 C416 C480 118.7(16) . .
C416 C417 C418 121.0(16) . .
C416 C417 H417 119.5 . .
C418 C417 H417 119.5 . .
C413 C418 C417 118.2(15) . .
C413 C418 H418 120.9 . .
C417 C418 H418 120.9 . .
N403 C420 C421 118.6(18) . .
N403 C420 H420 120.7 . .
C421 C420 H420 120.7 . .
C422 C421 C420 113(2) . .
C422 C421 H421 123.4 . .
C420 C421 H421 123.4 . .
C421 C422 C423 131(2) . .
C421 C422 H422 114.4 . .
C423 C422 H422 114.4 . .
C424 C423 C422 131(2) . .
C424 C423 C431 120(2) . .
C422 C423 C431 108.6(19) . .
C425 C424 C423 123(2) . .
C425 C424 H424 118.4 . .
C423 C424 H424 118.4 . .
C424 C425 C426 115(2) . .
C424 C425 H425 122.7 . .
C426 C425 H425 122.7 . .
C430 C426 C425 123.4(19) . .
C430 C426 C427 116.9(18) . .
C425 C426 C427 119(2) . .
C428 C427 C426 119.3(19) . .
C428 C427 H427 120.4 . .
C426 C427 H427 120.4 . .
C429 C428 C427 122.0(19) . .
C429 C428 H428 119.0 . .
C427 C428 H428 119.0 . .
C428 C429 N404 125.2(16) . .
C428 C429 C432 129.1(19) . .
N404 C429 C432 105.7(16) . .
C426 C430 C431 118.2(17) . .
C426 C430 N404 122.8(16) . .
C431 C430 N404 118.9(16) . .
N403 C431 C430 111.6(17) . .
N403 C431 C423 128.2(19) . .
C430 C431 C423 119.3(19) . .
N405 C432 C429 116.1(18) . .
N405 C432 H432 122.0 . .
C429 C432 H432 122.0 . .
C434 C433 C438 119.9(16) . .
C434 C433 N405 121.7(17) . .
C438 C433 N405 117.3(17) . .
C435 C434 C433 120.3(17) . .
C435 C434 H434 119.9 . .
C433 C434 H434 119.9 . .
C434 C435 C436 119.9(16) . .
C434 C435 H435 120.0 . .
C436 C435 H435 120.0 . .
C437 C436 C435 117.1(15) . .
C437 C436 C485 120.4(16) . .
C435 C436 C485 122.3(16) . .
C438 C437 C436 121.8(17) . .
C438 C437 H437 119.1 . .
C436 C437 H437 119.1 . .
C437 C438 C433 120.0(18) . .
C437 C438 H438 120.0 . .
C433 C438 H438 120.0 . .
N406 C440 C441 118.5(18) . .
N406 C440 H440 120.7 . .
C441 C440 H440 120.7 . .
C442 C441 C440 116.3(18) . .
C442 C441 H441 121.8 . .
C440 C441 H441 121.8 . .
C441 C442 C443 123.8(19) . .
C441 C442 H442 118.1 . .
C443 C442 H442 118.1 . .
C444 C443 C442 123(2) . .
C444 C443 C451 121(2) . .
C442 C443 C451 113.2(19) . .
C445 C444 C443 121(2) . .
C445 C444 H444 119.4 . .
C443 C444 H444 119.4 . .
C444 C445 C446 119.9(19) . .
C444 C445 H445 120.1 . .
C446 C445 H445 120.1 . .
C447 C446 C450 121.9(19) . .
C447 C446 C445 126(2) . .
C450 C446 C445 111.7(18) . .
C446 C447 C448 120.2(19) . .
C446 C447 H447 119.9 . .
C448 C447 H447 119.9 . .
C447 C448 C449 115.1(17) . .
C447 C448 H448 122.4 . .
C449 C448 H448 122.4 . .
N407 C449 C448 126.9(16) . .
N407 C449 C452 111.6(16) . .
C448 C449 C452 121.5(17) . .
C446 C450 C451 128.3(19) . .
C446 C450 N407 121.8(17) . .
C451 C450 N407 109.9(17) . .
N406 C451 C450 119.0(18) . .
N406 C451 C443 126.1(19) . .
C450 C451 C443 114.8(19) . .
N408 C452 C449 112.9(16) . .
N408 C452 H452 123.5 . .
C449 C452 H452 123.5 . .
C454 C453 N408 121.1(15) . .
C454 C453 C458 118.8(14) . .
N408 C453 C458 119.6(15) . .
C453 C454 C455 118.5(15) . .
C453 C454 H454 120.8 . .
C455 C454 H454 120.8 . .
C456 C455 C454 123.4(14) . .
C456 C455 H455 118.3 . .
C454 C455 H455 118.3 . .
C457 C456 C455 116.0(13) . .
C457 C456 C490 123.0(14) . .
C455 C456 C490 120.8(14) . .
C458 C457 C456 122.6(15) . .
C458 C457 H457 118.7 . .
C456 C457 H457 118.7 . .
C457 C458 C453 119.7(15) . .
C457 C458 H458 120.1 . .
C453 C458 H458 120.1 . .
N409 C460 C461 123.5(18) . .
N409 C460 H460 118.2 . .
C461 C460 H460 118.2 . .
C462 C461 C460 112(2) . .
C462 C461 H461 123.9 . .
C460 C461 H461 123.9 . .
C461 C462 C463 131(2) . .
C461 C462 H462 114.3 . .
C463 C462 H462 114.3 . .
C462 C463 C464 140(2) . .
C462 C463 C471 105.9(18) . .
C464 C463 C471 113.4(19) . .
C465 C464 C463 131(2) . .
C465 C464 H464 114.5 . .
C463 C464 H464 114.5 . .
C464 C465 C466 114(2) . .
C464 C465 H465 123.0 . .
C466 C465 H465 123.0 . .
C467 C466 C470 122(2) . .
C467 C466 C465 119(2) . .
C470 C466 C465 118.0(19) . .
C466 C467 C468 119.7(19) . .
C466 C467 H467 120.1 . .
C468 C467 H467 120.1 . .
C467 C468 C469 115.5(18) . .
C467 C468 H468 122.3 . .
C469 C468 H468 122.3 . .
N410 C469 C468 123.2(18) . .
N410 C469 C472 110.6(17) . .
C468 C469 C472 125.1(18) . .
N410 C470 C466 116.5(18) . .
N410 C470 C471 118.8(18) . .
C466 C470 C471 124.3(18) . .
N409 C471 C470 111.8(18) . .
N409 C471 C463 129.3(19) . .
C470 C471 C463 118.7(18) . .
N411 C472 C469 114.1(17) . .
N411 C472 H472 122.9 . .
C469 C472 H472 122.9 . .
C478 C473 C474 121.1(15) . .
C478 C473 N411 118.6(15) . .
C474 C473 N411 120.3(14) . .
C475 C474 C473 117.8(15) . .
C475 C474 H474 121.1 . .
C473 C474 H474 121.1 . .
C474 C475 C476 121.6(15) . .
C474 C475 H475 119.2 . .
C476 C475 H475 119.2 . .
C477 C476 C475 117.0(13) . .
C477 C476 C495 123.2(14) . .
C475 C476 C495 119.9(14) . .
C478 C477 C476 122.9(15) . .
C478 C477 H477 118.5 . .
C476 C477 H477 118.5 . .
C477 C478 C473 119.4(16) . .
C477 C478 H478 120.3 . .
C473 C478 H478 120.3 . .
C481 C480 C499 126.6(15) . .
C481 C480 C416 116.4(14) . .
C499 C480 C416 116.9(14) . .
N412 C481 C480 125.3(15) . .
N412 C481 C482 107.1(13) . .
C480 C481 C482 127.7(16) . .
C483 C482 C481 110.8(14) . .
C483 C482 H482 124.6 . .
C481 C482 H482 124.6 . .
C482 C483 C484 104.4(14) . .
C482 C483 H483 127.8 . .
C484 C483 H483 127.8 . .
C485 C484 N412 126.8(14) . .
C485 C484 C483 124.3(15) . .
N412 C484 C483 108.8(13) . .
C484 C485 C486 126.9(14) . .
C484 C485 C436 116.4(14) . .
C486 C485 C436 116.5(14) . .
N413 C486 C487 109.1(13) . .
N413 C486 C485 123.7(15) . .
C487 C486 C485 127.1(15) . .
C488 C487 C486 108.6(14) . .
C488 C487 H487 125.7 . .
C486 C487 H487 125.7 . .
C487 C488 C489 105.7(14) . .
C487 C488 H488 127.2 . .
C489 C488 H488 127.2 . .
N413 C489 C490 124.0(15) . .
N413 C489 C488 109.3(13) . .
C490 C489 C488 126.2(14) . .
C491 C490 C489 128.8(14) . .
C491 C490 C456 115.0(13) . .
C489 C490 C456 115.3(13) . .
C490 C491 N414 125.6(14) . .
C490 C491 C492 127.2(15) . .
N414 C491 C492 107.2(12) . .
C493 C492 C491 109.0(14) . .
C493 C492 H492 125.5 . .
C491 C492 H492 125.5 . .
C492 C493 C494 106.2(14) . .
C492 C493 H493 126.9 . .
C494 C493 H493 126.9 . .
N414 C494 C495 123.1(14) . .
N414 C494 C493 110.4(13) . .
C495 C494 C493 126.5(15) . .
C494 C495 C496 127.7(14) . .
C494 C495 C476 119.2(13) . .
C496 C495 C476 112.5(12) . .
N415 C496 C495 122.4(14) . .
N415 C496 C497 112.6(13) . .
C495 C496 C497 125.0(14) . .
C498 C497 C496 103.4(14) . .
C498 C497 H497 128.3 . .
C496 C497 H497 128.3 . .
C497 C498 C499 111.1(15) . .
C497 C498 H498 124.5 . .
C499 C498 H498 124.5 . .
C480 C499 N415 124.4(15) . .
C480 C499 C498 126.6(16) . .
N415 C499 C498 108.4(13) . .
C411 N400 C400 117.7(18) . .
C411 N400 Co8 110.2(14) . .
C400 N400 Co8 132.0(16) . .
C409 N401 C410 118.8(17) . .
C409 N401 Co8 123.1(13) . .
C410 N401 Co8 118.1(13) . .
C412 N402 C413 119.9(16) . .
C412 N402 Co8 115.6(12) . .
C413 N402 Co8 119.8(13) . .
C431 N403 C420 118.4(17) . .
C431 N403 Co9 112.7(13) . .
C420 N403 Co9 128.3(15) . .
C429 N404 C430 113.7(13) . .
C429 N404 Co9 130.2(12) . .
C430 N404 Co9 116.0(11) . .
C432 N405 C433 116.7(16) . .
C432 N405 Co9 115.0(12) . .
C433 N405 Co9 128.2(12) . .
C440 N406 C451 121.7(18) . .
C440 N406 Co5 125.7(15) . .
C451 N406 Co5 112.6(13) . .
C449 N407 C450 113.7(16) . .
C449 N407 Co5 122.1(12) . .
C450 N407 Co5 123.7(13) . .
C452 N408 C453 116.4(14) . .
C452 N408 Co5 115.6(11) . .
C453 N408 Co5 127.7(11) . .
C471 N409 C460 116.0(17) . .
C471 N409 Co6 116.1(13) . .
C460 N409 Co6 127.8(14) . .
C469 N410 C470 121.7(17) . .
C469 N410 Co6 121.6(13) . .
C470 N410 Co6 114.4(13) . .
C472 N411 C473 117.1(14) . .
C472 N411 Co6 117.7(12) . .
C473 N411 Co6 125.0(11) . .
C481 N412 C484 108.7(12) . .
C481 N412 H41A 125.7 . .
C484 N412 H41A 125.7 . .
C486 N413 C489 106.7(13) . .
C494 N414 C491 106.9(12) . .
C494 N414 H41B 126.5 . .
C491 N414 H41B 126.5 . .
C496 N415 C499 104.3(13) . .
N500 C500 C501 124.2(16) . .
N500 C500 H500 117.9 . .
C501 C500 H500 117.9 . .
C502 C501 C500 114.5(17) . .
C502 C501 H501 122.7 . .
C500 C501 H501 122.7 . .
C503 C502 C501 126.2(19) . .
C503 C502 H502 116.9 . .
C501 C502 H502 116.9 . .
C502 C503 C504 131(2) . .
C502 C503 C511 111.8(18) . .
C504 C503 C511 116.2(19) . .
C505 C504 C503 129(2) . .
C505 C504 H504 115.4 . .
C503 C504 H504 115.4 . .
C504 C505 C506 116.6(19) . .
C504 C505 H505 121.7 . .
C506 C505 H505 121.7 . .
C510 C506 C507 118.2(17) . .
C510 C506 C505 117.9(17) . .
C507 C506 C505 123.3(18) . .
C506 C507 C508 121.0(16) . .
C506 C507 H507 119.5 . .
C508 C507 H507 119.5 . .
C509 C508 C507 115.2(15) . .
C509 C508 H508 122.4 . .
C507 C508 H508 122.4 . .
N501 C509 C508 124.0(15) . .
N501 C509 C512 113.0(15) . .
C508 C509 C512 123.0(15) . .
C506 C510 N501 123.0(16) . .
C506 C510 C511 123.9(16) . .
N501 C510 C511 113.0(15) . .
N500 C511 C510 117.5(16) . .
N500 C511 C503 127.1(17) . .
C510 C511 C503 115.3(16) . .
N502 C512 C509 113.8(15) . .
N502 C512 H512 123.1 . .
C509 C512 H512 123.1 . .
C514 C513 C518 119.0(13) . .
C514 C513 N502 117.0(14) . .
C518 C513 N502 122.1(13) . .
C513 C514 C515 118.9(14) . .
C513 C514 H514 120.5 . .
C515 C514 H514 120.5 . .
C516 C515 C514 122.2(13) . .
C516 C515 H515 118.9 . .
C514 C515 H515 118.9 . .
C517 C516 C515 118.3(13) . .
C517 C516 C580 123.7(13) . .
C515 C516 C580 118.0(13) . .
C516 C517 C518 119.3(13) . .
C516 C517 H517 120.3 . .
C518 C517 H517 120.3 . .
C517 C518 C513 121.7(13) . .
C517 C518 H518 119.2 . .
C513 C518 H518 119.2 . .
N503 C520 C521 119.9(16) . .
N503 C520 H520 120.1 . .
C521 C520 H520 120.1 . .
C522 C521 C520 114.4(18) . .
C522 C521 H521 122.8 . .
C520 C521 H521 122.8 . .
C521 C522 C523 128.2(19) . .
C521 C522 H522 115.9 . .
C523 C522 H522 115.9 . .
C524 C523 C522 130.0(18) . .
C524 C523 C531 119.8(18) . .
C522 C523 C531 109.6(17) . .
C525 C524 C523 123.3(19) . .
C525 C524 H524 118.4 . .
C523 C524 H524 118.4 . .
C524 C525 C526 117(2) . .
C524 C525 H525 121.6 . .
C526 C525 H525 121.6 . .
C530 C526 C525 122.0(19) . .
C530 C526 C527 118.0(17) . .
C525 C526 C527 120.0(19) . .
C528 C527 C526 118.5(17) . .
C528 C527 H527 120.7 . .
C526 C527 H527 120.7 . .
C529 C528 C527 122.6(16) . .
C529 C528 H528 118.7 . .
C527 C528 H528 118.7 . .
N504 C529 C528 121.9(14) . .
N504 C529 C532 104.4(14) . .
C528 C529 C532 133.5(16) . .
C526 C530 C531 119.6(16) . .
C526 C530 N504 120.3(15) . .
C531 C530 N504 119.2(15) . .
N503 C531 C530 112.8(14) . .
N503 C531 C523 128.6(17) . .
C530 C531 C523 117.7(17) . .
N505 C532 C529 123.1(16) . .
N505 C532 H532 118.5 . .
C529 C532 H532 118.5 . .
C534 C533 N505 123.8(15) . .
C534 C533 C538 115.1(14) . .
N505 C533 C538 120.5(15) . .
C535 C534 C533 123.3(15) . .
C535 C534 H534 118.4 . .
C533 C534 H534 118.4 . .
C534 C535 C536 121.7(14) . .
C534 C535 H535 119.1 . .
C536 C535 H535 119.1 . .
C537 C536 C535 113.6(12) . .
C537 C536 C585 122.4(13) . .
C535 C536 C585 124.0(13) . .
C538 C537 C536 123.6(14) . .
C538 C537 H537 118.2 . .
C536 C537 H537 118.2 . .
C537 C538 C533 122.0(14) . .
C537 C538 H538 119.0 . .
C533 C538 H538 119.0 . .
N506 C540 C541 120.3(18) . .
N506 C540 H540 119.8 . .
C541 C540 H540 119.8 . .
C542 C541 C540 115.9(18) . .
C542 C541 H541 122.0 . .
C540 C541 H541 122.0 . .
C541 C542 C543 124.0(19) . .
C541 C542 H542 118.0 . .
C543 C542 H542 118.0 . .
C544 C543 C542 122.7(18) . .
C544 C543 C551 123.6(19) . .
C542 C543 C551 112.8(18) . .
C545 C544 C543 119.6(19) . .
C545 C544 H544 120.2 . .
C543 C544 H544 120.2 . .
C544 C545 C546 121.3(19) . .
C544 C545 H545 119.3 . .
C546 C545 H545 119.3 . .
C547 C546 C550 119.3(18) . .
C547 C546 C545 126.9(19) . .
C550 C546 C545 113.4(17) . .
C546 C547 C548 123.1(18) . .
C546 C547 H547 118.4 . .
C548 C547 H547 118.4 . .
C549 C548 C547 114.4(15) . .
C549 C548 H548 122.8 . .
C547 C548 H548 122.8 . .
N507 C549 C548 124.8(14) . .
N507 C549 C552 112.6(14) . .
C548 C549 C552 122.5(15) . .
C546 C550 C551 126.6(18) . .
C546 C550 N507 121.8(16) . .
C551 C550 N507 111.6(16) . .
N506 C551 C550 117.6(16) . .
N506 C551 C543 127.2(18) . .
C550 C551 C543 114.9(18) . .
N508 C552 C549 111.9(14) . .
N508 C552 H552 124.0 . .
C549 C552 H552 124.0 . .
C554 C553 N508 122.7(14) . .
C554 C553 C558 119.8(14) . .
N508 C553 C558 117.4(14) . .
C553 C554 C555 118.6(14) . .
C553 C554 H554 120.7 . .
C555 C554 H554 120.7 . .
C554 C555 C556 122.5(14) . .
C554 C555 H555 118.7 . .
C556 C555 H555 118.7 . .
C557 C556 C555 117.3(13) . .
C557 C556 C590 120.8(14) . .
C555 C556 C590 121.9(14) . .
C558 C557 C556 121.2(15) . .
C558 C557 H557 119.4 . .
C556 C557 H557 119.4 . .
C557 C558 C553 120.3(15) . .
C557 C558 H558 119.8 . .
C553 C558 H558 119.8 . .
N509 C560 C561 122(2) . .
N509 C560 H560 119.1 . .
C561 C560 H560 119.1 . .
C562 C561 C560 111(2) . .
C562 C561 H561 124.5 . .
C560 C561 H561 124.5 . .
C561 C562 C563 134(2) . .
C561 C562 H562 113.1 . .
C563 C562 H562 113.1 . .
C562 C563 C564 143(2) . .
C562 C563 C571 106(2) . .
C564 C563 C571 112(2) . .
C565 C564 C563 132(2) . .
C565 C564 H564 114.1 . .
C563 C564 H564 114.1 . .
C564 C565 C566 114(2) . .
C564 C565 H565 123.0 . .
C566 C565 H565 123.0 . .
C567 C566 C570 118(2) . .
C567 C566 C565 122(2) . .
C570 C566 C565 116(2) . .
C566 C567 C568 120(2) . .
C566 C567 H567 120.0 . .
C568 C567 H567 120.0 . .
C567 C568 C569 116.0(19) . .
C567 C568 H568 122.0 . .
C569 C568 H568 122.0 . .
N510 C569 C568 120.1(19) . .
N510 C569 C572 112.5(18) . .
C568 C569 C572 127.4(19) . .
N510 C570 C571 119(2) . .
N510 C570 C566 115.5(19) . .
C571 C570 C566 125(2) . .
N509 C571 C570 111(2) . .
N509 C571 C563 128(2) . .
C570 C571 C563 120(2) . .
N511 C572 C569 116.9(19) . .
N511 C572 H572 121.5 . .
C569 C572 H572 121.5 . .
C578 C573 C574 118.3(16) . .
C578 C573 N511 123.0(16) . .
C574 C573 N511 118.0(17) . .
C575 C574 C573 119.6(16) . .
C575 C574 H574 120.2 . .
C573 C574 H574 120.2 . .
C574 C575 C576 122.3(15) . .
C574 C575 H575 118.8 . .
C576 C575 H575 118.8 . .
C577 C576 C575 115.6(13) . .
C577 C576 C595 124.0(14) . .
C575 C576 C595 120.3(14) . .
C578 C577 C576 122.1(15) . .
C578 C577 H577 119.0 . .
C576 C577 H577 119.0 . .
C577 C578 C573 121.9(16) . .
C577 C578 H578 119.0 . .
C573 C578 H578 119.0 . .
C581 C580 C599 126.0(12) . .
C581 C580 C516 117.3(12) . .
C599 C580 C516 116.6(11) . .
C580 C581 N512 126.5(12) . .
C580 C581 C582 125.9(12) . .
N512 C581 C582 107.1(11) . .
C583 C582 C581 109.4(12) . .
C583 C582 H582 125.3 . .
C581 C582 H582 125.3 . .
C582 C583 C584 105.6(12) . .
C582 C583 H583 127.2 . .
C584 C583 H583 127.2 . .
N512 C584 C585 128.3(12) . .
N512 C584 C583 108.6(11) . .
C585 C584 C583 123.1(13) . .
C584 C585 C586 123.6(12) . .
C584 C585 C536 119.7(12) . .
C586 C585 C536 116.4(11) . .
N513 C586 C587 110.0(12) . .
N513 C586 C585 125.0(12) . .
C587 C586 C585 125.0(13) . .
C588 C587 C586 106.4(13) . .
C588 C587 H587 126.8 . .
C586 C587 H587 126.8 . .
C587 C588 C589 107.7(13) . .
C587 C588 H588 126.2 . .
C589 C588 H588 126.2 . .
N513 C589 C588 109.9(12) . .
N513 C589 C590 125.1(13) . .
C588 C589 C590 125.0(13) . .
C591 C590 C589 125.8(12) . .
C591 C590 C556 117.2(12) . .
C589 C590 C556 116.9(12) . .
N514 C591 C590 126.2(12) . .
N514 C591 C592 108.5(12) . .
C590 C591 C592 124.9(13) . .
C593 C592 C591 107.5(13) . .
C593 C592 H592 126.3 . .
C591 C592 H592 126.3 . .
C592 C593 C594 107.7(13) . .
C592 C593 H593 126.2 . .
C594 C593 H593 126.2 . .
N514 C594 C595 127.2(13) . .
N514 C594 C593 109.4(12) . .
C595 C594 C593 123.3(13) . .
C594 C595 C596 123.1(12) . .
C594 C595 C576 119.1(12) . .
C596 C595 C576 117.8(11) . .
N515 C596 C595 125.0(12) . .
N515 C596 C597 111.2(12) . .
C595 C596 C597 123.8(13) . .
C598 C597 C596 104.7(13) . .
C598 C597 H597 127.7 . .
C596 C597 H597 127.7 . .
C597 C598 C599 109.7(13) . .
C597 C598 H598 125.2 . .
C599 C598 H598 125.2 . .
N515 C599 C580 124.9(12) . .
N515 C599 C598 108.7(12) . .
C580 C599 C598 126.3(13) . .
C511 N500 C500 115.9(15) . .
C511 N500 Co7 112.4(11) . .
C500 N500 Co7 131.5(12) . .
C509 N501 C510 117.9(15) . .
C509 N501 Co7 121.9(11) . .
C510 N501 Co7 120.2(11) . .
C512 N502 C513 117.7(13) . .
C512 N502 Co7 115.8(10) . .
C513 N502 Co7 126.2(9) . .
C531 N503 C520 118.6(14) . .
C531 N503 Co6 113.9(11) . .
C520 N503 Co6 127.4(12) . .
C529 N504 C530 118.1(13) . .
C529 N504 Co6 126.0(10) . .
C530 N504 Co6 115.7(10) . .
C532 N505 C533 122.3(14) . .
C532 N505 Co6 111.9(10) . .
C533 N505 Co6 125.2(10) . .
C540 N506 C551 119.3(16) . .
C540 N506 Co4 127.7(14) . .
C551 N506 Co4 112.8(12) . .
C549 N507 C550 116.1(14) . .
C549 N507 Co4 120.9(11) . .
C550 N507 Co4 122.5(11) . .
C552 N508 C553 117.0(13) . .
C552 N508 Co4 116.1(10) . .
C553 N508 Co4 125.3(10) . .
C571 N509 C560 119.4(19) . .
C571 N509 Co10 123.3(16) . .
C560 N509 Co10 115.8(17) . .
C569 N510 C570 125.2(19) . .
C569 N510 Co10 119.2(14) . .
C570 N510 Co10 115.1(14) . .
C572 N511 C573 115.6(16) . .
C572 N511 Co10 119.7(13) . .
C573 N511 Co10 124.4(13) . .
C584 N512 C581 109.2(11) . .
C584 N512 H51A 125.4 . .
C581 N512 H51A 125.4 . .
C589 N513 C586 106.0(11) . .
C594 N514 C591 107.0(12) . .
C594 N514 H51B 126.5 . .
C591 N514 H51B 126.5 . .
C596 N515 C599 105.6(12) . .
N600 C600 C601 123.4(17) . .
N600 C600 H600 118.3 . .
C601 C600 H600 118.3 . .
C602 C601 C600 112.3(17) . .
C602 C601 H601 123.8 . .
C600 C601 H601 123.8 . .
C603 C602 C601 130.6(19) . .
C603 C602 H602 114.7 . .
C601 C602 H602 114.7 . .
C602 C603 C604 134(2) . .
C602 C603 C611 109.0(18) . .
C604 C603 C611 117.2(19) . .
C605 C604 C603 131(2) . .
C605 C604 H604 114.6 . .
C603 C604 H604 114.6 . .
C604 C605 C606 115.9(19) . .
C604 C605 H605 122.1 . .
C606 C605 H605 122.1 . .
C610 C606 C607 116.3(17) . .
C610 C606 C605 117.2(17) . .
C607 C606 C605 126.5(19) . .
C606 C607 C608 123.6(18) . .
C606 C607 H607 118.2 . .
C608 C607 H607 118.2 . .
C609 C608 C607 114.3(17) . .
C609 C608 H608 122.8 . .
C607 C608 H608 122.8 . .
N601 C609 C608 122.7(17) . .
N601 C609 C612 113.6(17) . .
C608 C609 C612 123.3(17) . .
C606 C610 N601 121.8(16) . .
C606 C610 C611 125.6(17) . .
N601 C610 C611 112.6(17) . .
N600 C611 C610 119.8(17) . .
N600 C611 C603 126.8(17) . .
C610 C611 C603 113.4(17) . .
N602 C612 C609 114.2(18) . .
N602 C612 H612 122.9 . .
C609 C612 H612 122.9 . .
C614 C613 C618 119.7(14) . .
C614 C613 N602 119.0(15) . .
C618 C613 N602 121.1(14) . .
C613 C614 C615 119.8(15) . .
C613 C614 H614 120.1 . .
C615 C614 H614 120.1 . .
C616 C615 C614 118.9(15) . .
C616 C615 H615 120.5 . .
C614 C615 H615 120.5 . .
C617 C616 C615 120.6(14) . .
C617 C616 C680 119.7(15) . .
C615 C616 C680 119.7(15) . .
C618 C617 C616 119.0(15) . .
C618 C617 H617 120.5 . .
C616 C617 H617 120.5 . .
C617 C618 C613 121.5(15) . .
C617 C618 H618 119.3 . .
C613 C618 H618 119.3 . .
N603 C620 C621 122(2) . .
N603 C620 H620 119.1 . .
C621 C620 H620 119.1 . .
C622 C621 C620 114(2) . .
C622 C621 H621 122.9 . .
C620 C621 H621 122.9 . .
C621 C622 C623 127(2) . .
C621 C622 H622 116.4 . .
C623 C622 H622 116.4 . .
C624 C623 C622 129(2) . .
C624 C623 C631 120(2) . .
C622 C623 C631 111(2) . .
C625 C624 C623 123(2) . .
C625 C624 H624 118.5 . .
C623 C624 H624 118.5 . .
C624 C625 C626 115(2) . .
C624 C625 H625 122.5 . .
C626 C625 H625 122.5 . .
C630 C626 C625 125(2) . .
C630 C626 C627 116.6(19) . .
C625 C626 C627 118(2) . .
C628 C627 C626 121(2) . .
C628 C627 H627 119.6 . .
C626 C627 H627 119.6 . .
C629 C628 C627 122(2) . .
C629 C628 H628 119.0 . .
C627 C628 H628 119.0 . .
C628 C629 N604 122.0(18) . .
C628 C629 C632 129(2) . .
N604 C629 C632 108.0(18) . .
C626 C630 C631 117.3(19) . .
C626 C630 N604 120.6(18) . .
C631 C630 N604 121.4(18) . .
N603 C631 C630 110.3(18) . .
N603 C631 C623 129(2) . .
C630 C631 C623 120(2) . .
N605 C632 C629 117(2) . .
N605 C632 H632 121.7 . .
C629 C632 H632 121.7 . .
C634 C633 N605 124.4(19) . .
C634 C633 C638 117.2(16) . .
N605 C633 C638 118.4(19) . .
C633 C634 C635 120.5(18) . .
C633 C634 H634 119.7 . .
C635 C634 H634 119.7 . .
C634 C635 C636 121.6(17) . .
C634 C635 H635 119.2 . .
C636 C635 H635 119.2 . .
C635 C636 C637 117.1(15) . .
C635 C636 C685 122.6(16) . .
C637 C636 C685 120.3(16) . .
C638 C637 C636 119.2(17) . .
C638 C637 H637 120.4 . .
C636 C637 H637 120.4 . .
C637 C638 C633 123.5(18) . .
C637 C638 H638 118.2 . .
C633 C638 H638 118.2 . .
N606 C640 C641 117.2(19) . .
N606 C640 H640 121.4 . .
C641 C640 H640 121.4 . .
C642 C641 C640 114(2) . .
C642 C641 H641 122.8 . .
C640 C641 H641 122.8 . .
C641 C642 C643 127(2) . .
C641 C642 H642 116.6 . .
C643 C642 H642 116.6 . .
C644 C643 C642 125(2) . .
C644 C643 C651 122(2) . .
C642 C643 C651 112(2) . .
C643 C644 C645 121(2) . .
C643 C644 H644 119.5 . .
C645 C644 H644 119.5 . .
C644 C645 C646 121(2) . .
C644 C645 H645 119.4 . .
C646 C645 H645 119.4 . .
C647 C646 C650 122(2) . .
C647 C646 C645 127(2) . .
C650 C646 C645 110.8(19) . .
C646 C647 C648 121(2) . .
C646 C647 H647 119.7 . .
C648 C647 H647 119.7 . .
C647 C648 C649 115.3(18) . .
C647 C648 H648 122.4 . .
C649 C648 H648 122.4 . .
N607 C649 C648 126.2(18) . .
N607 C649 C652 112.4(17) . .
C648 C649 C652 121.1(18) . .
C651 C650 C646 129(2) . .
C651 C650 N607 110.7(18) . .
C646 C650 N607 120.4(18) . .
N606 C651 C650 119.7(19) . .
N606 C651 C643 125(2) . .
C650 C651 C643 115(2) . .
N608 C652 C649 111.9(16) . .
N608 C652 H652 124.1 . .
C649 C652 H652 124.1 . .
C658 C653 C654 119.0(14) . .
C658 C653 N608 124.6(14) . .
C654 C653 N608 115.8(14) . .
C655 C654 C653 119.3(14) . .
C655 C654 H654 120.3 . .
C653 C654 H654 120.3 . .
C654 C655 C656 122.9(14) . .
C654 C655 H655 118.6 . .
C656 C655 H655 118.6 . .
C657 C656 C655 115.7(13) . .
C657 C656 C690 124.0(14) . .
C655 C656 C690 119.6(14) . .
C656 C657 C658 123.6(15) . .
C656 C657 H657 118.2 . .
C658 C657 H657 118.2 . .
C657 C658 C653 119.3(15) . .
C657 C658 H658 120.3 . .
C653 C658 H658 120.3 . .
N609 C660 C661 125(2) . .
N609 C660 H660 117.3 . .
C661 C660 H660 117.3 . .
C662 C661 C660 110(2) . .
C662 C661 H661 125.0 . .
C660 C661 H661 125.0 . .
C661 C662 C663 132(2) . .
C661 C662 H662 114.0 . .
C663 C662 H662 114.0 . .
C662 C663 C671 107.4(19) . .
C662 C663 C664 140(2) . .
C671 C663 C664 112.6(19) . .
C665 C664 C663 128(2) . .
C665 C664 H664 116.1 . .
C663 C664 H664 116.1 . .
C664 C665 C666 116(2) . .
C664 C665 H665 121.8 . .
C666 C665 H665 121.8 . .
C670 C666 C667 119.5(19) . .
C670 C666 C665 119.7(18) . .
C667 C666 C665 120.6(19) . .
C668 C667 C666 121.4(19) . .
C668 C667 H667 119.3 . .
C666 C667 H667 119.3 . .
C667 C668 C669 116.2(18) . .
C667 C668 H668 121.9 . .
C669 C668 H668 121.9 . .
N610 C669 C668 121.9(18) . .
N610 C669 C672 112.9(17) . .
C668 C669 C672 125.1(17) . .
N610 C670 C666 118.7(18) . .
N610 C670 C671 121.7(18) . .
C666 C670 C671 119.5(17) . .
N609 C671 C670 108.7(18) . .
N609 C671 C663 126.0(19) . .
C670 C671 C663 123.4(18) . .
N611 C672 C669 112.8(17) . .
N611 C672 H672 123.6 . .
C669 C672 H672 123.6 . .
C678 C673 C674 117.5(15) . .
C678 C673 N611 119.2(16) . .
C674 C673 N611 123.3(16) . .
C675 C674 C673 118.5(16) . .
C675 C674 H674 120.8 . .
C673 C674 H674 120.8 . .
C674 C675 C676 123.3(17) . .
C674 C675 H675 118.3 . .
C676 C675 H675 118.3 . .
C677 C676 C675 115.9(14) . .
C677 C676 C695 123.4(15) . .
C675 C676 C695 120.7(15) . .
C678 C677 C676 121.1(17) . .
C678 C677 H677 119.4 . .
C676 C677 H677 119.4 . .
C677 C678 C673 122.8(17) . .
C677 C678 H678 118.6 . .
C673 C678 H678 118.6 . .
C681 C680 C699 127.2(15) . .
C681 C680 C616 118.0(14) . .
C699 C680 C616 114.6(14) . .
N612 C681 C680 127.9(16) . .
N612 C681 C682 106.2(14) . .
C680 C681 C682 125.9(16) . .
C683 C682 C681 109.9(14) . .
C683 C682 H682 125.1 . .
C681 C682 H682 125.1 . .
C682 C683 C684 105.3(14) . .
C682 C683 H683 127.3 . .
C684 C683 H683 127.3 . .
N612 C684 C685 127.1(15) . .
N612 C684 C683 107.0(13) . .
C685 C684 C683 125.8(15) . .
C684 C685 C686 126.7(14) . .
C684 C685 C636 118.1(14) . .
C686 C685 C636 115.2(14) . .
N613 C686 C687 109.4(13) . .
N613 C686 C685 122.9(15) . .
C687 C686 C685 126.7(15) . .
C688 C687 C686 107.6(14) . .
C688 C687 H687 126.2 . .
C686 C687 H687 126.2 . .
C687 C688 C689 106.0(14) . .
C687 C688 H688 127.0 . .
C689 C688 H688 127.0 . .
N613 C689 C690 124.9(15) . .
N613 C689 C688 110.7(13) . .
C690 C689 C688 124.0(15) . .
C691 C690 C689 128.7(14) . .
C691 C690 C656 115.5(13) . .
C689 C690 C656 115.7(13) . .
C690 C691 N614 124.7(14) . .
C690 C691 C692 126.6(14) . .
N614 C691 C692 108.5(13) . .
C693 C692 C691 107.8(14) . .
C693 C692 H692 126.1 . .
C691 C692 H692 126.1 . .
C692 C693 C694 107.2(14) . .
C692 C693 H693 126.4 . .
C694 C693 H693 126.4 . .
N614 C694 C695 123.3(14) . .
N614 C694 C693 110.1(13) . .
C695 C694 C693 126.4(15) . .
C694 C695 C696 127.6(14) . .
C694 C695 C676 116.8(13) . .
C696 C695 C676 115.5(13) . .
N615 C696 C695 123.0(15) . .
N615 C696 C697 109.2(13) . .
C695 C696 C697 127.8(15) . .
C698 C697 C696 106.4(14) . .
C698 C697 H697 126.8 . .
C696 C697 H697 126.8 . .
C697 C698 C699 109.0(15) . .
C697 C698 H698 125.5 . .
C699 C698 H698 125.5 . .
N615 C699 C680 124.3(15) . .
N615 C699 C698 109.2(14) . .
C680 C699 C698 126.3(16) . .
C611 N600 C600 117.9(16) . .
C611 N600 Co11 111.2(12) . .
C600 N600 Co11 130.9(13) . .
C609 N601 C610 121.2(17) . .
C609 N601 Co11 119.3(12) . .
C610 N601 Co11 119.1(12) . .
C612 N602 C613 118.2(15) . .
C612 N602 Co11 115.4(12) . .
C613 N602 Co11 126.4(12) . .
C631 N603 C620 115.6(18) . .
C631 N603 Co10 111.7(14) . .
C620 N603 Co10 131.5(18) . .
C629 N604 C630 116.8(17) . .
C629 N604 Co10 131.0(14) . .
C630 N604 Co10 111.9(14) . .
C632 N605 C633 122.1(18) . .
C632 N605 Co10 112.6(13) . .
C633 N605 Co10 124.7(15) . .
C651 N606 C640 123.5(19) . .
C651 N606 Co1 111.4(14) . .
C640 N606 Co1 124.9(16) . .
C649 N607 C650 115.4(17) . .
C649 N607 Co1 121.0(13) . .
C650 N607 Co1 123.3(13) . .
C652 N608 C653 115.7(14) . .
C652 N608 Co1 115.1(11) . .
C653 N608 Co1 128.5(12) . .
C660 N609 C671 116.6(18) . .
C660 N609 Co2 126.8(17) . .
C671 N609 Co2 115.8(14) . .
C669 N610 C670 122.0(18) . .
C669 N610 Co2 119.9(14) . .
C670 N610 Co2 118.1(14) . .
C672 N611 C673 114.7(16) . .
C672 N611 Co2 116.9(13) . .
C673 N611 Co2 127.9(13) . .
C681 N612 C684 110.9(13) . .
C681 N612 H61A 124.6 . .
C684 N612 H61A 124.6 . .
C686 N613 C689 105.9(14) . .
C694 N614 C691 106.5(12) . .
C694 N614 H61B 126.8 . .
C691 N614 H61B 126.8 . .
C699 N615 C696 106.0(13) . .
F103 B100 F101 108.4(15) . .
F103 B100 F102 108.4(14) . .
F101 B100 F102 108.6(14) . .
F103 B100 F104 107.6(14) . .
F101 B100 F104 112.5(15) . .
F102 B100 F104 111.2(14) . .
F202 B200 F203 110.3(15) . .
F202 B200 F204 110.7(15) . .
F203 B200 F204 109.3(15) . .
F202 B200 F201 107.9(14) . .
F203 B200 F201 107.8(14) . .
F204 B200 F201 110.7(15) . .
F303 B300 F302 109.5(15) . .
F303 B300 F301 109.7(15) . .
F302 B300 F301 109.9(15) . .
F303 B300 F304 108.1(15) . .
F302 B300 F304 108.7(15) . .
F301 B300 F304 110.9(15) . .
F403 B400 F401 109.7(13) . .
F403 B400 F404 106.6(14) . .
F401 B400 F404 112.4(15) . .
F403 B400 F402 114.0(14) . .
F401 B400 F402 106.7(13) . .
F404 B400 F402 107.5(14) . .
F601 B600 F603 111.3(14) . .
F601 B600 F602 109.0(13) . .
F603 B600 F602 108.6(13) . .
F601 B600 F604 106.8(13) . .
F603 B600 F604 106.2(13) . .
F602 B600 F604 115.0(14) . .
F701 B700 F703 109.6(16) . .
F701 B700 F702 108.9(16) . .
F703 B700 F702 108.7(15) . .
F701 B700 F704 109.3(16) . .
F703 B700 F704 108.2(14) . .
F702 B700 F704 112.1(14) . .
F804 B800 F803 108.4(15) . .
F804 B800 F802 106.9(14) . .
F803 B800 F802 110.5(14) . .
F804 B800 F801 110.2(15) . .
F803 B800 F801 110.9(14) . .
F802 B800 F801 109.9(14) . .
F902 B900 F901 110.0(15) . .
F902 B900 F903 107.8(15) . .
F901 B900 F903 109.9(15) . .
F902 B900 F904 108.8(15) . .
F901 B900 F904 111.9(15) . .
F903 B900 F904 108.4(15) . .
F111 B110 F112 108.0(14) . .
F111 B110 F113 110.6(15) . .
F112 B110 F113 105.9(14) . .
F111 B110 F114 109.8(14) . .
F112 B110 F114 110.7(14) . .
F113 B110 F114 111.6(14) . .
F124 B120 F122 110.9(13) . .
F124 B120 F121 106.1(13) . .
F122 B120 F121 107.1(13) . .
F124 B120 F123 111.4(13) . .
F122 B120 F123 108.4(13) . .
F121 B120 F123 112.9(14) . .
F144 B140 F143 105.7(15) . .
F144 B140 F141 112.0(16) . .
F143 B140 F141 110.4(16) . .
F144 B140 F142 113.7(16) . .
F143 B140 F142 108.8(16) . .
F141 B140 F142 106.3(15) . .
F151 B150 F152 110.3(16) . .
F151 B150 F154 109.4(15) . .
F152 B150 F154 109.4(16) . .
F151 B150 F153 108.1(15) . .
F152 B150 F153 108.8(16) . .
F154 B150 F153 110.9(16) . .
F161 B160 F162 107.9(14) . .
F161 B160 F163 109.2(15) . .
F162 B160 F163 112.2(15) . .
F161 B160 F164 111.8(15) . .
F162 B160 F164 108.7(14) . .
F163 B160 F164 107.0(14) . .
F174 B170 F171 109.1(16) . .
F174 B170 F173 110.4(14) . .
F171 B170 F173 109.0(16) . .
F174 B170 F172 110.1(15) . .
F171 B170 F172 110.2(16) . .
F173 B170 F172 107.9(14) . .
C11 C10 H10A 109.5 . .
C11 C10 H10B 109.5 . .
H10A C10 H10B 109.5 . .
C11 C10 H10C 109.5 . .
H10A C10 H10C 109.5 . .
H10B C10 H10C 109.5 . .
N10 C11 C10 171(3) . .
C13 C12 H12A 109.5 . .
C13 C12 H12B 109.5 . .
H12A C12 H12B 109.5 . .
C13 C12 H12C 109.5 . .
H12A C12 H12C 109.5 . .
H12B C12 H12C 109.5 . .
N12 C13 C12 144(4) . .
C15 C14 H14A 109.5 . .
C15 C14 H14B 109.5 . .
H14A C14 H14B 109.5 . .
C15 C14 H14C 109.5 . .
H14A C14 H14C 109.5 . .
H14B C14 H14C 109.5 . .
N14 C15 C14 156(4) . .
C19 C18 H18A 109.5 . .
C19 C18 H18B 109.5 . .
H18A C18 H18B 109.5 . .
C19 C18 H18C 109.5 . .
H18A C18 H18C 109.5 . .
H18B C18 H18C 109.5 . .
N18 C19 C18 168(4) . .

loop_
_geom_bond_atom_site_label_1
_geom_bond_atom_site_label_2
_geom_bond_distance
_geom_bond_site_symmetry_2
Co1 N607 1.926(18) .
Co1 N307 1.940(15) .
Co1 N608 2.114(14) .
Co1 N308 2.143(14) .
Co1 N306 2.161(14) .
Co1 N606 2.225(17) .
Co2 N610 1.962(18) .
Co2 N207 1.993(15) .
Co2 N611 2.066(16) .
Co2 N208 2.175(15) .
Co2 N206 2.185(17) .
Co2 N609 2.251(18) .
Co3 N210 1.979(17) .
Co3 N304 2.008(13) .
Co3 N305 2.142(15) .
Co3 N209 2.168(17) .
Co3 N211 2.185(14) .
Co3 N303 2.208(14) .
Co4 N507 1.951(13) .
Co4 N310 2.043(16) .
Co4 N508 2.129(12) .
Co4 N311 2.179(13) .
Co4 N309 2.193(16) .
Co4 N506 2.192(14) .
Co5 N407 1.957(16) .
Co5 N301 2.061(15) .
Co5 N408 2.140(13) .
Co5 N302 2.165(13) .
Co5 N406 2.210(15) .
Co5 N300 2.252(15) .
Co6 N504 1.967(13) .
Co6 N410 2.024(15) .
Co6 N411 2.123(13) .
Co6 N505 2.152(12) .
Co6 N409 2.176(14) .
Co6 N503 2.259(13) .
Co7 N104 1.999(13) .
Co7 N501 2.000(13) .
Co7 N105 2.195(13) .
Co7 N502 2.190(12) .
Co7 N103 2.196(13) .
Co7 N500 2.198(13) .
Co8 N401 1.955(17) .
Co8 N101 1.980(17) .
Co8 N400 2.108(16) .
Co8 N102 2.143(15) .
Co8 N402 2.184(15) .
Co8 N100 2.207(15) .
Co9 N404 1.851(13) .
Co9 N201 2.047(15) .
Co9 N405 2.149(14) .
Co9 N202 2.139(15) .
Co9 N403 2.227(15) .
Co9 N200 2.252(16) .
Co10 N604 1.84(2) .
Co10 N603 2.166(19) .
Co10 N511 2.162(16) .
Co10 N509 2.213(19) .
Co10 N510 2.26(2) .
Co10 N605 2.272(17) .
Co11 N107 1.970(15) .
Co11 N601 2.039(15) .
Co11 N108 2.113(16) .
Co11 N602 2.157(14) .
Co11 N600 2.198(14) .
Co11 N106 2.234(16) .
Co12 N204 2.028(14) .
Co12 N110 2.042(15) .
Co12 N111 2.135(14) .
Co12 N109 2.164(13) .
Co12 N203 2.207(16) .
Co12 N205 2.231(14) .
C100 N100 1.369(16) .
C100 C101 1.425(18) .
C100 H100 0.9500 .
C101 C102 1.412(19) .
C101 H101 0.9500 .
C102 C103 1.358(19) .
C102 H102 0.9500 .
C103 C104 1.36(2) .
C103 C111 1.47(2) .
C104 C105 1.300(19) .
C104 H104 0.9500 .
C105 C106 1.461(19) .
C105 H105 0.9500 .
C106 C110 1.379(19) .
C106 C107 1.375(18) .
C107 C108 1.432(18) .
C107 H107 0.9500 .
C108 C109 1.430(17) .
C108 H108 0.9500 .
C109 N101 1.319(16) .
C109 C112 1.497(17) .
C110 N101 1.385(16) .
C110 C111 1.438(18) .
C111 N100 1.317(16) .
C112 N102 1.300(15) .
C112 H112 0.9500 .
C113 C114 1.354(14) .
C113 C118 1.400(15) .
C113 N102 1.445(14) .
C114 C115 1.402(14) .
C114 H114 0.9500 .
C115 C116 1.407(14) .
C115 H115 0.9500 .
C116 C117 1.375(14) .
C116 C180 1.517(14) .
C117 C118 1.398(14) .
C117 H117 0.9500 .
C118 H118 0.9500 .
C120 N103 1.367(15) .
C120 C121 1.487(16) .
C120 H120 0.9500 .
C121 C122 1.364(17) .
C121 H121 0.9500 .
C122 C123 1.397(18) .
C122 H122 0.9500 .
C123 C124 1.382(18) .
C123 C131 1.395(8) .
C124 C125 1.393(18) .
C124 H124 0.9500 .
C125 C126 1.371(17) .
C125 H125 0.9500 .
C126 C130 1.414(17) .
C126 C127 1.417(18) .
C127 C128 1.398(16) .
C127 H127 0.9500 .
C128 C129 1.368(16) .
C128 H128 0.9500 .
C129 N104 1.359(15) .
C129 C132 1.429(8) .
C130 C131 1.418(16) .
C130 N104 1.455(14) .
C131 N103 1.352(15) .
C132 N105 1.282(14) .
C132 H132 0.9500 .
C133 C134 1.385(14) .
C133 C138 1.405(14) .
C133 N105 1.399(13) .
C134 C135 1.373(13) .
C134 H134 0.9500 .
C135 C136 1.431(14) .
C135 H135 0.9500 .
C136 C137 1.401(14) .
C136 C185 1.488(14) .
C137 C138 1.343(13) .
C137 H137 0.9500 .
C138 H138 0.9500 .
C140 N106 1.312(16) .
C140 C141 1.501(18) .
C140 H140 0.9500 .
C141 C142 1.382(18) .
C141 H141 0.9500 .
C142 C143 1.378(18) .
C142 H142 0.9500 .
C143 C144 1.351(18) .
C143 C151 1.406(9) .
C144 C145 1.350(18) .
C144 H144 0.9500 .
C145 C146 1.498(18) .
C145 H145 0.9500 .
C146 C147 1.350(17) .
C146 C150 1.383(18) .
C147 C148 1.393(16) .
C147 H147 0.9500 .
C148 C149 1.435(17) .
C148 H148 0.9500 .
C149 N107 1.343(15) .
C149 C152 1.514(16) .
C150 C151 1.344(17) .
C150 N107 1.411(15) .
C151 N106 1.326(17) .
C152 N108 1.350(15) .
C152 H152 0.9500 .
C153 C154 1.393(15) .
C153 C158 1.397(15) .
C153 N108 1.420(14) .
C154 C155 1.384(14) .
C154 H154 0.9500 .
C155 C156 1.386(14) .
C155 H155 0.9500 .
C156 C157 1.383(14) .
C156 C190 1.495(14) .
C157 C158 1.379(14) .
C157 H157 0.9500 .
C158 H158 0.9500 .
C160 N109 1.360(15) .
C160 C161 1.440(16) .
C160 H160 0.9500 .
C161 C162 1.366(16) .
C161 H161 0.9500 .
C162 C163 1.400(16) .
C162 H162 0.9500 .
C163 C164 1.411(16) .
C163 C171 1.451(16) .
C164 C165 1.355(17) .
C164 H164 0.9500 .
C165 C166 1.474(16) .
C165 H165 0.9500 .
C166 C167 1.384(16) .
C166 C170 1.422(16) .
C167 C168 1.415(16) .
C167 H167 0.9500 .
C168 C169 1.438(16) .
C168 H168 0.9500 .
C169 N110 1.333(15) .
C169 C172 1.473(17) .
C170 N110 1.393(14) .
C170 C171 1.406(15) .
C171 N109 1.333(15) .
C172 N111 1.317(15) .
C172 H172 0.9500 .
C173 C178 1.396(15) .
C173 C174 1.416(15) .
C173 N111 1.455(14) .
C174 C175 1.384(14) .
C174 H174 0.9500 .
C175 C176 1.408(14) .
C175 H175 0.9500 .
C176 C177 1.407(14) .
C176 C195 1.510(14) .
C177 C178 1.356(13) .
C177 H177 0.9500 .
C178 H178 0.9500 .
C180 C181 1.386(13) .
C180 C199 1.393(13) .
C181 N112 1.380(13) .
C181 C182 1.441(14) .
C182 C183 1.376(14) .
C182 H182 0.9500 .
C183 C184 1.460(14) .
C183 H183 0.9500 .
C184 C185 1.376(13) .
C184 N112 1.379(13) .
C185 C186 1.420(14) .
C186 N113 1.339(12) .
C186 C187 1.425(14) .
C187 C188 1.349(14) .
C187 H187 0.9500 .
C188 C189 1.400(14) .
C188 H188 0.9500 .
C189 N113 1.385(13) .
C189 C190 1.403(14) .
C190 C191 1.384(14) .
C191 N114 1.379(13) .
C191 C192 1.438(14) .
C192 C193 1.337(15) .
C192 H192 0.9500 .
C193 C194 1.444(15) .
C193 H193 0.9500 .
C194 N114 1.365(13) .
C194 C195 1.388(14) .
C195 C196 1.439(13) .
C196 N115 1.382(12) .
C196 C197 1.451(14) .
C197 C198 1.339(13) .
C197 H197 0.9500 .
C198 C199 1.423(14) .
C198 H198 0.9500 .
C199 N115 1.404(13) .
N112 H11A 0.8800 .
N114 H11B 0.8800 .
C200 N200 1.366(16) .
C200 C201 1.428(18) .
C200 H200 0.9500 .
C201 C202 1.421(19) .
C201 H201 0.9500 .
C202 C203 1.37(2) .
C202 H202 0.9500 .
C203 C204 1.37(2) .
C203 C211 1.47(2) .
C204 C205 1.291(19) .
C204 H204 0.9500 .
C205 C206 1.477(19) .
C205 H205 0.9500 .
C206 C210 1.366(18) .
C206 C207 1.377(18) .
C207 C208 1.443(17) .
C207 H207 0.9500 .
C208 C209 1.440(17) .
C208 H208 0.9500 .
C209 N201 1.318(16) .
C209 C212 1.484(17) .
C210 N201 1.408(15) .
C210 C211 1.435(17) .
C211 N200 1.346(16) .
C212 N202 1.313(15) .
C212 H212 0.9500 .
C213 C214 1.349(14) .
C213 C218 1.406(14) .
C213 N202 1.452(14) .
C214 C215 1.403(14) .
C214 H214 0.9500 .
C215 C216 1.410(14) .
C215 H215 0.9500 .
C216 C217 1.366(14) .
C216 C280 1.514(14) .
C217 C218 1.383(14) .
C217 H217 0.9500 .
C218 H218 0.9500 .
C220 N203 1.373(16) .
C220 C221 1.492(18) .
C220 H220 0.9500 .
C221 C222 1.363(18) .
C221 H221 0.9500 .
C222 C223 1.408(19) .
C222 H222 0.9500 .
C223 C224 1.377(18) .
C223 C231 1.402(9) .
C224 C225 1.380(19) .
C224 H224 0.9500 .
C225 C226 1.393(18) .
C225 H225 0.9500 .
C226 C230 1.415(18) .
C226 C227 1.433(18) .
C227 C228 1.370(16) .
C227 H227 0.9500 .
C228 C229 1.380(16) .
C228 H228 0.9500 .
C229 N204 1.359(15) .
C229 C232 1.420(8) .
C230 C231 1.400(17) .
C230 N204 1.464(15) .
C231 N203 1.366(16) .
C232 N205 1.289(14) .
C232 H232 0.9500 .
C233 C234 1.387(14) .
C233 C238 1.412(14) .
C233 N205 1.403(14) .
C234 C235 1.386(13) .
C234 H234 0.9500 .
C235 C236 1.421(14) .
C235 H235 0.9500 .
C236 C237 1.425(14) .
C236 C285 1.481(14) .
C237 C238 1.362(13) .
C237 H237 0.9500 .
C238 H238 0.9500 .
C240 N206 1.323(17) .
C240 C241 1.493(19) .
C240 H240 0.9500 .
C241 C242 1.398(18) .
C241 H241 0.9500 .
C242 C243 1.401(19) .
C242 H242 0.9500 .
C243 C244 1.342(18) .
C243 C251 1.403(9) .
C244 C245 1.348(18) .
C244 H244 0.9500 .
C245 C246 1.495(18) .
C245 H245 0.9500 .
C246 C247 1.347(18) .
C246 C250 1.395(18) .
C247 C248 1.389(17) .
C247 H247 0.9500 .
C248 C249 1.438(16) .
C248 H248 0.9500 .
C249 N207 1.351(16) .
C249 C252 1.509(16) .
C250 C251 1.373(18) .
C250 N207 1.393(15) .
C251 N206 1.327(17) .
C252 N208 1.331(14) .
C252 H252 0.9500 .
C253 C254 1.393(14) .
C253 C258 1.399(14) .
C253 N208 1.423(14) .
C254 C255 1.395(14) .
C254 H254 0.9500 .
C255 C256 1.391(14) .
C255 H255 0.9500 .
C256 C257 1.382(14) .
C256 C290 1.523(14) .
C257 C258 1.383(14) .
C257 H257 0.9500 .
C258 H258 0.9500 .
C260 N209 1.372(16) .
C260 C261 1.438(17) .
C260 H260 0.9500 .
C261 C262 1.365(17) .
C261 H261 0.9500 .
C262 C263 1.403(17) .
C262 H262 0.9500 .
C263 C264 1.425(17) .
C263 C271 1.458(17) .
C264 C265 1.351(18) .
C264 H264 0.9500 .
C265 C266 1.496(17) .
C265 H265 0.9500 .
C266 C267 1.373(17) .
C266 C270 1.426(17) .
C267 C268 1.410(16) .
C267 H267 0.9500 .
C268 C269 1.419(15) .
C268 H268 0.9500 .
C269 N210 1.306(15) .
C269 C272 1.498(16) .
C270 N210 1.416(15) .
C270 C271 1.408(16) .
C271 N209 1.335(15) .
C272 N211 1.309(14) .
C272 H272 0.9500 .
C273 C278 1.370(14) .
C273 C274 1.412(14) .
C273 N211 1.456(14) .
C274 C275 1.386(13) .
C274 H274 0.9500 .
C275 C276 1.415(13) .
C275 H275 0.9500 .
C276 C277 1.388(13) .
C276 C295 1.516(13) .
C277 C278 1.375(13) .
C277 H277 0.9500 .
C278 H278 0.9500 .
C280 C299 1.389(13) .
C280 C281 1.384(13) .
C281 N212 1.385(12) .
C281 C282 1.425(13) .
C282 C283 1.348(13) .
C282 H282 0.9500 .
C283 C284 1.461(14) .
C283 H283 0.9500 .
C284 N212 1.370(12) .
C284 C285 1.373(13) .
C285 C286 1.424(13) .
C286 N213 1.363(12) .
C286 C287 1.410(13) .
C287 C288 1.336(13) .
C287 H287 0.9500 .
C288 C289 1.418(13) .
C288 H288 0.9500 .
C289 N213 1.390(12) .
C289 C290 1.410(13) .
C290 C291 1.390(13) .
C291 N214 1.383(12) .
C291 C292 1.457(14) .
C292 C293 1.333(13) .
C292 H292 0.9500 .
C293 C294 1.438(14) .
C293 H293 0.9500 .
C294 N214 1.354(12) .
C294 C295 1.407(13) .
C295 C296 1.427(13) .
C296 N215 1.370(12) .
C296 C297 1.445(13) .
C297 C298 1.377(13) .
C297 H297 0.9500 .
C298 C299 1.431(13) .
C298 H298 0.9500 .
C299 N215 1.385(12) .
N212 H21A 0.8800 .
N214 H21B 0.8800 .
C300 N300 1.346(16) .
C300 C301 1.440(18) .
C300 H300 0.9500 .
C301 C302 1.42(2) .
C301 H301 0.9500 .
C302 C303 1.37(2) .
C302 H302 0.9500 .
C303 C304 1.36(2) .
C303 C311 1.46(2) .
C304 C305 1.292(19) .
C304 H304 0.9500 .
C305 C306 1.472(18) .
C305 H305 0.9500 .
C306 C310 1.382(18) .
C306 C307 1.367(18) .
C307 C308 1.432(17) .
C307 H307 0.9500 .
C308 C309 1.430(17) .
C308 H308 0.9500 .
C309 N301 1.310(15) .
C309 C312 1.482(16) .
C310 N301 1.376(15) .
C310 C311 1.440(17) .
C311 N300 1.327(16) .
C312 N302 1.294(13) .
C312 H312 0.9500 .
C313 C314 1.354(13) .
C313 C318 1.406(14) .
C313 N302 1.451(14) .
C314 C315 1.415(13) .
C314 H314 0.9500 .
C315 C316 1.419(14) .
C315 H315 0.9500 .
C316 C317 1.371(13) .
C316 C380 1.495(14) .
C317 C318 1.381(14) .
C317 H317 0.9500 .
C318 H318 0.9500 .
C320 N303 1.392(15) .
C320 C321 1.499(16) .
C320 H320 0.9500 .
C321 C322 1.393(16) .
C321 H321 0.9500 .
C322 C323 1.409(18) .
C322 H322 0.9500 .
C323 C324 1.374(18) .
C323 C331 1.403(8) .
C324 C325 1.408(18) .
C324 H324 0.9500 .
C325 C326 1.381(17) .
C325 H325 0.9500 .
C326 C330 1.405(17) .
C326 C327 1.437(18) .
C327 C328 1.378(17) .
C327 H327 0.9500 .
C328 C329 1.384(16) .
C328 H328 0.9500 .
C329 N304 1.355(15) .
C329 C332 1.426(9) .
C330 C331 1.401(17) .
C330 N304 1.462(15) .
C331 N303 1.367(15) .
C332 N305 1.287(14) .
C332 H332 0.9500 .
C333 C334 1.383(15) .
C333 N305 1.384(14) .
C333 C338 1.405(15) .
C334 C335 1.388(14) .
C334 H334 0.9500 .
C335 C336 1.436(14) .
C335 H335 0.9500 .
C336 C337 1.409(14) .
C336 C385 1.482(14) .
C337 C338 1.375(14) .
C337 H337 0.9500 .
C338 H338 0.9500 .
C340 N306 1.314(15) .
C340 C341 1.500(18) .
C340 H340 0.9500 .
C341 C342 1.398(18) .
C341 H341 0.9500 .
C342 C343 1.403(18) .
C342 H342 0.9500 .
C343 C344 1.331(18) .
C343 C351 1.401(9) .
C344 C345 1.346(17) .
C344 H344 0.9500 .
C345 C346 1.500(18) .
C345 H345 0.9500 .
C346 C347 1.342(17) .
C346 C350 1.390(18) .
C347 C348 1.403(17) .
C347 H347 0.9500 .
C348 C349 1.426(17) .
C348 H348 0.9500 .
C349 N307 1.341(16) .
C349 C352 1.509(17) .
C350 C351 1.362(17) .
C350 N307 1.401(15) .
C351 N306 1.327(16) .
C352 N308 1.334(15) .
C352 H352 0.9500 .
C353 C354 1.392(15) .
C353 C358 1.394(14) .
C353 N308 1.417(14) .
C354 C355 1.404(14) .
C354 H354 0.9500 .
C355 C356 1.386(14) .
C355 H355 0.9500 .
C356 C357 1.396(14) .
C356 C390 1.513(14) .
C357 C358 1.376(13) .
C357 H357 0.9500 .
C358 H358 0.9500 .
C360 N309 1.372(16) .
C360 C361 1.450(17) .
C360 H360 0.9500 .
C361 C362 1.355(17) .
C361 H361 0.9500 .
C362 C363 1.409(17) .
C362 H362 0.9500 .
C363 C364 1.423(17) .
C363 C371 1.468(17) .
C364 C365 1.352(17) .
C364 H364 0.9500 .
C365 C366 1.482(17) .
C365 H365 0.9500 .
C366 C367 1.358(17) .
C366 C370 1.423(16) .
C367 C368 1.399(16) .
C367 H367 0.9500 .
C368 C369 1.449(16) .
C368 H368 0.9500 .
C369 N310 1.317(15) .
C369 C372 1.479(17) .
C370 N310 1.399(15) .
C370 C371 1.397(16) .
C371 N309 1.321(16) .
C372 N311 1.315(14) .
C372 H372 0.9500 .
C373 C378 1.391(14) .
C373 C374 1.414(14) .
C373 N311 1.452(13) .
C374 C375 1.381(13) .
C374 H374 0.9500 .
C375 C376 1.411(13) .
C375 H375 0.9500 .
C376 C377 1.413(13) .
C376 C395 1.504(13) .
C377 C378 1.350(13) .
C377 H377 0.9500 .
C378 H378 0.9500 .
C380 C381 1.372(13) .
C380 C399 1.406(13) .
C381 N312 1.392(13) .
C381 C382 1.437(14) .
C382 C383 1.384(14) .
C382 H382 0.9500 .
C383 C384 1.476(14) .
C383 H383 0.9500 .
C384 C385 1.380(14) .
C384 N312 1.391(13) .
C385 C386 1.432(14) .
C386 N313 1.358(12) .
C386 C387 1.410(14) .
C387 C388 1.358(14) .
C387 H387 0.9500 .
C388 C389 1.406(14) .
C388 H388 0.9500 .
C389 N313 1.371(13) .
C389 C390 1.412(13) .
C390 C391 1.378(13) .
C391 N314 1.393(13) .
C391 C392 1.446(14) .
C392 C393 1.331(13) .
C392 H392 0.9500 .
C393 C394 1.443(14) .
C393 H393 0.9500 .
C394 N314 1.368(13) .
C394 C395 1.390(13) .
C395 C396 1.442(13) .
C396 N315 1.358(12) .
C396 C397 1.447(14) .
C397 C398 1.351(13) .
C397 H397 0.9500 .
C398 C399 1.437(14) .
C398 H398 0.9500 .
C399 N315 1.407(13) .
N312 H31A 0.8800 .
N314 H31B 0.8800 .
C400 N400 1.366(17) .
C400 C401 1.416(18) .
C400 H400 0.9500 .
C401 C402 1.435(19) .
C401 H401 0.9500 .
C402 C403 1.370(19) .
C402 H402 0.9500 .
C403 C404 1.37(2) .
C403 C411 1.47(2) .
C404 C405 1.300(19) .
C404 H404 0.9500 .
C405 C406 1.477(19) .
C405 H405 0.9500 .
C406 C410 1.371(18) .
C406 C407 1.379(18) .
C407 C408 1.435(17) .
C407 H407 0.9500 .
C408 C409 1.423(17) .
C408 H408 0.9500 .
C409 N401 1.326(16) .
C409 C412 1.493(17) .
C410 N401 1.378(16) .
C410 C411 1.445(18) .
C411 N400 1.334(17) .
C412 N402 1.297(15) .
C412 H412 0.9500 .
C413 C414 1.360(15) .
C413 C418 1.395(15) .
C413 N402 1.447(15) .
C414 C415 1.405(15) .
C414 H414 0.9500 .
C415 C416 1.420(15) .
C415 H415 0.9500 .
C416 C417 1.370(15) .
C416 C480 1.497(15) .
C417 C418 1.401(14) .
C417 H417 0.9500 .
C418 H418 0.9500 .
C420 N403 1.381(16) .
C420 C421 1.483(18) .
C420 H420 0.9500 .
C421 C422 1.369(18) .
C421 H421 0.9500 .
C422 C423 1.394(19) .
C422 H422 0.9500 .
C423 C424 1.383(19) .
C423 C431 1.404(9) .
C424 C425 1.391(19) .
C424 H424 0.9500 .
C425 C426 1.399(18) .
C425 H425 0.9500 .
C426 C430 1.419(18) .
C426 C427 1.425(19) .
C427 C428 1.395(17) .
C427 H427 0.9500 .
C428 C429 1.364(16) .
C428 H428 0.9500 .
C429 N404 1.345(15) .
C429 C432 1.429(9) .
C430 C431 1.383(17) .
C430 N404 1.508(15) .
C431 N403 1.357(16) .
C432 N405 1.289(15) .
C432 H432 0.9500 .
C433 C434 1.392(16) .
C433 C438 1.400(16) .
C433 N405 1.393(14) .
C434 C435 1.387(14) .
C434 H434 0.9500 .
C435 C436 1.441(15) .
C435 H435 0.9500 .
C436 C437 1.421(16) .
C436 C485 1.479(15) .
C437 C438 1.354(15) .
C437 H437 0.9500 .
C438 H438 0.9500 .
C440 N406 1.325(16) .
C440 C441 1.500(18) .
C440 H440 0.9500 .
C441 C442 1.406(18) .
C441 H441 0.9500 .
C442 C443 1.410(18) .
C442 H442 0.9500 .
C443 C444 1.343(18) .
C443 C451 1.404(9) .
C444 C445 1.354(17) .
C444 H444 0.9500 .
C445 C446 1.505(18) .
C445 H445 0.9500 .
C446 C447 1.349(17) .
C446 C450 1.383(18) .
C447 C448 1.392(16) .
C447 H447 0.9500 .
C448 C449 1.431(16) .
C448 H448 0.9500 .
C449 N407 1.353(15) .
C449 C452 1.516(16) .
C450 C451 1.361(17) .
C450 N407 1.404(15) .
C451 N406 1.339(17) .
C452 N408 1.341(14) .
C452 H452 0.9500 .
C453 C454 1.384(14) .
C453 N408 1.412(14) .
C453 C458 1.404(14) .
C454 C455 1.401(14) .
C454 H454 0.9500 .
C455 C456 1.382(14) .
C455 H455 0.9500 .
C456 C457 1.385(14) .
C456 C490 1.511(14) .
C457 C458 1.369(13) .
C457 H457 0.9500 .
C458 H458 0.9500 .
C460 N409 1.360(15) .
C460 C461 1.428(16) .
C460 H460 0.9500 .
C461 C462 1.366(17) .
C461 H461 0.9500 .
C462 C463 1.404(17) .
C462 H462 0.9500 .
C463 C464 1.414(17) .
C463 C471 1.455(16) .
C464 C465 1.361(17) .
C464 H464 0.9500 .
C465 C466 1.474(17) .
C465 H465 0.9500 .
C466 C467 1.383(17) .
C466 C470 1.417(16) .
C467 C468 1.414(16) .
C467 H467 0.9500 .
C468 C469 1.438(15) .
C468 H468 0.9500 .
C469 N410 1.318(14) .
C469 C472 1.475(16) .
C470 N410 1.391(15) .
C470 C471 1.405(16) .
C471 N409 1.333(15) .
C472 N411 1.297(14) .
C472 H472 0.9500 .
C473 C478 1.379(14) .
C473 C474 1.411(14) .
C473 N411 1.442(14) .
C474 C475 1.395(14) .
C474 H474 0.9500 .
C475 C476 1.408(14) .
C475 H475 0.9500 .
C476 C477 1.395(14) .
C476 C495 1.509(14) .
C477 C478 1.358(14) .
C477 H477 0.9500 .
C478 H478 0.9500 .
C480 C481 1.381(14) .
C480 C499 1.394(14) .
C481 N412 1.374(14) .
C481 C482 1.437(15) .
C482 C483 1.364(15) .
C482 H482 0.9500 .
C483 C484 1.474(15) .
C483 H483 0.9500 .
C484 C485 1.382(14) .
C484 N412 1.386(14) .
C485 C486 1.414(14) .
C486 N413 1.360(13) .
C486 C487 1.411(14) .
C487 C488 1.350(13) .
C487 H487 0.9500 .
C488 C489 1.432(14) .
C488 H488 0.9500 .
C489 N413 1.369(13) .
C489 C490 1.399(14) .
C490 C491 1.381(14) .
C491 N414 1.394(13) .
C491 C492 1.451(14) .
C492 C493 1.345(14) .
C492 H492 0.9500 .
C493 C494 1.437(14) .
C493 H493 0.9500 .
C494 N414 1.367(13) .
C494 C495 1.386(13) .
C495 C496 1.433(14) .
C496 N415 1.358(13) .
C496 C497 1.458(14) .
C497 C498 1.333(14) .
C497 H497 0.9500 .
C498 C499 1.415(15) .
C498 H498 0.9500 .
C499 N415 1.407(14) .
N412 H41A 0.8800 .
N414 H41B 0.8800 .
C500 N500 1.356(14) .
C500 C501 1.430(16) .
C500 H500 0.9500 .
C501 C502 1.412(18) .
C501 H501 0.9500 .
C502 C503 1.354(18) .
C502 H502 0.9500 .
C503 C504 1.367(19) .
C503 C511 1.468(18) .
C504 C505 1.307(17) .
C504 H504 0.9500 .
C505 C506 1.465(18) .
C505 H505 0.9500 .
C506 C510 1.369(17) .
C506 C507 1.374(16) .
C507 C508 1.432(16) .
C507 H507 0.9500 .
C508 C509 1.412(16) .
C508 H508 0.9500 .
C509 N501 1.327(14) .
C509 C512 1.506(15) .
C510 N501 1.378(14) .
C510 C511 1.445(16) .
C511 N500 1.336(15) .
C512 N502 1.302(13) .
C512 H512 0.9500 .
C513 C514 1.351(13) .
C513 C518 1.405(13) .
C513 N502 1.454(13) .
C514 C515 1.416(13) .
C514 H514 0.9500 .
C515 C516 1.398(13) .
C515 H515 0.9500 .
C516 C517 1.374(13) .
C516 C580 1.505(14) .
C517 C518 1.404(13) .
C517 H517 0.9500 .
C518 H518 0.9500 .
C520 N503 1.364(15) .
C520 C521 1.486(17) .
C520 H520 0.9500 .
C521 C522 1.385(17) .
C521 H521 0.9500 .
C522 C523 1.410(18) .
C522 H522 0.9500 .
C523 C524 1.380(18) .
C523 C531 1.406(8) .
C524 C525 1.396(18) .
C524 H524 0.9500 .
C525 C526 1.373(18) .
C525 H525 0.9500 .
C526 C530 1.419(17) .
C526 C527 1.431(18) .
C527 C528 1.378(16) .
C527 H527 0.9500 .
C528 C529 1.380(15) .
C528 H528 0.9500 .
C529 N504 1.342(14) .
C529 C532 1.433(8) .
C530 C531 1.410(16) .
C530 N504 1.458(14) .
C531 N503 1.345(15) .
C532 N505 1.269(13) .
C532 H532 0.9500 .
C533 C534 1.388(14) .
C533 N505 1.412(14) .
C533 C538 1.419(14) .
C534 C535 1.378(13) .
C534 H534 0.9500 .
C535 C536 1.429(14) .
C535 H535 0.9500 .
C536 C537 1.424(14) .
C536 C585 1.475(13) .
C537 C538 1.357(13) .
C537 H537 0.9500 .
C538 H538 0.9500 .
C540 N506 1.318(15) .
C540 C541 1.499(18) .
C540 H540 0.9500 .
C541 C542 1.395(18) .
C541 H541 0.9500 .
C542 C543 1.406(18) .
C542 H542 0.9500 .
C543 C544 1.361(18) .
C543 C551 1.406(8) .
C544 C545 1.340(17) .
C544 H544 0.9500 .
C545 C546 1.498(17) .
C545 H545 0.9500 .
C546 C547 1.347(16) .
C546 C550 1.379(17) .
C547 C548 1.395(16) .
C547 H547 0.9500 .
C548 C549 1.412(15) .
C548 H548 0.9500 .
C549 N507 1.366(14) .
C549 C552 1.513(15) .
C550 C551 1.373(16) .
C550 N507 1.396(14) .
C551 N506 1.345(16) .
C552 N508 1.351(13) .
C552 H552 0.9500 .
C553 C554 1.381(14) .
C553 N508 1.412(13) .
C553 C558 1.400(14) .
C554 C555 1.386(13) .
C554 H554 0.9500 .
C555 C556 1.405(14) .
C555 H555 0.9500 .
C556 C557 1.385(14) .
C556 C590 1.497(14) .
C557 C558 1.377(14) .
C557 H557 0.9500 .
C558 H558 0.9500 .
C560 N509 1.352(16) .
C560 C561 1.461(17) .
C560 H560 0.9500 .
C561 C562 1.369(18) .
C561 H561 0.9500 .
C562 C563 1.405(18) .
C562 H562 0.9500 .
C563 C564 1.423(17) .
C563 C571 1.454(17) .
C564 C565 1.365(18) .
C564 H564 0.9500 .
C565 C566 1.502(17) .
C565 H565 0.9500 .
C566 C567 1.381(18) .
C566 C570 1.415(17) .
C567 C568 1.403(17) .
C567 H567 0.9500 .
C568 C569 1.431(16) .
C568 H568 0.9500 .
C569 N510 1.286(16) .
C569 C572 1.478(17) .
C570 N510 1.400(15) .
C570 C571 1.387(17) .
C571 N509 1.332(16) .
C572 N511 1.307(15) .
C572 H572 0.9500 .
C573 C578 1.375(15) .
C573 C574 1.413(15) .
C573 N511 1.469(15) .
C574 C575 1.400(14) .
C574 H574 0.9500 .
C575 C576 1.414(14) .
C575 H575 0.9500 .
C576 C577 1.412(14) .
C576 C595 1.509(14) .
C577 C578 1.376(13) .
C577 H577 0.9500 .
C578 H578 0.9500 .
C580 C581 1.372(13) .
C580 C599 1.409(13) .
C581 N512 1.399(12) .
C581 C582 1.443(13) .
C582 C583 1.380(13) .
C582 H582 0.9500 .
C583 C584 1.477(14) .
C583 H583 0.9500 .
C584 N512 1.371(12) .
C584 C585 1.397(13) .
C585 C586 1.431(13) .
C586 N513 1.373(12) .
C586 C587 1.408(13) .
C587 C588 1.366(13) .
C587 H587 0.9500 .
C588 C589 1.398(13) .
C588 H588 0.9500 .
C589 N513 1.365(12) .
C589 C590 1.420(13) .
C590 C591 1.399(13) .
C591 N514 1.383(12) .
C591 C592 1.451(14) .
C592 C593 1.321(13) .
C592 H592 0.9500 .
C593 C594 1.451(14) .
C593 H593 0.9500 .
C594 N514 1.349(12) .
C594 C595 1.396(13) .
C595 C596 1.447(13) .
C596 N515 1.372(12) .
C596 C597 1.450(14) .
C597 C598 1.349(13) .
C597 H597 0.9500 .
C598 C599 1.428(13) .
C598 H598 0.9500 .
C599 N515 1.389(12) .
N512 H51A 0.8800 .
N514 H51B 0.8800 .
C600 N600 1.364(15) .
C600 C601 1.430(17) .
C600 H600 0.9500 .
C601 C602 1.422(18) .
C601 H601 0.9500 .
C602 C603 1.353(18) .
C602 H602 0.9500 .
C603 C604 1.359(18) .
C603 C611 1.476(19) .
C604 C605 1.293(17) .
C604 H604 0.9500 .
C605 C606 1.472(18) .
C605 H605 0.9500 .
C606 C610 1.386(18) .
C606 C607 1.381(17) .
C607 C608 1.435(16) .
C607 H607 0.9500 .
C608 C609 1.411(17) .
C608 H608 0.9500 .
C609 N601 1.319(15) .
C609 C612 1.497(17) .
C610 N601 1.371(15) .
C610 C611 1.436(17) .
C611 N600 1.339(16) .
C612 N602 1.308(15) .
C612 H612 0.9500 .
C613 C614 1.356(14) .
C613 C618 1.412(14) .
C613 N602 1.446(14) .
C614 C615 1.418(14) .
C614 H614 0.9500 .
C615 C616 1.403(14) .
C615 H615 0.9500 .
C616 C617 1.382(14) .
C616 C680 1.512(15) .
C617 C618 1.368(14) .
C617 H617 0.9500 .
C618 H618 0.9500 .
C620 N603 1.383(17) .
C620 C621 1.497(19) .
C620 H620 0.9500 .
C621 C622 1.380(19) .
C621 H621 0.9500 .
C622 C623 1.40(2) .
C622 H622 0.9500 .
C623 C624 1.390(19) .
C623 C631 1.404(9) .
C624 C625 1.40(2) .
C624 H624 0.9500 .
C625 C626 1.385(19) .
C625 H625 0.9500 .
C626 C630 1.414(19) .
C626 C627 1.424(19) .
C627 C628 1.382(18) .
C627 H627 0.9500 .
C628 C629 1.357(17) .
C628 H628 0.9500 .
C629 N604 1.356(17) .
C629 C632 1.430(9) .
C630 C631 1.403(18) .
C630 N604 1.490(16) .
C631 N603 1.356(17) .
C632 N605 1.279(16) .
C632 H632 0.9500 .
C633 C634 1.378(16) .
C633 N605 1.383(15) .
C633 C638 1.419(16) .
C634 C635 1.378(15) .
C634 H634 0.9500 .
C635 C636 1.416(15) .
C635 H635 0.9500 .
C636 C637 1.426(15) .
C636 C685 1.483(15) .
C637 C638 1.345(15) .
C637 H637 0.9500 .
C638 H638 0.9500 .
C640 N606 1.332(16) .
C640 C641 1.502(19) .
C640 H640 0.9500 .
C641 C642 1.403(19) .
C641 H641 0.9500 .
C642 C643 1.382(19) .
C642 H642 0.9500 .
C643 C644 1.346(19) .
C643 C651 1.412(9) .
C644 C645 1.361(19) .
C644 H644 0.9500 .
C645 C646 1.507(19) .
C645 H645 0.9500 .
C646 C647 1.344(18) .
C646 C650 1.388(18) .
C647 C648 1.399(17) .
C647 H647 0.9500 .
C648 C649 1.423(17) .
C648 H648 0.9500 .
C649 N607 1.341(16) .
C649 C652 1.507(16) .
C650 C651 1.355(18) .
C650 N607 1.417(16) .
C651 N606 1.326(17) .
C652 N608 1.344(14) .
C652 H652 0.9500 .
C653 C658 1.388(14) .
C653 C654 1.397(14) .
C653 N608 1.415(14) .
C654 C655 1.374(14) .
C654 H654 0.9500 .
C655 C656 1.402(14) .
C655 H655 0.9500 .
C656 C657 1.368(14) .
C656 C690 1.504(14) .
C657 C658 1.382(14) .
C657 H657 0.9500 .
C658 H658 0.9500 .
C660 N609 1.338(9) .
C660 C661 1.415(9) .
C660 H660 0.9500 .
C661 C662 1.375(10) .
C661 H661 0.9500 .
C662 C663 1.415(10) .
C662 H662 0.9500 .
C663 C671 1.423(9) .
C663 C664 1.431(10) .
C664 C665 1.367(10) .
C664 H664 0.9500 .
C665 C666 1.459(10) .
C665 H665 0.9500 .
C666 C670 1.401(9) .
C666 C667 1.404(10) .
C667 C668 1.385(9) .
C667 H667 0.9500 .
C668 C669 1.436(9) .
C668 H668 0.9500 .
C669 N610 1.327(9) .
C669 C672 1.475(17) .
C670 N610 1.371(9) .
C670 C671 1.417(9) .
C671 N609 1.355(9) .
C672 N611 1.314(15) .
C672 H672 0.9500 .
C673 C678 1.388(15) .
C673 C674 1.418(15) .
C673 N611 1.469(15) .
C674 C675 1.380(15) .
C674 H674 0.9500 .
C675 C676 1.408(15) .
C675 H675 0.9500 .
C676 C677 1.404(15) .
C676 C695 1.518(14) .
C677 C678 1.362(14) .
C677 H677 0.9500 .
C678 H678 0.9500 .
C680 C681 1.374(14) .
C680 C699 1.407(14) .
C681 N612 1.370(14) .
C681 C682 1.440(15) .
C682 C683 1.384(15) .
C682 H682 0.9500 .
C683 C684 1.476(15) .
C683 H683 0.9500 .
C684 N612 1.384(14) .
C684 C685 1.395(14) .
C685 C686 1.419(14) .
C686 N613 1.366(13) .
C686 C687 1.420(15) .
C687 C688 1.366(14) .
C687 H687 0.9500 .
C688 C689 1.412(14) .
C688 H688 0.9500 .
C689 N613 1.371(13) .
C689 C690 1.412(14) .
C690 C691 1.383(14) .
C691 N614 1.415(13) .
C691 C692 1.444(14) .
C692 C693 1.344(14) .
C692 H692 0.9500 .
C693 C694 1.459(14) .
C693 H693 0.9500 .
C694 N614 1.349(13) .
C694 C695 1.384(14) .
C695 C696 1.438(14) .
C696 N615 1.379(13) .
C696 C697 1.446(15) .
C697 C698 1.332(14) .
C697 H697 0.9500 .
C698 C699 1.414(15) .
C698 H698 0.9500 .
C699 N615 1.380(13) .
N612 H61A 0.8800 .
N614 H61B 0.8800 .
B100 F103 1.319(11) .
B100 F101 1.320(11) .
B100 F102 1.321(11) .
B100 F104 1.321(11) .
B200 F202 1.316(11) .
B200 F203 1.317(11) .
B200 F204 1.321(11) .
B200 F201 1.325(11) .
B300 F303 1.322(11) .
B300 F302 1.323(11) .
B300 F301 1.323(11) .
B300 F304 1.324(11) .
B400 F403 1.320(11) .
B400 F401 1.320(11) .
B400 F404 1.321(11) .
B400 F402 1.323(11) .
B600 F601 1.320(11) .
B600 F603 1.324(11) .
B600 F602 1.326(11) .
B600 F604 1.326(11) .
B700 F701 1.319(11) .
B700 F703 1.321(11) .
B700 F702 1.320(11) .
B700 F704 1.325(11) .
B800 F804 1.317(11) .
B800 F803 1.318(11) .
B800 F802 1.319(11) .
B800 F801 1.326(11) .
B900 F902 1.318(11) .
B900 F901 1.321(11) .
B900 F903 1.323(11) .
B900 F904 1.326(11) .
B110 F111 1.317(11) .
B110 F112 1.319(11) .
B110 F113 1.320(11) .
B110 F114 1.323(11) .
B120 F124 1.325(10) .
B120 F122 1.329(11) .
B120 F121 1.332(11) .
B120 F123 1.332(10) .
B140 F144 1.322(11) .
B140 F143 1.323(11) .
B140 F141 1.325(11) .
B140 F142 1.325(11) .
B150 F151 1.317(11) .
B150 F152 1.318(11) .
B150 F154 1.319(11) .
B150 F153 1.320(11) .
B160 F161 1.316(11) .
B160 F162 1.316(11) .
B160 F163 1.320(11) .
B160 F164 1.328(11) .
B170 F174 1.318(11) .
B170 F171 1.318(11) .
B170 F173 1.322(11) .
B170 F172 1.323(11) .
N10 C11 1.169(15) .
C10 C11 1.455(15) .
C10 H10A 0.9800 .
C10 H10B 0.9800 .
C10 H10C 0.9800 .
N12 C13 1.191(19) .
C12 C13 1.500(19) .
C12 H12A 0.9800 .
C12 H12B 0.9800 .
C12 H12C 0.9800 .
N14 C15 1.187(18) .
C14 C15 1.493(18) .
C14 H14A 0.9800 .
C14 H14B 0.9800 .
C14 H14C 0.9800 .
N18 C19 1.156(16) .
C18 C19 1.467(17) .
C18 H18A 0.9800 .
C18 H18B 0.9800 .
C18 H18C 0.9800 .

loop_
_platon_squeeze_void_nr
_platon_squeeze_void_average_x
_platon_squeeze_void_average_y
_platon_squeeze_void_average_z
_platon_squeeze_void_volume
_platon_squeeze_void_count_electrons
_platon_squeeze_void_content
1 0.000 -0.001 -0.006 46928 9975 ' '
